data_7709931
loop_
_publ_author_name
'Jach, Franziska'
'Block, Theresa'
'Prots, Yurii'
'Schmidt, Marcus'
'Bobnar, Matej'
'P\"ottgen, Rainer'
'Ruck, Michael'
'Hoehn, Peter'

_publ_section_title
;
 Non-Innocent Cyanido Ligands: Tetracyanidoferrate(--II) as Carbonyl
 Copycat
;
_journal_name_full 'Dalton Transactions'
_journal_paper_doi 10.1039/D2DT00833E
_journal_year 2022
_chemical_formula_structural (Sr3N)2[Fe(CN)4]
_chemical_formula_sum 'C4 Fe N6 Sr6'
_chemical_formula_weight 713.7
_chemical_properties_physical Air-sensitive,Moisture-sensitive
_space_group_crystal_system trigonal
_space_group_IT_number 161
_space_group_name_Hall 'R 3 -2"c'
_space_group_name_H-M_alt 'R 3 c :H'
_audit_update_record
;
2021-12-09 deposited with the CCDC.	2022-04-01 downloaded from the CCDC.
;
_cell_angle_alpha 90
_cell_angle_beta 90
_cell_angle_gamma 120
_cell_formula_units_Z 6
_cell_length_a 7.0212(2)
_cell_length_b 7.0212(2)
_cell_length_c 41.555(2)
_cell_measurement_radiation synchrotron
_cell_measurement_reflns_used 351
_cell_measurement_temperature 293(1)
_cell_measurement_theta_max 8.933
_cell_measurement_theta_min 1.152
_cell_measurement_wavelength 0.32641(1)
_cell_volume 1774.09(11)
_computing_cell_refinement
;
Pet\<ri\<cek, V.; Du\<s\%A?ek, M.; Palatinus, L.
Crystallographic Computing System JANA2006: General features. 
Z. Kristallogr. 2014, 229, 345-352.
;
_computing_data_collection 'Apex2 (Bruker)'
_computing_data_reduction 'Apex2 (Bruker)'
_computing_molecular_graphics 'Diamond Version 4 (Brandenburg & Putz, 2005)'
_computing_structure_refinement
;
Pet\<ri\<cek, V.; Du\<s\%A?ek, M.; Palatinus, L.
Crystallographic Computing System JANA2006: General features. 
Z. Kristallogr. 2014, 229, 345-352.
;
_computing_structure_solution
;
Pet\<ri\<cek, V.; Du\<s\%A?ek, M.; Palatinus, L.
Crystallographic Computing System JANA2006: General features. 
Z. Kristallogr. 2014, 229, 345-352.
;
_diffrn_ambient_temperature 293(1)
_diffrn_detector 'CCD plate'
_diffrn_detector_type 'APEX II'
_diffrn_measured_fraction_theta_full 1
_diffrn_measured_fraction_theta_max 1
_diffrn_measurement_device 'four-circle diffractometer'
_diffrn_measurement_device_type 'Bruker Kappa APEX II'
_diffrn_radiation_monochromator graphite
_diffrn_radiation_probe x-ray
_diffrn_radiation_source 'X-ray tube'
_diffrn_radiation_type 'Mo K\a'
_diffrn_radiation_wavelength 0.71073
_diffrn_reflns_av_R_equivalents 0.077
_diffrn_reflns_av_unetI/netI 0.041
_diffrn_reflns_limit_h_max 11
_diffrn_reflns_limit_h_min -11
_diffrn_reflns_limit_k_max 11
_diffrn_reflns_limit_k_min -11
_diffrn_reflns_limit_l_max 66
_diffrn_reflns_limit_l_min -66
_diffrn_reflns_number 39012
_diffrn_reflns_theta_full 35.1
_diffrn_reflns_theta_max 35.1
_diffrn_reflns_theta_min 2.95
_exptl_absorpt_coefficient_mu 28.021
_exptl_absorpt_correction_T_max 0.7469
_exptl_absorpt_correction_T_min 0.3860
_exptl_absorpt_correction_type multi-scan
_exptl_absorpt_process_details
;
Multi-scan absorption correction performed with Apex2 Software (Bruker AXS) 
using the SADABS-2014/5 program. 
;
_exptl_crystal_colour 'yellow transparent'
_exptl_crystal_density_diffrn 4.0078
_exptl_crystal_density_method 'not measured'
_exptl_crystal_description 'hexagonal plate-like'
_exptl_crystal_F_000 1920
_exptl_crystal_size_max 0.04
_exptl_crystal_size_mid 0.02
_exptl_crystal_size_min 0.01
_refine_diff_density_max 1.90
_refine_diff_density_min -1.23
_refine_ls_abs_structure_details '  870 of Friedel pairs used in the refinement'
_refine_ls_abs_structure_Flack 0.33(2)
_refine_ls_extinction_method none
_refine_ls_goodness_of_fit_gt 2.67
_refine_ls_goodness_of_fit_ref 2.46
_refine_ls_number_constraints 39
_refine_ls_number_parameters 57
_refine_ls_number_reflns 2896
_refine_ls_number_restraints 21
_refine_ls_R_factor_all 0.0536
_refine_ls_R_factor_gt 0.0427
_refine_ls_shift/su_max 0.0437
_refine_ls_shift/su_mean 0.0065
_refine_ls_structure_factor_coef F
_refine_ls_weighting_details w=1/(\s^2^(F)+0.0001F^2^)
_refine_ls_weighting_scheme sigma
_refine_ls_wR_factor_gt 0.0659
_refine_ls_wR_factor_ref 0.0669
_reflns_number_gt 2387
_reflns_number_total 2896
_reflns_threshold_expression I>3\s(I)
_cod_data_source_file d2dt00833e2.cif
_cod_data_source_block (Sr3N)2[Fe(CN)4]
_cod_depositor_comments
;
The following automatic conversions were performed:

data item '_exptl_absorpt_correction_type' value 'Multi-scan' was
changed to 'multi-scan' in accordance with the
/home/data/users/saulius/crontab/automatic-downloads/rss-feeds/RSC/lib/dictionaries/cif_core.dic
dictionary named 'cif_core.dic' version 2.4.2 last updated on
2011-04-26.

Automatic conversion script
Id: cif_fix_values 7556 2019-12-06 15:28:31Z antanas 
;
_cod_original_formula_sum 'C4 Fe1 N6 Sr6'
_cod_database_code 7709931

loop_
_space_group_symop_id
_space_group_symop_operation_xyz
1 x,y,z
2 -y,x-y,z
3 -x+y,-x,z
4 -y,-x,z+1/2
5 -x+y,y,z+1/2
6 x,x-y,z+1/2
7 x+2/3,y+1/3,z+1/3
8 -y+2/3,x-y+1/3,z+1/3
9 -x+y+2/3,-x+1/3,z+1/3
10 -y+2/3,-x+1/3,z+5/6
11 -x+y+2/3,y+1/3,z+5/6
12 x+2/3,x-y+1/3,z+5/6
13 x+1/3,y+2/3,z+2/3
14 -y+1/3,x-y+2/3,z+2/3
15 -x+y+1/3,-x+2/3,z+2/3
16 -y+1/3,-x+2/3,z+1/6
17 -x+y+1/3,y+2/3,z+1/6
18 x+1/3,x-y+2/3,z+1/6

loop_
_atom_site_label
_atom_site_type_symbol
_atom_site_fract_x
_atom_site_fract_y
_atom_site_fract_z
_atom_site_adp_type
_atom_site_U_iso_or_equiv
_atom_site_site_symmetry_multiplicity
_atom_site_occupancy
_atom_site_calc_flag
_atom_site_refinement_flags
_atom_site_disorder_assembly
_atom_site_disorder_group
Sr1 Sr 0.31098(12) 0.98233(17) 0.93337(2) Uani 0.0107(3) 18 1 d . . .
Sr2a Sr 0.66578(11) 0.92786(11) 0.861786(17) Uani 0.0077(2) 18 0.889(2) d . . .
Fe1a Fe 0 0 0.00017(4) Uani 0.0048(3) 6 0.874(4) d . . .
C1a C 0 0 0.0453(3) Uiso 0.0045(17) 6 0.881 d . . .
C2a C 0.7575(11) 0.0024(12) 0.98492(16) Uiso 0.0079(11) 18 0.881 d . . .
N1a N 0.666667 0.333333 0.9079(3) Uiso 0.017(2) 6 0.881 d . . .
N2a N 0.6016(13) 0.0008(12) 0.9726(2) Uiso 0.0190(14) 18 0.881 d . . .
N3ac N 0 0 0.89549(19) Uiso 0.0074(12) 6 0.911 d . . .
N3ab N 0 0 0.22882(19) Uiso 0.0074(12) 6 0.97 d . . .
N3bc N 0 0 0.56215(19) Uiso 0.0074(12) 6 0.119 d . . .
Sr2b Sr 0.66578(11) 0.92786(11) 0.195120(18) Uani 0.0077(2) 18 0.081(6) d . . .
Fe1b Fe 0 0 0.33350(4) Uani 0.0048(3) 6 0.086(7) d . . .
C1b C 0 0 0.3786(3) Uiso 0.0045(17) 6 0.089 d . . .
C2b C 0.7575(11) 0.0024(12) 0.31825(16) Uiso 0.0079(11) 18 0.089 d . . .
N1b N 0.666667 0.333333 0.2412(3) Uiso 0.017(2) 6 0.089 d . . .
N2b N 0.6016(13) 0.0008(12) 0.3060(2) Uiso 0.0190(14) 18 0.089 d . . .
Sr2c Sr 0.66578(11) 0.92786(11) 0.528453(18) Uani 0.0077(2) 18 0.030(7) d . . .
Fe1c Fe 0 0 0.66683(4) Uani 0.0048(3) 6 0.039(8) d . . .
C1c C 0 0 0.7119(3) Uiso 0.0045(17) 6 0.03 d . . .
C2c C 0.7575(11) 0.0024(12) 0.65158(16) Uiso 0.0079(11) 18 0.03 d . . .
N1c N 0.666667 0.333333 0.5745(3) Uiso 0.017(2) 6 0.03 d . . .
N2c N 0.6016(13) 0.0008(12) 0.6393(2) Uiso 0.0190(14) 18 0.03 d . . .

loop_
_atom_site_aniso_label
_atom_site_aniso_type_symbol
_atom_site_aniso_U_11
_atom_site_aniso_U_22
_atom_site_aniso_U_33
_atom_site_aniso_U_12
_atom_site_aniso_U_13
_atom_site_aniso_U_23
Sr1 Sr 0.0122(4) 0.0120(4) 0.0086(3) 0.0065(2) -0.0006(2) 0.0002(2)
Sr2a Sr 0.0058(2) 0.0081(3) 0.0087(3) 0.0030(2) 0.0000(2) 0.0023(2)
Fe1a Fe 0.0055(4) 0.0055(4) 0.0034(7) 0.0027(2) 0 0
Sr2b Sr 0.0058(2) 0.0081(3) 0.0087(3) 0.0030(2) 0.0000(2) 0.0023(2)
Fe1b Fe 0.0055(4) 0.0055(4) 0.0034(7) 0.0027(2) 0 0
Sr2c Sr 0.0058(2) 0.0081(3) 0.0087(3) 0.0030(2) 0.0000(2) 0.0023(2)
Fe1c Fe 0.0055(4) 0.0055(4) 0.0034(7) 0.0027(2) 0 0

loop_
_atom_type_symbol
_atom_type_scat_dispersion_real
_atom_type_scat_dispersion_imag
_atom_type_scat_source
C 0.0033 0.0016 'International Tables Vol C tables 4.2.6.8 and 6.1.1.1'
Fe 0.3463 0.8444 'International Tables Vol C tables 4.2.6.8 and 6.1.1.1'
N 0.0061 0.0033 'International Tables Vol C tables 4.2.6.8 and 6.1.1.1'
Sr -1.5307 3.2498 'International Tables Vol C tables 4.2.6.8 and 6.1.1.1'

loop_
_geom_angle_atom_site_label_1
_geom_angle_atom_site_label_2
_geom_angle_atom_site_label_3
_geom_angle_site_symmetry_1
_geom_angle_site_symmetry_2
_geom_angle_site_symmetry_3
_geom_angle
_geom_angle_publ_flag
Sr1 Sr1 Sr1 2_665 . 2_675 126.13(3) ?
Sr1 Sr1 Sr1 2_665 . 2_775 115.95(4) ?
Sr1 Sr1 Sr1 2_665 . 3_465 66.13(3) ?
Sr1 Sr1 Sr1 2_665 . 3_565 60.00(3) ?
Sr1 Sr1 Sr1 2_665 . 3_575 175.95(4) ?
Sr1 Sr1 Sr2a 2_665 . . 83.01(3) ?
Sr1 Sr1 Sr2a 2_665 . 2_665 65.23(3) ?
Sr1 Sr1 Sr2a 2_665 . 3_575 123.97(3) ?
Sr1 Sr1 Sr2a 2_665 . 16_665 91.11(3) ?
Sr1 Sr1 Fe1a 2_665 . 1_566 93.85(2) ?
Sr1 Sr1 Sr2c 2_665 . 7_455 119.63(3) ?
Sr1 Sr1 Sr2c 2_665 . 8_665 95.40(3) ?
Sr1 Sr1 Sr2c 2_665 . 9_465 62.02(2) ?
Sr1 Sr1 Sr2c 2_665 . 5_555 85.35(3) ?
Sr1 Sr1 Sr2b 2_665 . 13_445 53.61(2) ?
Sr1 Sr1 Sr2b 2_665 . 14_665 130.59(3) ?
Sr1 Sr1 Sr2b 2_665 . 15_565 89.97(3) ?
Sr1 Sr1 Sr2b 2_665 . 12_465 97.91(3) ?
Sr1 Sr1 N3ac 2_665 . 1_565 95.02(3) ?
Sr1 Sr1 N1a 2_665 . 1_565 139.63(13) ?
Sr1 Sr1 N3bc 2_665 . 7_565 134.40(9) ?
Sr1 Sr1 N2a 2_665 . 1_565 89.89(17) ?
Sr1 Sr1 N2a 2_665 . 2_555 40.1(2) ?
Sr1 Sr1 C2a 2_665 . 2_555 63.5(2) ?
Sr1 Sr1 C2a 2_665 . 3_675 123.64(12) ?
Sr1 Sr1 N3ab 2_665 . 13_555 44.39(9) ?
Sr1 Sr1 N1c 2_665 . 7_455 38.15(15) ?
Sr1 Sr1 N2c 2_665 . 9_565 51.9(2) ?
Sr1 Sr1 N2b 2_665 . 13_455 51.84(18) ?
Sr1 Sr1 N2b 2_665 . 14_555 134.80(19) ?
Sr1 Sr1 N1b 2_665 . 13_455 95.54(3) ?
Sr1 Sr1 C2b 2_665 . 13_455 49.73(16) ?
Sr1 Sr1 C2b 2_665 . 15_665 79.25(12) ?
Sr1 Sr1 Sr1 2_675 . 2_775 117.92(3) ?
Sr1 Sr1 Sr1 2_675 . 3_465 60.00(3) ?
Sr1 Sr1 Sr1 2_675 . 3_565 173.87(3) ?
Sr1 Sr1 Sr1 2_675 . 3_575 57.92(3) ?
Sr1 Sr1 Sr2a 2_675 . . 127.30(3) ?
Sr1 Sr1 Sr2a 2_675 . 2_665 91.92(3) ?
Sr1 Sr1 Sr2a 2_675 . 3_575 51.48(3) ?
Sr1 Sr1 Sr2a 2_675 . 16_665 96.35(3) ?
Sr1 Sr1 Fe1a 2_675 . 1_566 56.97(3) ?
Sr1 Sr1 Sr2c 2_675 . 7_455 62.74(3) ?
Sr1 Sr1 Sr2c 2_675 . 8_665 119.15(3) ?
Sr1 Sr1 Sr2c 2_675 . 9_465 85.67(3) ?
Sr1 Sr1 Sr2c 2_675 . 5_555 90.74(3) ?
Sr1 Sr1 Sr2b 2_675 . 13_445 98.57(3) ?
Sr1 Sr1 Sr2b 2_675 . 14_665 58.83(3) ?
Sr1 Sr1 Sr2b 2_675 . 15_565 116.15(4) ?
Sr1 Sr1 Sr2b 2_675 . 12_465 83.84(3) ?
Sr1 Sr1 N3ac 2_675 . 1_565 44.82(10) ?
Sr1 Sr1 N1a 2_675 . 1_565 88.09(3) ?
Sr1 Sr1 N3bc 2_675 . 7_565 88.24(3) ?
Sr1 Sr1 N2a 2_675 . 1_565 128.6(2) ?
Sr1 Sr1 N2a 2_675 . 2_555 100.5(2) ?
Sr1 Sr1 C2a 2_675 . 2_555 81.5(3) ?
Sr1 Sr1 C2a 2_675 . 3_675 47.8(2) ?
Sr1 Sr1 N3ab 2_675 . 13_555 138.98(11) ?
Sr1 Sr1 N1c 2_675 . 7_455 146.14(18) ?
Sr1 Sr1 N2c 2_675 . 9_565 92.8(3) ?
Sr1 Sr1 N2b 2_675 . 13_455 85.0(2) ?
Sr1 Sr1 N2b 2_675 . 14_555 49.2(2) ?
Sr1 Sr1 N1b 2_675 . 13_455 38.44(16) ?
Sr1 Sr1 C2b 2_675 . 13_455 103.0(2) ?
Sr1 Sr1 C2b 2_675 . 15_665 131.76(18) ?
Sr1 Sr1 Sr1 2_775 . 3_465 177.92(4) ?
Sr1 Sr1 Sr1 2_775 . 3_565 55.95(3) ?
Sr1 Sr1 Sr1 2_775 . 3_575 60.00(3) ?
Sr1 Sr1 Sr2a 2_775 . . 57.22(2) ?
Sr1 Sr1 Sr2a 2_775 . 2_665 114.90(3) ?
Sr1 Sr1 Sr2a 2_775 . 3_575 94.71(3) ?
Sr1 Sr1 Sr2a 2_775 . 16_665 81.70(2) ?
Sr1 Sr1 Fe1a 2_775 . 1_566 122.23(3) ?
Sr1 Sr1 Sr2c 2_775 . 7_455 88.23(2) ?
Sr1 Sr1 Sr2c 2_775 . 8_665 49.827(19) ?
Sr1 Sr1 Sr2c 2_775 . 9_465 126.68(3) ?
Sr1 Sr1 Sr2c 2_775 . 5_555 94.26(3) ?
Sr1 Sr1 Sr2b 2_775 . 13_445 118.90(3) ?
Sr1 Sr1 Sr2b 2_775 . 14_665 82.21(2) ?
Sr1 Sr1 Sr2b 2_775 . 15_565 60.65(2) ?
Sr1 Sr1 Sr2b 2_775 . 12_465 88.22(2) ?
Sr1 Sr1 N3ac 2_775 . 1_565 133.95(9) ?
Sr1 Sr1 N1a 2_775 . 1_565 37.22(14) ?
Sr1 Sr1 N3bc 2_775 . 7_565 43.01(9) ?
Sr1 Sr1 N2a 2_775 . 1_565 46.13(16) ?
Sr1 Sr1 N2a 2_775 . 2_555 129.36(19) ?
Sr1 Sr1 C2a 2_775 . 2_555 130.77(16) ?
Sr1 Sr1 C2a 2_775 . 3_675 98.15(18) ?
Sr1 Sr1 N3ab 2_775 . 13_555 86.66(3) ?
Sr1 Sr1 N1c 2_775 . 7_455 86.32(3) ?
Sr1 Sr1 N2c 2_775 . 9_565 128.4(3) ?
Sr1 Sr1 N2b 2_775 . 13_455 140.58(18) ?
Sr1 Sr1 N2b 2_775 . 14_555 87.53(17) ?
Sr1 Sr1 N1b 2_775 . 13_455 140.02(15) ?
Sr1 Sr1 C2b 2_775 . 13_455 117.12(16) ?
Sr1 Sr1 C2b 2_775 . 15_665 57.50(15) ?
Sr1 Sr1 Sr1 3_465 . 3_565 126.13(3) ?
Sr1 Sr1 Sr1 3_465 . 3_575 117.92(4) ?
Sr1 Sr1 Sr2a 3_465 . . 123.75(3) ?
Sr1 Sr1 Sr2a 3_465 . 2_665 65.71(2) ?
Sr1 Sr1 Sr2a 3_465 . 3_575 83.91(3) ?
Sr1 Sr1 Sr2a 3_465 . 16_665 98.39(3) ?
Sr1 Sr1 Fe1a 3_465 . 1_566 56.97(2) ?
Sr1 Sr1 Sr2c 3_465 . 7_455 90.66(3) ?
Sr1 Sr1 Sr2c 3_465 . 8_665 130.71(3) ?
Sr1 Sr1 Sr2c 3_465 . 9_465 53.94(2) ?
Sr1 Sr1 Sr2c 3_465 . 5_555 85.85(3) ?
Sr1 Sr1 Sr2b 3_465 . 13_445 62.13(2) ?
Sr1 Sr1 Sr2b 3_465 . 14_665 96.41(3) ?
Sr1 Sr1 Sr2b 3_465 . 15_565 119.90(3) ?
Sr1 Sr1 Sr2b 3_465 . 12_465 91.50(3) ?
Sr1 Sr1 N3ac 3_465 . 1_565 44.82(9) ?
Sr1 Sr1 N1a 3_465 . 1_565 141.18(14) ?
Sr1 Sr1 N3bc 3_465 . 7_565 135.68(9) ?
Sr1 Sr1 N2a 3_465 . 1_565 134.82(17) ?
Sr1 Sr1 N2a 3_465 . 2_555 52.11(19) ?
Sr1 Sr1 C2a 3_465 . 2_555 49.75(16) ?
Sr1 Sr1 C2a 3_465 . 3_675 80.41(18) ?
Sr1 Sr1 N3ab 3_465 . 13_555 95.05(3) ?
Sr1 Sr1 N1c 3_465 . 7_455 95.56(3) ?
Sr1 Sr1 N2c 3_465 . 9_565 52.7(3) ?
Sr1 Sr1 N2b 3_465 . 13_455 40.47(18) ?
Sr1 Sr1 N2b 3_465 . 14_555 90.88(17) ?
Sr1 Sr1 N1b 3_465 . 13_455 38.44(16) ?
Sr1 Sr1 C2b 3_465 . 13_455 64.06(16) ?
Sr1 Sr1 C2b 3_465 . 15_665 123.64(15) ?
Sr1 Sr1 Sr1 3_565 . 3_575 115.95(3) ?
Sr1 Sr1 Sr2a 3_565 . . 50.68(2) ?
Sr1 Sr1 Sr2a 3_565 . 2_665 91.11(3) ?
Sr1 Sr1 Sr2a 3_565 . 3_575 126.44(3) ?
Sr1 Sr1 Sr2a 3_565 . 16_665 83.04(3) ?
Sr1 Sr1 Fe1a 3_565 . 1_566 125.14(3) ?
Sr1 Sr1 Sr2c 3_565 . 7_455 115.20(3) ?
Sr1 Sr1 Sr2c 3_565 . 8_665 57.68(3) ?
Sr1 Sr1 Sr2c 3_565 . 9_465 98.22(3) ?
Sr1 Sr1 Sr2c 3_565 . 5_555 89.82(3) ?
Sr1 Sr1 Sr2b 3_565 . 13_445 85.34(3) ?
Sr1 Sr1 Sr2b 3_565 . 14_665 117.96(3) ?
Sr1 Sr1 Sr2b 3_565 . 15_565 61.80(3) ?
Sr1 Sr1 Sr2b 3_565 . 12_465 95.56(3) ?
Sr1 Sr1 N3ac 3_565 . 1_565 138.51(11) ?
Sr1 Sr1 N1a 3_565 . 1_565 86.28(3) ?
Sr1 Sr1 N3bc 3_565 . 7_565 86.58(3) ?
Sr1 Sr1 N2a 3_565 . 1_565 48.0(2) ?
Sr1 Sr1 N2a 3_565 . 2_555 84.6(2) ?
Sr1 Sr1 C2a 3_565 . 2_555 102.6(2) ?
Sr1 Sr1 C2a 3_565 . 3_675 130.3(2) ?
Sr1 Sr1 N3ab 3_565 . 13_555 44.39(9) ?
Sr1 Sr1 N1c 3_565 . 7_455 38.15(15) ?
Sr1 Sr1 N2c 3_565 . 9_565 91.7(3) ?
Sr1 Sr1 N2b 3_565 . 13_455 100.1(2) ?
Sr1 Sr1 N2b 3_565 . 14_555 127.4(2) ?
Sr1 Sr1 N1b 3_565 . 13_455 145.80(19) ?
Sr1 Sr1 C2b 3_565 . 13_455 81.0(2) ?
Sr1 Sr1 C2b 3_565 . 15_665 46.41(18) ?
Sr1 Sr1 Sr2a 3_575 . . 94.29(2) ?
Sr1 Sr1 Sr2a 3_575 . 2_665 115.89(3) ?
Sr1 Sr1 Sr2a 3_575 . 3_575 57.88(2) ?
Sr1 Sr1 Sr2a 3_575 . 16_665 88.28(2) ?
Sr1 Sr1 Fe1a 3_575 . 1_566 88.69(3) ?
Sr1 Sr1 Sr2c 3_575 . 7_455 61.41(2) ?
Sr1 Sr1 Sr2c 3_575 . 8_665 81.88(3) ?
Sr1 Sr1 Sr2c 3_575 . 9_465 119.92(3) ?
Sr1 Sr1 Sr2c 3_575 . 5_555 94.81(3) ?
Sr1 Sr1 Sr2b 3_575 . 13_445 127.54(3) ?
Sr1 Sr1 Sr2b 3_575 . 14_665 50.41(2) ?
Sr1 Sr1 Sr2b 3_575 . 15_565 87.82(3) ?
Sr1 Sr1 Sr2b 3_575 . 12_465 82.24(3) ?
Sr1 Sr1 N3ac 3_575 . 1_565 88.30(3) ?
Sr1 Sr1 N1a 3_575 . 1_565 37.22(14) ?
Sr1 Sr1 N3bc 3_575 . 7_565 43.01(9) ?
Sr1 Sr1 N2a 3_575 . 1_565 86.98(16) ?
Sr1 Sr1 N2a 3_575 . 2_555 141.9(2) ?
Sr1 Sr1 C2a 3_575 . 2_555 118.7(2) ?
Sr1 Sr1 C2a 3_575 . 3_675 58.50(12) ?
Sr1 Sr1 N3ab 3_575 . 13_555 133.13(9) ?
Sr1 Sr1 N1c 3_575 . 7_455 138.80(14) ?
Sr1 Sr1 N2c 3_575 . 9_565 130.0(2) ?
Sr1 Sr1 N2b 3_575 . 13_455 130.98(18) ?
Sr1 Sr1 N2b 3_575 . 14_555 46.99(18) ?
Sr1 Sr1 N1b 3_575 . 13_455 88.12(4) ?
Sr1 Sr1 C2b 3_575 . 13_455 131.17(15) ?
Sr1 Sr1 C2b 3_575 . 15_665 97.90(12) ?
Sr2a Sr1 Sr2a . . 2_665 58.73(2) ?
Sr2a Sr1 Sr2a . . 3_575 75.90(3) ?
Sr2a Sr1 Sr2a . . 16_665 129.34(3) ?
Sr2a Sr1 Fe1a . . 1_566 175.71(4) ?
Sr2a Sr1 Sr2c . . 7_455 64.63(2) ?
Sr2a Sr1 Sr2c . . 8_665 12.404(17) ?
Sr2a Sr1 Sr2c . . 9_465 70.30(2) ?
Sr2a Sr1 Sr2c . . 5_555 139.09(4) ?
Sr2a Sr1 Sr2b . . 13_445 61.68(2) ?
Sr2a Sr1 Sr2b . . 14_665 68.92(2) ?
Sr2a Sr1 Sr2b . . 15_565 11.16(2) ?
Sr2a Sr1 Sr2b . . 12_465 140.43(3) ?
Sr2a Sr1 N3ac . . 1_565 97.16(13) ?
Sr2a Sr1 N1a . . 1_565 57.41(17) ?
Sr2a Sr1 N3bc . . 7_565 51.39(8) ?
Sr2a Sr1 N2a . . 1_565 87.7(2) ?
Sr2a Sr1 N2a . . 2_555 122.3(2) ?
Sr2a Sr1 C2a . . 2_555 145.8(2) ?
Sr2a Sr1 C2a . . 3_675 151.51(14) ?
Sr2a Sr1 N3ab . . 13_555 38.92(8) ?
Sr2a Sr1 N1c . . 7_455 45.09(18) ?
Sr2a Sr1 N2c . . 9_565 133.5(3) ?
Sr2a Sr1 N2b . . 13_455 134.73(18) ?
Sr2a Sr1 N2b . . 14_555 139.33(16) ?
Sr2a Sr1 N1b . . 13_455 106.9(3) ?
Sr2a Sr1 C2b . . 13_455 126.52(19) ?
Sr2a Sr1 C2b . . 15_665 92.34(19) ?
Sr2a Sr1 Sr2a 2_665 . 3_575 59.37(3) ?
Sr2a Sr1 Sr2a 2_665 . 16_665 155.03(3) ?
Sr2a Sr1 Fe1a 2_665 . 1_566 122.53(3) ?
Sr2a Sr1 Sr2c 2_665 . 7_455 54.49(2) ?
Sr2a Sr1 Sr2c 2_665 . 8_665 65.08(2) ?
Sr2a Sr1 Sr2c 2_665 . 9_465 11.781(19) ?
Sr2a Sr1 Sr2c 2_665 . 5_555 145.04(3) ?
Sr2a Sr1 Sr2b 2_665 . 13_445 11.65(2) ?
Sr2a Sr1 Sr2b 2_665 . 14_665 65.49(3) ?
Sr2a Sr1 Sr2b 2_665 . 15_565 54.26(2) ?
Sr2a Sr1 Sr2b 2_665 . 12_465 155.37(2) ?
Sr2a Sr1 N3ac 2_665 . 1_565 47.40(11) ?
Sr2a Sr1 N1a 2_665 . 1_565 96.5(2) ?
Sr2a Sr1 N3bc 2_665 . 7_565 87.29(13) ?
Sr2a Sr1 N2a 2_665 . 1_565 139.1(2) ?
Sr2a Sr1 N2a 2_665 . 2_555 94.01(16) ?
Sr2a Sr1 C2a 2_665 . 2_555 108.55(14) ?
Sr2a Sr1 C2a 2_665 . 3_675 137.7(2) ?
Sr2a Sr1 N3ab 2_665 . 13_555 47.07(11) ?
Sr2a Sr1 N1c 2_665 . 7_455 55.0(2) ?
Sr2a Sr1 N2c 2_665 . 9_565 103.44(19) ?
Sr2a Sr1 N2b 2_665 . 13_455 94.26(15) ?
Sr2a Sr1 N2b 2_665 . 14_555 141.1(2) ?
Sr2a Sr1 N1b 2_665 . 13_455 55.4(2) ?
Sr2a Sr1 C2b 2_665 . 13_455 108.64(13) ?
Sr2a Sr1 C2b 2_665 . 15_665 135.45(17) ?
Sr2a Sr1 Sr2a 3_575 . 16_665 141.35(4) ?
Sr2a Sr1 Fe1a 3_575 . 1_566 108.33(4) ?
Sr2a Sr1 Sr2c 3_575 . 7_455 11.27(2) ?
Sr2a Sr1 Sr2c 3_575 . 8_665 69.12(3) ?
Sr2a Sr1 Sr2c 3_575 . 9_465 62.04(2) ?
Sr2a Sr1 Sr2c 3_575 . 5_555 140.53(4) ?
Sr2a Sr1 Sr2b 3_575 . 13_445 70.75(2) ?
Sr2a Sr1 Sr2b 3_575 . 14_665 12.505(17) ?
Sr2a Sr1 Sr2b 3_575 . 15_565 64.75(3) ?
Sr2a Sr1 Sr2b 3_575 . 12_465 130.50(4) ?
Sr2a Sr1 N3ac 3_575 . 1_565 39.43(8) ?
Sr2a Sr1 N1a 3_575 . 1_565 57.88(17) ?
Sr2a Sr1 N3bc 3_575 . 7_565 51.79(8) ?
Sr2a Sr1 N2a 3_575 . 1_565 139.07(15) ?
Sr2a Sr1 N2a 3_575 . 2_555 135.84(19) ?
Sr2a Sr1 C2a 3_575 . 2_555 127.8(2) ?
Sr2a Sr1 C2a 3_575 . 3_675 93.90(17) ?
Sr2a Sr1 N3ab 3_575 . 13_555 97.34(13) ?
Sr2a Sr1 N1c 3_575 . 7_455 107.0(3) ?
Sr2a Sr1 N2c 3_575 . 9_565 135.5(3) ?
Sr2a Sr1 N2b 3_575 . 13_455 123.71(19) ?
Sr2a Sr1 N2b 3_575 . 14_555 88.9(2) ?
Sr2a Sr1 N1b 3_575 . 13_455 45.68(18) ?
Sr2a Sr1 C2b 3_575 . 13_455 147.33(17) ?
Sr2a Sr1 C2b 3_575 . 15_665 151.27(13) ?
Sr2a Sr1 Fe1a 16_665 . 1_566 47.56(2) ?
Sr2a Sr1 Sr2c 16_665 . 7_455 148.89(4) ?
Sr2a Sr1 Sr2c 16_665 . 8_665 128.53(3) ?
Sr2a Sr1 Sr2c 16_665 . 9_465 146.50(2) ?
Sr2a Sr1 Sr2c 16_665 . 5_555 12.563(17) ?
Sr2a Sr1 Sr2b 16_665 . 13_445 143.68(3) ?
Sr2a Sr1 Sr2b 16_665 . 14_665 138.15(3) ?
Sr2a Sr1 Sr2b 16_665 . 15_565 138.25(3) ?
Sr2a Sr1 Sr2b 16_665 . 12_465 12.53(2) ?
Sr2a Sr1 N3ac 16_665 . 1_565 133.50(14) ?
Sr2a Sr1 N1a 16_665 . 1_565 107.2(2) ?
Sr2a Sr1 N3bc 16_665 . 7_565 116.40(13) ?
Sr2a Sr1 N2a 16_665 . 1_565 41.8(2) ?
Sr2a Sr1 N2a 16_665 . 2_555 61.35(16) ?
Sr2a Sr1 C2a 16_665 . 2_555 50.06(14) ?
Sr2a Sr1 C2a 16_665 . 3_675 49.28(19) ?
Sr2a Sr1 N3ab 16_665 . 13_555 120.66(13) ?
Sr2a Sr1 N1c 16_665 . 7_455 111.1(3) ?
Sr2a Sr1 N2c 16_665 . 9_565 52.8(2) ?
Sr2a Sr1 N2b 16_665 . 13_455 63.21(16) ?
Sr2a Sr1 N2b 16_665 . 14_555 52.6(2) ?
Sr2a Sr1 N1b 16_665 . 13_455 123.8(3) ?
Sr2a Sr1 C2b 16_665 . 13_455 46.51(12) ?
Sr2a Sr1 C2b 16_665 . 15_665 37.52(19) ?
Fe1a Sr1 Sr2c 1_566 . 7_455 119.60(4) ?
Fe1a Sr1 Sr2c 1_566 . 8_665 170.08(3) ?
Fe1a Sr1 Sr2c 1_566 . 9_465 110.82(3) ?
Fe1a Sr1 Sr2c 1_566 . 5_555 37.31(2) ?
Fe1a Sr1 Sr2b 1_566 . 13_445 118.63(2) ?
Fe1a Sr1 Sr2b 1_566 . 14_665 115.37(4) ?
Fe1a Sr1 Sr2b 1_566 . 15_565 173.06(4) ?
Fe1a Sr1 Sr2b 1_566 . 12_465 36.98(2) ?
Fe1a Sr1 N3ac 1_566 . 1_565 86.00(13) ?
Fe1a Sr1 N1a 1_566 . 1_565 125.20(18) ?
Fe1a Sr1 N3bc 1_566 . 7_565 131.70(9) ?
Fe1a Sr1 N2a 1_566 . 1_565 89.4(2) ?
Fe1a Sr1 N2a 1_566 . 2_555 54.2(2) ?
Fe1a Sr1 C2a 1_566 . 2_555 30.6(2) ?
Fe1a Sr1 C2a 1_566 . 3_675 30.70(13) ?
Fe1a Sr1 N3ab 1_566 . 13_555 138.18(9) ?
Fe1a Sr1 N1c 1_566 . 7_455 131.49(19) ?
Fe1a Sr1 N2c 1_566 . 9_565 42.8(3) ?
Fe1a Sr1 N2b 1_566 . 13_455 42.43(17) ?
Fe1a Sr1 N2b 1_566 . 14_555 42.83(16) ?
Fe1a Sr1 N1b 1_566 . 13_455 76.3(3) ?
Fe1a Sr1 C2b 1_566 . 13_455 49.40(19) ?
Fe1a Sr1 C2b 1_566 . 15_665 84.18(19) ?
Sr2c Sr1 Sr2c 7_455 . 8_665 58.10(2) ?
Sr2c Sr1 Sr2c 7_455 . 9_465 59.57(2) ?
Sr2c Sr1 Sr2c 7_455 . 5_555 150.69(4) ?
Sr2c Sr1 Sr2b 7_455 . 13_445 66.14(2) ?
Sr2c Sr1 Sr2b 7_455 . 14_665 10.995(16) ?
Sr2c Sr1 Sr2b 7_455 . 15_565 53.48(3) ?
Sr2c Sr1 Sr2b 7_455 . 12_465 139.57(4) ?
Sr2c Sr1 N3ac 7_455 . 1_565 45.93(10) ?
Sr2c Sr1 N1a 7_455 . 1_565 53.0(2) ?
Sr2c Sr1 N3bc 7_455 . 7_565 45.51(10) ?
Sr2c Sr1 N2a 7_455 . 1_565 134.20(16) ?
Sr2c Sr1 N2a 7_455 . 2_555 140.80(17) ?
Sr2c Sr1 C2a 7_455 . 2_555 137.5(2) ?
Sr2c Sr1 C2a 7_455 . 3_675 103.97(16) ?
Sr2c Sr1 N3ab 7_455 . 13_555 87.78(13) ?
Sr2c Sr1 N1c 7_455 . 7_455 97.4(3) ?
Sr2c Sr1 N2c 7_455 . 9_565 143.3(3) ?
Sr2c Sr1 N2b 7_455 . 13_455 131.13(19) ?
Sr2c Sr1 N2b 7_455 . 14_555 97.8(2) ?
Sr2c Sr1 N1b 7_455 . 13_455 53.6(2) ?
Sr2c Sr1 C2b 7_455 . 13_455 154.61(15) ?
Sr2c Sr1 C2b 7_455 . 15_665 145.70(15) ?
Sr2c Sr1 Sr2c 8_665 . 9_465 76.86(2) ?
Sr2c Sr1 Sr2c 8_665 . 5_555 140.21(3) ?
Sr2c Sr1 Sr2b 8_665 . 13_445 70.13(2) ?
Sr2c Sr1 Sr2b 8_665 . 14_665 60.37(2) ?
Sr2c Sr1 Sr2b 8_665 . 15_565 10.824(17) ?
Sr2c Sr1 Sr2b 8_665 . 12_465 137.41(3) ?
Sr2c Sr1 N3ac 8_665 . 1_565 96.74(13) ?
Sr2c Sr1 N1a 8_665 . 1_565 45.07(17) ?
Sr2c Sr1 N3bc 8_665 . 7_565 39.01(8) ?
Sr2c Sr1 N2a 8_665 . 1_565 87.1(2) ?
Sr2c Sr1 N2a 8_665 . 2_555 134.5(2) ?
Sr2c Sr1 C2a 8_665 . 2_555 157.7(2) ?
Sr2c Sr1 C2a 8_665 . 3_675 139.46(14) ?
Sr2c Sr1 N3ab 8_665 . 13_555 51.31(8) ?
Sr2c Sr1 N1c 8_665 . 7_455 57.40(17) ?
Sr2c Sr1 N2c 8_665 . 9_565 145.3(3) ?
Sr2c Sr1 N2b 8_665 . 13_455 147.14(18) ?
Sr2c Sr1 N2b 8_665 . 14_555 127.31(16) ?
Sr2c Sr1 N1b 8_665 . 13_455 106.3(3) ?
Sr2c Sr1 C2b 8_665 . 13_455 137.1(2) ?
Sr2c Sr1 C2b 8_665 . 15_665 94.03(18) ?
Sr2c Sr1 Sr2c 9_465 . 5_555 135.06(2) ?
Sr2c Sr1 Sr2b 9_465 . 13_445 12.91(2) ?
Sr2c Sr1 Sr2b 9_465 . 14_665 70.36(2) ?
Sr2c Sr1 Sr2b 9_465 . 15_565 66.04(3) ?
Sr2c Sr1 Sr2b 9_465 . 12_465 144.16(2) ?
Sr2c Sr1 N3ac 9_465 . 1_565 41.01(8) ?
Sr2c Sr1 N1a 9_465 . 1_565 106.3(2) ?
Sr2c Sr1 N3bc 9_465 . 7_565 97.06(13) ?
Sr2c Sr1 N2a 9_465 . 1_565 145.5(2) ?
Sr2c Sr1 N2a 9_465 . 2_555 85.35(16) ?
Sr2c Sr1 C2a 9_465 . 2_555 97.71(13) ?
Sr2c Sr1 C2a 9_465 . 3_675 128.5(2) ?
Sr2c Sr1 N3ab 9_465 . 13_555 53.90(9) ?
Sr2c Sr1 N1c 9_465 . 7_455 60.49(19) ?
Sr2c Sr1 N2c 9_465 . 9_565 93.8(2) ?
Sr2c Sr1 N2b 9_465 . 13_455 83.78(16) ?
Sr2c Sr1 N2b 9_465 . 14_555 134.2(2) ?
Sr2c Sr1 N1b 9_465 . 13_455 47.59(19) ?
Sr2c Sr1 C2b 9_465 . 13_455 100.37(12) ?
Sr2c Sr1 C2b 9_465 . 15_665 138.67(15) ?
Sr2c Sr1 Sr2b 5_555 . 13_445 134.71(3) ?
Sr2c Sr1 Sr2b 5_555 . 14_665 141.59(4) ?
Sr2c Sr1 Sr2b 5_555 . 15_565 149.12(4) ?
Sr2c Sr1 Sr2b 5_555 . 12_465 12.576(17) ?
Sr2c Sr1 N3ac 5_555 . 1_565 122.90(14) ?
Sr2c Sr1 N1a 5_555 . 1_565 118.4(2) ?
Sr2c Sr1 N3bc 5_555 . 7_565 127.64(13) ?
Sr2c Sr1 N2a 5_555 . 1_565 53.1(2) ?
Sr2c Sr1 N2a 5_555 . 2_555 51.32(16) ?
Sr2c Sr1 C2a 5_555 . 2_555 37.70(14) ?
Sr2c Sr1 C2a 5_555 . 3_675 46.76(16) ?
Sr2c Sr1 N3ab 5_555 . 13_555 121.50(14) ?
Sr2c Sr1 N1c 5_555 . 7_455 111.9(3) ?
Sr2c Sr1 N2c 5_555 . 9_565 41.61(19) ?
Sr2c Sr1 N2b 5_555 . 13_455 51.29(16) ?
Sr2c Sr1 N2b 5_555 . 14_555 53.3(2) ?
Sr2c Sr1 N1b 5_555 . 13_455 113.2(3) ?
Sr2c Sr1 C2b 5_555 . 13_455 37.25(13) ?
Sr2c Sr1 C2b 5_555 . 15_665 46.89(19) ?
Sr2b Sr1 Sr2b 13_445 . 14_665 77.13(2) ?
Sr2b Sr1 Sr2b 13_445 . 15_565 59.57(2) ?
Sr2b Sr1 Sr2b 13_445 . 12_465 146.26(3) ?
Sr2b Sr1 N3ac 13_445 . 1_565 53.85(9) ?
Sr2b Sr1 N1a 13_445 . 1_565 106.2(2) ?
Sr2b Sr1 N3bc 13_445 . 7_565 97.03(13) ?
Sr2b Sr1 N2a 13_445 . 1_565 132.7(2) ?
Sr2b Sr1 N2a 13_445 . 2_555 83.40(17) ?
Sr2b Sr1 C2a 13_445 . 2_555 99.94(15) ?
Sr2b Sr1 C2a 13_445 . 3_675 140.3(2) ?
Sr2b Sr1 N3ab 13_445 . 13_555 41.07(8) ?
Sr2b Sr1 N1c 13_445 . 7_455 47.60(19) ?
Sr2b Sr1 N2c 13_445 . 9_565 93.47(19) ?
Sr2b Sr1 N2b 13_445 . 13_455 85.32(15) ?
Sr2b Sr1 N2b 13_445 . 14_555 147.0(2) ?
Sr2b Sr1 N1b 13_445 . 13_455 60.46(19) ?
Sr2b Sr1 C2b 13_445 . 13_455 97.70(13) ?
Sr2b Sr1 C2b 13_445 . 15_665 126.67(15) ?
Sr2b Sr1 Sr2b 14_665 . 15_565 57.96(3) ?
Sr2b Sr1 Sr2b 14_665 . 12_465 129.70(4) ?
Sr2b Sr1 N3ac 14_665 . 1_565 51.90(8) ?
Sr2b Sr1 N1a 14_665 . 1_565 45.45(18) ?
Sr2b Sr1 N3bc 14_665 . 7_565 39.30(8) ?
Sr2b Sr1 N2a 14_665 . 1_565 126.91(15) ?
Sr2b Sr1 N2a 14_665 . 2_555 148.32(18) ?
Sr2b Sr1 C2a 14_665 . 2_555 138.7(2) ?
Sr2b Sr1 C2a 14_665 . 3_675 95.64(15) ?
Sr2b Sr1 N3ab 14_665 . 13_555 96.58(13) ?
Sr2b Sr1 N1c 14_665 . 7_455 106.1(3) ?
Sr2b Sr1 N2c 14_665 . 9_565 147.5(3) ?
Sr2b Sr1 N2b 14_665 . 13_455 136.0(2) ?
Sr2b Sr1 N2b 14_665 . 14_555 88.3(2) ?
Sr2b Sr1 N1b 14_665 . 13_455 58.12(18) ?
Sr2b Sr1 C2b 14_665 . 13_455 159.36(18) ?
Sr2b Sr1 C2b 14_665 . 15_665 139.03(13) ?
Sr2b Sr1 Sr2b 15_565 . 12_465 147.94(3) ?
Sr2b Sr1 N3ac 15_565 . 1_565 87.90(13) ?
Sr2b Sr1 N1a 15_565 . 1_565 52.4(2) ?
Sr2b Sr1 N3bc 15_565 . 7_565 45.04(10) ?
Sr2b Sr1 N2a 15_565 . 1_565 96.4(2) ?
Sr2b Sr1 N2a 15_565 . 2_555 130.0(2) ?
Sr2b Sr1 C2a 15_565 . 2_555 153.5(2) ?
Sr2b Sr1 C2a 15_565 . 3_675 146.32(13) ?
Sr2b Sr1 N3ab 15_565 . 13_555 45.66(10) ?
Sr2b Sr1 N1c 15_565 . 7_455 53.2(2) ?
Sr2b Sr1 N2c 15_565 . 9_565 141.8(2) ?
Sr2b Sr1 N2b 15_565 . 13_455 140.20(17) ?
Sr2b Sr1 N2b 15_565 . 14_555 134.60(18) ?
Sr2b Sr1 N1b 15_565 . 13_455 97.6(3) ?
Sr2b Sr1 C2b 15_565 . 13_455 136.35(19) ?
Sr2b Sr1 C2b 15_565 . 15_665 102.24(19) ?
Sr2b Sr1 N3ac 12_465 . 1_565 121.97(13) ?
Sr2b Sr1 N1a 12_465 . 1_565 107.5(2) ?
Sr2b Sr1 N3bc 12_465 . 7_565 116.71(13) ?
Sr2b Sr1 N2a 12_465 . 1_565 52.8(2) ?
Sr2b Sr1 N2a 12_465 . 2_555 63.20(17) ?
Sr2b Sr1 C2a 12_465 . 2_555 46.85(14) ?
Sr2b Sr1 C2a 12_465 . 3_675 37.12(18) ?
Sr2b Sr1 N3ab 12_465 . 13_555 132.15(14) ?
Sr2b Sr1 N1c 12_465 . 7_455 122.5(3) ?
Sr2b Sr1 N2c 12_465 . 9_565 52.80(19) ?
Sr2b Sr1 N2b 12_465 . 13_455 61.25(15) ?
Sr2b Sr1 N2b 12_465 . 14_555 41.8(2) ?
Sr2b Sr1 N1b 12_465 . 13_455 112.3(3) ?
Sr2b Sr1 C2b 12_465 . 13_455 49.59(14) ?
Sr2b Sr1 C2b 12_465 . 15_665 49.76(19) ?
N3ac Sr1 N1a 1_565 . 1_565 97.31(19) ?
N3ac Sr1 N3bc 1_565 . 7_565 90.95(13) ?
N3ac Sr1 N2a 1_565 . 1_565 173.5(2) ?
N3ac Sr1 N2a 1_565 . 2_555 96.4(2) ?
N3ac Sr1 C2a 1_565 . 2_555 92.7(2) ?
N3ac Sr1 C2a 1_565 . 3_675 90.8(2) ?
N3ac Sr1 N3ab 1_565 . 13_555 94.26(14) ?
N3ac Sr1 N1c 1_565 . 7_455 101.4(2) ?
N3ac Sr1 N2c 1_565 . 9_565 97.4(3) ?
N3ac Sr1 N2b 1_565 . 13_455 85.2(2) ?
N3ac Sr1 N2b 1_565 . 14_555 93.9(3) ?
N3ac Sr1 N1b 1_565 . 13_455 9.7(3) ?
N3ac Sr1 C2b 1_565 . 13_455 108.87(18) ?
N3ac Sr1 C2b 1_565 . 15_665 168.2(2) ?
N1a Sr1 N3bc 1_565 . 7_565 9.3(3) ?
N1a Sr1 N2a 1_565 . 1_565 81.6(2) ?
N1a Sr1 N2a 1_565 . 2_555 166.2(3) ?
N1a Sr1 C2a 1_565 . 2_555 153.0(3) ?
N1a Sr1 C2a 1_565 . 3_675 94.5(2) ?
N1a Sr1 N3ab 1_565 . 13_555 96.31(18) ?
N1a Sr1 N1c 1_565 . 7_455 101.6(2) ?
N1a Sr1 N2c 1_565 . 9_565 160.0(3) ?
N1a Sr1 N2b 1_565 . 13_455 167.4(3) ?
N1a Sr1 N2b 1_565 . 14_555 82.5(3) ?
N1a Sr1 N1b 1_565 . 13_455 102.8(2) ?
N1a Sr1 C2b 1_565 . 13_455 151.8(3) ?
N1a Sr1 C2b 1_565 . 15_665 93.6(2) ?
N3bc Sr1 N2a 7_565 . 1_565 88.69(18) ?
N3bc Sr1 N2a 7_565 . 2_555 171.1(2) ?
N3bc Sr1 C2a 7_565 . 2_555 161.3(2) ?
N3bc Sr1 C2a 7_565 . 3_675 101.38(16) ?
N3bc Sr1 N3ab 7_565 . 13_555 90.12(12) ?
N3bc Sr1 N1c 7_565 . 7_455 96.38(18) ?
N3bc Sr1 N2c 7_565 . 9_565 169.2(2) ?
N3bc Sr1 N2b 7_565 . 13_455 173.1(2) ?
N3bc Sr1 N2b 7_565 . 14_555 89.6(2) ?
N3bc Sr1 N1b 7_565 . 13_455 97.41(19) ?
N3bc Sr1 C2b 7_565 . 13_455 159.84(18) ?
N3bc Sr1 C2b 7_565 . 15_665 100.41(17) ?
N2a Sr1 N2a 1_565 . 2_555 84.6(2) ?
N2a Sr1 C2a 1_565 . 2_555 85.6(2) ?
N2a Sr1 C2a 1_565 . 3_675 82.9(3) ?
N2a Sr1 N3ab 1_565 . 13_555 92.3(2) ?
N2a Sr1 N1c 1_565 . 7_455 85.1(3) ?
N2a Sr1 N2c 1_565 . 9_565 82.2(3) ?
N2a Sr1 N2b 1_565 . 13_455 94.5(2) ?
N2a Sr1 N2b 1_565 . 14_555 79.5(3) ?
N2a Sr1 N1b 1_565 . 13_455 164.9(3) ?
N2a Sr1 C2b 1_565 . 13_455 71.2(2) ?
N2a Sr1 C2b 1_565 . 15_665 12.22(19) ?
N2a Sr1 C2a 2_555 . 2_555 23.6(3) ?
N2a Sr1 C2a 2_555 . 3_675 83.6(2) ?
N2a Sr1 N3ab 2_555 . 13_555 84.4(2) ?
N2a Sr1 N1c 2_555 . 7_455 77.3(3) ?
N2a Sr1 N2c 2_555 . 9_565 11.9(3) ?
N2a Sr1 N2b 2_555 . 13_455 15.5(3) ?
N2a Sr1 N2b 2_555 . 14_555 94.9(3) ?
N2a Sr1 N1b 2_555 . 13_455 90.6(3) ?
N2a Sr1 C2b 2_555 . 13_455 15.1(2) ?
N2a Sr1 C2b 2_555 . 15_665 72.6(2) ?
C2a Sr1 C2a 2_555 . 3_675 60.2(2) ?
C2a Sr1 N3ab 2_555 . 13_555 107.9(2) ?
C2a Sr1 N1c 2_555 . 7_455 100.9(3) ?
C2a Sr1 N2c 2_555 . 9_565 12.4(4) ?
C2a Sr1 N2b 2_555 . 13_455 14.7(2) ?
C2a Sr1 N2b 2_555 . 14_555 71.9(3) ?
C2a Sr1 N1b 2_555 . 13_455 84.2(3) ?
C2a Sr1 C2b 2_555 . 13_455 21.6(3) ?
C2a Sr1 C2b 2_555 . 15_665 75.6(3) ?
C2a Sr1 N3ab 3_675 . 13_555 167.38(18) ?
C2a Sr1 N1c 3_675 . 7_455 158.3(3) ?
C2a Sr1 N2c 3_675 . 9_565 71.7(3) ?
C2a Sr1 N2b 3_675 . 13_455 73.0(2) ?
C2a Sr1 N2b 3_675 . 14_555 12.2(2) ?
C2a Sr1 N1b 3_675 . 13_455 82.4(3) ?
C2a Sr1 C2b 3_675 . 13_455 75.4(2) ?
C2a Sr1 C2b 3_675 . 15_665 84.1(3) ?
N3ab Sr1 N1c 13_555 . 7_455 9.6(3) ?
N3ab Sr1 N2c 13_555 . 9_565 96.1(3) ?
N3ab Sr1 N2b 13_555 . 13_455 95.83(19) ?
N3ab Sr1 N2b 13_555 . 14_555 171.8(3) ?
N3ab Sr1 N1b 13_555 . 13_455 101.5(2) ?
N3ab Sr1 C2b 13_555 . 13_455 92.0(2) ?
N3ab Sr1 C2b 13_555 . 15_665 88.8(2) ?
N1c Sr1 N2c 7_455 . 9_565 88.8(3) ?
N1c Sr1 N2b 7_455 . 13_455 90.0(2) ?
N1c Sr1 N2b 7_455 . 14_555 163.4(3) ?
N1c Sr1 N1b 7_455 . 13_455 107.8(2) ?
N1c Sr1 C2b 7_455 . 13_455 83.6(3) ?
N1c Sr1 C2b 7_455 . 15_665 80.5(3) ?
N2c Sr1 N2b 9_565 . 13_455 12.2(3) ?
N2c Sr1 N2b 9_565 . 14_555 83.0(3) ?
N2c Sr1 N1b 9_565 . 13_455 90.0(4) ?
N2c Sr1 C2b 9_565 . 13_455 11.9(4) ?
N2c Sr1 C2b 9_565 . 15_665 71.0(3) ?
N2b Sr1 N2b 13_455 . 14_555 85.0(2) ?
N2b Sr1 N1b 13_455 . 13_455 78.1(3) ?
N2b Sr1 C2b 13_455 . 13_455 23.7(2) ?
N2b Sr1 C2b 13_455 . 15_665 83.2(2) ?
N2b Sr1 N1b 14_555 . 13_455 86.7(3) ?
N2b Sr1 C2b 14_555 . 13_455 85.5(3) ?
N2b Sr1 C2b 14_555 . 15_665 83.2(3) ?
N1b Sr1 C2b 13_455 . 13_455 101.8(3) ?
N1b Sr1 C2b 13_455 . 15_665 159.4(3) ?
C2b Sr1 C2b 13_455 . 15_665 59.6(2) ?
Sr1 Sr2a Sr1 . . 2_775 64.90(2) ?
Sr1 Sr2a Sr1 . . 3_565 64.09(3) ?
Sr1 Sr2a Sr1 . . 10_664 133.31(3) ?
Sr1 Sr2a Sr2a . . 2_665 52.56(2) ?
Sr1 Sr2a Sr2a . . 2_765 131.29(3) ?
Sr1 Sr2a Sr2a . . 3_565 86.84(2) ?
Sr1 Sr2a Sr2a . . 3_675 116.25(2) ?
Sr1 Sr2a Fe1a . . 10_565 84.80(3) ?
Sr1 Sr2a Sr2c . . 7_445 94.73(2) ?
Sr1 Sr2a Sr2c . . 7_455 51.74(2) ?
Sr1 Sr2a Sr2c . . 7_555 122.46(2) ?
Sr1 Sr2a Sr2c . . 8_665 85.68(8) ?
Sr1 Sr2a Sr2c . . 9_565 128.31(3) ?
Sr1 Sr2a Sr2b . . 13_445 57.535(18) ?
Sr1 Sr2a Sr2b . . 13_545 128.26(3) ?
Sr1 Sr2a Sr2b . . 13_555 85.27(2) ?
Sr1 Sr2a Sr2b . . 14_655 94.84(3) ?
Sr1 Sr2a Sr2b . . 15_565 51.95(7) ?
Sr1 Sr2a N3ac . . 1_665 97.29(14) ?
Sr1 Sr2a N2a . . 10_564 147.49(15) ?
Sr1 Sr2a C2a . . 10_564 139.71(12) ?
Sr1 Sr2a C2a . . 12_454 85.31(16) ?
Sr1 Sr2a Fe1c . . 16_555 91.30(3) ?
Sr1 Sr2a Fe1b . . 4_665 156.08(4) ?
Sr1 Sr2a N3ab . . 13_555 43.39(9) ?
Sr1 Sr2a N1c . . 7_455 38.78(9) ?
Sr1 Sr2a N1b . . 13_555 88.88(18) ?
Sr1 Sr2a C2c . . 16_565 86.52(16) ?
Sr1 Sr2a C2c . . 17_655 133.6(2) ?
Sr1 Sr2a C2b . . 4_675 133.49(18) ?
Sr1 Sr2a C2b . . 6_555 158.02(16) ?
Sr1 Sr2a C1a . . 10_565 55.32(17) ?
Sr1 Sr2a C1c . . 16_555 53.5(2) ?
Sr1 Sr2a C1b . . 4_665 112.0(3) ?
Sr1 Sr2a Sr1 2_775 . 3_565 62.81(2) ?
Sr1 Sr2a Sr1 2_775 . 10_664 131.49(2) ?
Sr1 Sr2a Sr2a 2_775 . 2_665 116.39(3) ?
Sr1 Sr2a Sr2a 2_775 . 2_765 86.39(3) ?
Sr1 Sr2a Sr2a 2_775 . 3_565 130.71(3) ?
Sr1 Sr2a Sr2a 2_775 . 3_675 52.70(2) ?
Sr1 Sr2a Fe1a 2_775 . 10_565 85.31(3) ?
Sr1 Sr2a Sr2c 2_775 . 7_445 127.65(3) ?
Sr1 Sr2a Sr2c 2_775 . 7_455 85.73(3) ?
Sr1 Sr2a Sr2c 2_775 . 7_555 57.57(2) ?
Sr1 Sr2a Sr2c 2_775 . 8_665 52.15(7) ?
Sr1 Sr2a Sr2c 2_775 . 9_565 94.16(3) ?
Sr1 Sr2a Sr2b 2_775 . 13_445 122.43(3) ?
Sr1 Sr2a Sr2b 2_775 . 13_545 94.27(3) ?
Sr1 Sr2a Sr2b 2_775 . 13_555 52.35(2) ?
Sr1 Sr2a Sr2b 2_775 . 14_655 127.59(3) ?
Sr1 Sr2a Sr2b 2_775 . 15_565 85.32(7) ?
Sr1 Sr2a N3ac 2_775 . 1_665 42.99(9) ?
Sr1 Sr2a N2a 2_775 . 10_564 147.46(16) ?
Sr1 Sr2a C2a 2_775 . 10_564 139.61(16) ?
Sr1 Sr2a C2a 2_775 . 12_454 116.33(18) ?
Sr1 Sr2a Fe1c 2_775 . 16_555 156.17(4) ?
Sr1 Sr2a Fe1b 2_775 . 4_665 91.18(4) ?
Sr1 Sr2a N3ab 2_775 . 13_555 96.85(14) ?
Sr1 Sr2a N1c 2_775 . 7_455 88.41(19) ?
Sr1 Sr2a N1b 2_775 . 13_555 38.28(9) ?
Sr1 Sr2a C2c 2_775 . 16_565 134.03(17) ?
Sr1 Sr2a C2c 2_775 . 17_655 157.5(3) ?
Sr1 Sr2a C2b 2_775 . 4_675 87.11(13) ?
Sr1 Sr2a C2b 2_775 . 6_555 132.84(17) ?
Sr1 Sr2a C1a 2_775 . 10_565 55.73(17) ?
Sr1 Sr2a C1c 2_775 . 16_555 111.7(3) ?
Sr1 Sr2a C1b 2_775 . 4_665 53.2(2) ?
Sr1 Sr2a Sr1 3_565 . 10_664 158.81(4) ?
Sr1 Sr2a Sr2a 3_565 . 2_665 96.35(3) ?
Sr1 Sr2a Sr2a 3_565 . 2_765 67.93(3) ?
Sr1 Sr2a Sr2a 3_565 . 3_565 68.71(2) ?
Sr1 Sr2a Sr2a 3_565 . 3_675 95.27(3) ?
Sr1 Sr2a Fe1a 3_565 . 10_565 142.15(4) ?
Sr1 Sr2a Sr2c 3_565 . 7_445 64.91(2) ?
Sr1 Sr2a Sr2c 3_565 . 7_455 115.72(3) ?
Sr1 Sr2a Sr2c 3_565 . 7_555 89.43(3) ?
Sr1 Sr2a Sr2c 3_565 . 8_665 114.92(7) ?
Sr1 Sr2a Sr2c 3_565 . 9_565 64.33(3) ?
Sr1 Sr2a Sr2b 3_565 . 13_445 90.57(3) ?
Sr1 Sr2a Sr2b 3_565 . 13_545 64.28(3) ?
Sr1 Sr2a Sr2b 3_565 . 13_555 115.09(2) ?
Sr1 Sr2a Sr2b 3_565 . 14_655 64.86(2) ?
Sr1 Sr2a Sr2b 3_565 . 15_565 115.88(8) ?
Sr1 Sr2a N3ac 3_565 . 1_665 52.20(12) ?
Sr1 Sr2a N2a 3_565 . 10_564 119.6(2) ?
Sr1 Sr2a C2a 3_565 . 10_564 96.57(14) ?
Sr1 Sr2a C2a 3_565 . 12_454 147.08(14) ?
Sr1 Sr2a Fe1c 3_565 . 16_555 107.00(4) ?
Sr1 Sr2a Fe1b 3_565 . 4_665 105.95(5) ?
Sr1 Sr2a N3ab 3_565 . 13_555 53.19(12) ?
Sr1 Sr2a N1c 3_565 . 7_455 46.43(14) ?
Sr1 Sr2a N1b 3_565 . 13_555 45.46(14) ?
Sr1 Sr2a C2c 3_565 . 16_565 136.30(13) ?
Sr1 Sr2a C2c 3_565 . 17_655 110.1(2) ?
Sr1 Sr2a C2b 3_565 . 4_675 135.43(17) ?
Sr1 Sr2a C2b 3_565 . 6_555 109.3(2) ?
Sr1 Sr2a C1a 3_565 . 10_565 105.9(2) ?
Sr1 Sr2a C1c 3_565 . 16_555 65.8(2) ?
Sr1 Sr2a C1b 3_565 . 4_665 64.8(2) ?
Sr1 Sr2a Sr2a 10_664 . 2_665 89.84(3) ?
Sr1 Sr2a Sr2a 10_664 . 2_765 95.32(3) ?
Sr1 Sr2a Sr2a 10_664 . 3_565 97.50(2) ?
Sr1 Sr2a Sr2a 10_664 . 3_675 86.66(2) ?
Sr1 Sr2a Fe1a 10_664 . 10_565 58.94(3) ?
Sr1 Sr2a Sr2c 10_664 . 7_445 98.26(2) ?
Sr1 Sr2a Sr2c 10_664 . 7_455 83.37(3) ?
Sr1 Sr2a Sr2c 10_664 . 7_555 88.38(2) ?
Sr1 Sr2a Sr2c 10_664 . 8_665 81.77(7) ?
Sr1 Sr2a Sr2c 10_664 . 9_565 96.62(3) ?
Sr1 Sr2a Sr2b 10_664 . 13_445 91.62(2) ?
Sr1 Sr2a Sr2b 10_664 . 13_545 96.63(3) ?
Sr1 Sr2a Sr2b 10_664 . 13_555 81.736(19) ?
Sr1 Sr2a Sr2b 10_664 . 14_655 98.27(2) ?
Sr1 Sr2a Sr2b 10_664 . 15_565 83.31(7) ?
Sr1 Sr2a N3ac 10_664 . 1_665 123.92(14) ?
Sr1 Sr2a N2a 10_664 . 10_564 39.3(2) ?
Sr1 Sr2a C2a 10_664 . 10_564 62.36(14) ?
Sr1 Sr2a C2a 10_664 . 12_454 48.05(16) ?
Sr1 Sr2a Fe1c 10_664 . 16_555 65.59(4) ?
Sr1 Sr2a Fe1b 10_664 . 4_665 62.70(4) ?
Sr1 Sr2a N3ab 10_664 . 13_555 127.21(14) ?
Sr1 Sr2a N1c 10_664 . 7_455 135.70(19) ?
Sr1 Sr2a N1b 10_664 . 13_555 132.37(19) ?
Sr1 Sr2a C2c 10_664 . 16_565 49.70(15) ?
Sr1 Sr2a C2c 10_664 . 17_655 50.17(19) ?
Sr1 Sr2a C2b 10_664 . 4_675 46.44(13) ?
Sr1 Sr2a C2b 10_664 . 6_555 49.8(2) ?
Sr1 Sr2a C1a 10_664 . 10_565 95.2(2) ?
Sr1 Sr2a C1c 10_664 . 16_555 112.2(3) ?
Sr1 Sr2a C1b 10_664 . 4_665 109.0(3) ?
Sr2a Sr2a Sr2a 2_665 . 2_765 143.58(3) ?
Sr2a Sr2a Sr2a 2_665 . 3_565 60.00(3) ?
Sr2a Sr2a Sr2a 2_665 . 3_675 156.42(3) ?
Sr2a Sr2a Fe1a 2_665 . 10_565 79.26(3) ?
Sr2a Sr2a Sr2c 2_665 . 7_445 71.75(2) ?
Sr2a Sr2a Sr2c 2_665 . 7_455 48.25(2) ?
Sr2a Sr2a Sr2c 2_665 . 7_555 168.25(3) ?
Sr2a Sr2a Sr2c 2_665 . 8_665 108.87(9) ?
Sr2a Sr2a Sr2c 2_665 . 9_565 131.91(3) ?
Sr2a Sr2a Sr2b 2_665 . 13_445 11.75(2) ?
Sr2a Sr2a Sr2b 2_665 . 13_545 131.75(3) ?
Sr2a Sr2a Sr2b 2_665 . 13_555 108.25(3) ?
Sr2a Sr2a Sr2b 2_665 . 14_655 71.91(3) ?
Sr2a Sr2a Sr2b 2_665 . 15_565 48.87(6) ?
Sr2a Sr2a N3ac 2_665 . 1_665 146.24(14) ?
Sr2a Sr2a N2a 2_665 . 10_564 95.98(16) ?
Sr2a Sr2a C2a 2_665 . 10_564 99.27(15) ?
Sr2a Sr2a C2a 2_665 . 12_454 52.95(12) ?
Sr2a Sr2a Fe1c 2_665 . 16_555 40.70(3) ?
Sr2a Sr2a Fe1b 2_665 . 4_665 150.56(4) ?
Sr2a Sr2a N3ab 2_665 . 13_555 43.66(10) ?
Sr2a Sr2a N1c 2_665 . 7_455 49.91(14) ?
Sr2a Sr2a N1b 2_665 . 13_555 137.77(19) ?
Sr2a Sr2a C2c 2_665 . 16_565 40.86(13) ?
Sr2a Sr2a C2c 2_665 . 17_655 84.9(3) ?
Sr2a Sr2a C2b 2_665 . 4_675 127.37(18) ?
Sr2a Sr2a C2b 2_665 . 6_555 110.62(16) ?
Sr2a Sr2a C1a 2_665 . 10_565 78.70(3) ?
Sr2a Sr2a C1c 2_665 . 16_555 34.63(14) ?
Sr2a Sr2a C1b 2_665 . 4_665 160.8(3) ?
Sr2a Sr2a Sr2a 2_765 . 3_565 83.58(3) ?
Sr2a Sr2a Sr2a 2_765 . 3_675 60.00(2) ?
Sr2a Sr2a Fe1a 2_765 . 10_565 133.42(2) ?
Sr2a Sr2a Sr2c 2_765 . 7_445 71.84(2) ?
Sr2a Sr2a Sr2c 2_765 . 7_455 168.16(2) ?
Sr2a Sr2a Sr2c 2_765 . 7_555 48.16(2) ?
Sr2a Sr2a Sr2c 2_765 . 8_665 107.55(9) ?
Sr2a Sr2a Sr2c 2_765 . 9_565 11.668(17) ?
Sr2a Sr2a Sr2b 2_765 . 13_445 131.84(3) ?
Sr2a Sr2a Sr2b 2_765 . 13_545 11.836(14) ?
Sr2a Sr2a Sr2b 2_765 . 13_555 108.16(2) ?
Sr2a Sr2a Sr2b 2_765 . 14_655 71.67(3) ?
Sr2a Sr2a Sr2b 2_765 . 15_565 167.55(6) ?
Sr2a Sr2a N3ac 2_765 . 1_665 43.57(10) ?
Sr2a Sr2a N2a 2_765 . 10_564 67.6(2) ?
Sr2a Sr2a C2a 2_765 . 10_564 53.23(16) ?
Sr2a Sr2a C2a 2_765 . 12_454 143.37(16) ?
Sr2a Sr2a Fe1c 2_765 . 16_555 110.50(3) ?
Sr2a Sr2a Fe1b 2_765 . 4_665 40.63(3) ?
Sr2a Sr2a N3ab 2_765 . 13_555 109.52(4) ?
Sr2a Sr2a N1c 2_765 . 7_455 107.30(6) ?
Sr2a Sr2a N1b 2_765 . 13_555 49.81(14) ?
Sr2a Sr2a C2c 2_765 . 16_565 137.08(17) ?
Sr2a Sr2a C2c 2_765 . 17_655 71.4(3) ?
Sr2a Sr2a C2b 2_765 . 4_675 78.7(2) ?
Sr2a Sr2a C2b 2_765 . 6_555 51.5(2) ?
Sr2a Sr2a C1a 2_765 . 10_565 136.25(6) ?
Sr2a Sr2a C1c 2_765 . 16_555 112.34(5) ?
Sr2a Sr2a C1b 2_765 . 4_665 34.59(13) ?
Sr2a Sr2a Sr2a 3_565 . 3_675 143.58(4) ?
Sr2a Sr2a Fe1a 3_565 . 10_565 133.69(3) ?
Sr2a Sr2a Sr2c 3_565 . 7_445 11.75(2) ?
Sr2a Sr2a Sr2c 3_565 . 7_455 108.25(3) ?
Sr2a Sr2a Sr2c 3_565 . 7_555 131.75(3) ?
Sr2a Sr2a Sr2c 3_565 . 8_665 168.87(10) ?
Sr2a Sr2a Sr2c 3_565 . 9_565 71.91(3) ?
Sr2a Sr2a Sr2b 3_565 . 13_445 48.25(2) ?
Sr2a Sr2a Sr2b 3_565 . 13_545 71.75(2) ?
Sr2a Sr2a Sr2b 3_565 . 13_555 168.25(3) ?
Sr2a Sr2a Sr2b 3_565 . 14_655 11.91(3) ?
Sr2a Sr2a Sr2b 3_565 . 15_565 108.87(6) ?
Sr2a Sr2a N3ac 3_565 . 1_665 109.55(5) ?
Sr2a Sr2a N2a 3_565 . 10_564 67.62(14) ?
Sr2a Sr2a C2a 3_565 . 10_564 52.87(12) ?
Sr2a Sr2a C2a 3_565 . 12_454 99.33(15) ?
Sr2a Sr2a Fe1c 3_565 . 16_555 40.70(3) ?
Sr2a Sr2a Fe1b 3_565 . 4_665 110.52(3) ?
Sr2a Sr2a N3ab 3_565 . 13_555 43.66(10) ?
Sr2a Sr2a N1c 3_565 . 7_455 49.91(14) ?
Sr2a Sr2a N1b 3_565 . 13_555 107.34(6) ?
Sr2a Sr2a C2c 3_565 . 16_565 78.60(13) ?
Sr2a Sr2a C2c 3_565 . 17_655 52.20(16) ?
Sr2a Sr2a C2b 3_565 . 4_675 136.96(14) ?
Sr2a Sr2a C2b 3_565 . 6_555 71.48(18) ?
Sr2a Sr2a C1a 3_565 . 10_565 136.53(7) ?
Sr2a Sr2a C1c 3_565 . 16_555 34.63(14) ?
Sr2a Sr2a C1b 3_565 . 4_665 112.35(5) ?
Sr2a Sr2a Fe1a 3_675 . 10_565 78.97(2) ?
Sr2a Sr2a Sr2c 3_675 . 7_445 131.84(3) ?
Sr2a Sr2a Sr2c 3_675 . 7_455 108.16(2) ?
Sr2a Sr2a Sr2c 3_675 . 7_555 11.84(2) ?
Sr2a Sr2a Sr2c 3_675 . 8_665 47.55(8) ?
Sr2a Sr2a Sr2c 3_675 . 9_565 71.67(3) ?
Sr2a Sr2a Sr2b 3_675 . 13_445 168.16(3) ?
Sr2a Sr2a Sr2b 3_675 . 13_545 71.84(2) ?
Sr2a Sr2a Sr2b 3_675 . 13_555 48.16(2) ?
Sr2a Sr2a Sr2b 3_675 . 14_655 131.67(4) ?
Sr2a Sr2a Sr2b 3_675 . 15_565 107.55(6) ?
Sr2a Sr2a N3ac 3_675 . 1_665 43.57(10) ?
Sr2a Sr2a N2a 3_675 . 10_564 96.00(14) ?
Sr2a Sr2a C2a 3_675 . 10_564 99.69(14) ?
Sr2a Sr2a C2a 3_675 . 12_454 109.76(13) ?
Sr2a Sr2a Fe1c 3_675 . 16_555 150.45(4) ?
Sr2a Sr2a Fe1b 3_675 . 4_665 40.63(3) ?
Sr2a Sr2a N3ab 3_675 . 13_555 146.12(14) ?
Sr2a Sr2a N1c 3_675 . 7_455 137.64(19) ?
Sr2a Sr2a N1b 3_675 . 13_555 49.81(14) ?
Sr2a Sr2a C2c 3_675 . 16_565 127.57(12) ?
Sr2a Sr2a C2c 3_675 . 17_655 110.1(2) ?
Sr2a Sr2a C2b 3_675 . 4_675 41.09(15) ?
Sr2a Sr2a C2b 3_675 . 6_555 84.57(15) ?
Sr2a Sr2a C1a 3_675 . 10_565 78.41(2) ?
Sr2a Sr2a C1c 3_675 . 16_555 160.8(3) ?
Sr2a Sr2a C1b 3_675 . 4_665 34.59(13) ?
Fe1a Sr2a Sr2c 10_565 . 7_445 143.25(3) ?
Fe1a Sr2a Sr2c 10_565 . 7_455 36.92(2) ?
Fe1a Sr2a Sr2c 10_565 . 7_555 89.900(18) ?
Fe1a Sr2a Sr2c 10_565 . 8_665 37.23(7) ?
Fe1a Sr2a Sr2c 10_565 . 9_565 142.95(3) ?
Fe1a Sr2a Sr2b 10_565 . 13_445 90.10(2) ?
Fe1a Sr2a Sr2b 10_565 . 13_545 143.08(3) ?
Fe1a Sr2a Sr2b 10_565 . 13_555 36.75(2) ?
Fe1a Sr2a Sr2b 10_565 . 14_655 143.38(3) ?
Fe1a Sr2a Sr2b 10_565 . 15_565 36.45(6) ?
Fe1a Sr2a N3ac 10_565 . 1_665 116.67(3) ?
Fe1a Sr2a N2a 10_565 . 10_564 98.2(2) ?
Fe1a Sr2a C2a 10_565 . 10_564 121.28(15) ?
Fe1a Sr2a C2a 10_565 . 12_454 34.62(16) ?
Fe1a Sr2a Fe1c 10_565 . 16_555 94.03(3) ?
Fe1a Sr2a Fe1b 10_565 . 4_665 93.84(3) ?
Fe1a Sr2a N3ab 10_565 . 13_555 116.95(4) ?
Fe1a Sr2a N1c 10_565 . 7_455 118.16(4) ?
Fe1a Sr2a N1b 10_565 . 13_555 117.92(3) ?
Fe1a Sr2a C2c 10_565 . 16_565 55.49(13) ?
Fe1a Sr2a C2c 10_565 . 17_655 107.0(2) ?
Fe1a Sr2a C2b 10_565 . 4_675 55.1(2) ?
Fe1a Sr2a C2b 10_565 . 6_555 107.3(2) ?
Fe1a Sr2a C1a 10_565 . 10_565 36.3(2) ?
Fe1a Sr2a C1c 10_565 . 16_555 113.31(9) ?
Fe1a Sr2a C1b 10_565 . 4_665 113.01(9) ?
Sr2c Sr2a Sr2c 7_445 . 7_455 120.00(2) ?
Sr2c Sr2a Sr2c 7_445 . 7_555 120.00(3) ?
Sr2c Sr2a Sr2c 7_445 . 8_665 179.39(9) ?
Sr2c Sr2a Sr2c 7_445 . 9_565 60.17(2) ?
Sr2c Sr2a Sr2b 7_445 . 13_445 60.000(19) ?
Sr2c Sr2a Sr2b 7_445 . 13_545 60.000(19) ?
Sr2c Sr2a Sr2b 7_445 . 13_555 180 ?
Sr2c Sr2a Sr2b 7_445 . 14_655 0.17(2) ?
Sr2c Sr2a Sr2b 7_445 . 15_565 120.61(6) ?
Sr2c Sr2a N3ac 7_445 . 1_665 99.88(3) ?
Sr2c Sr2a N2a 7_445 . 10_564 63.77(16) ?
Sr2c Sr2a C2a 7_445 . 10_564 45.59(12) ?
Sr2c Sr2a C2a 7_445 . 12_454 108.63(16) ?
Sr2c Sr2a Fe1c 7_445 . 16_555 49.22(2) ?
Sr2c Sr2a Fe1b 7_445 . 4_665 100.36(3) ?
Sr2c Sr2a N3ab 7_445 . 13_555 51.44(8) ?
Sr2c Sr2a N1c 7_445 . 7_455 56.30(11) ?
Sr2c Sr2a N1b 7_445 . 13_555 98.79(4) ?
Sr2c Sr2a C2c 7_445 . 16_565 87.77(14) ?
Sr2c Sr2a C2c 7_445 . 17_655 49.36(16) ?
Sr2c Sr2a C2b 7_445 . 4_675 131.21(16) ?
Sr2c Sr2a C2b 7_445 . 6_555 64.46(19) ?
Sr2c Sr2a C1a 7_445 . 10_565 147.35(9) ?
Sr2c Sr2a C1c 7_445 . 16_555 44.85(10) ?
Sr2c Sr2a C1b 7_445 . 4_665 101.24(4) ?
Sr2c Sr2a Sr2c 7_455 . 7_555 120.00(2) ?
Sr2c Sr2a Sr2c 7_455 . 8_665 60.61(8) ?
Sr2c Sr2a Sr2c 7_455 . 9_565 179.83(2) ?
Sr2c Sr2a Sr2b 7_455 . 13_445 60.000(19) ?
Sr2c Sr2a Sr2b 7_455 . 13_545 180 ?
Sr2c Sr2a Sr2b 7_455 . 13_555 60.000(19) ?
Sr2c Sr2a Sr2b 7_455 . 14_655 120.17(3) ?
Sr2c Sr2a Sr2b 7_455 . 15_565 0.61(5) ?
Sr2c Sr2a N3ac 7_455 . 1_665 128.56(8) ?
Sr2c Sr2a N2a 7_455 . 10_564 116.2(2) ?
Sr2c Sr2a C2a 7_455 . 10_564 134.16(16) ?
Sr2c Sr2a C2a 7_455 . 12_454 36.83(17) ?
Sr2c Sr2a Fe1c 7_455 . 16_555 79.74(2) ?
Sr2c Sr2a Fe1b 7_455 . 4_665 130.76(3) ?
Sr2c Sr2a N3ab 7_455 . 13_555 80.21(3) ?
Sr2c Sr2a N1c 7_455 . 7_455 81.29(3) ?
Sr2c Sr2a N1b 7_455 . 13_555 123.72(11) ?
Sr2c Sr2a C2c 7_455 . 16_565 48.77(17) ?
Sr2c Sr2a C2c 7_455 . 17_655 115.5(3) ?
Sr2c Sr2a C2b 7_455 . 4_675 92.1(2) ?
Sr2c Sr2a C2b 7_455 . 6_555 131.3(2) ?
Sr2c Sr2a C1a 7_455 . 10_565 32.85(9) ?
Sr2c Sr2a C1c 7_455 . 16_555 78.85(3) ?
Sr2c Sr2a C1b 7_455 . 4_665 135.09(10) ?
Sr2c Sr2a Sr2c 7_555 . 8_665 59.39(8) ?
Sr2c Sr2a Sr2c 7_555 . 9_565 59.83(2) ?
Sr2c Sr2a Sr2b 7_555 . 13_445 180 ?
Sr2c Sr2a Sr2b 7_555 . 13_545 60.000(19) ?
Sr2c Sr2a Sr2b 7_555 . 13_555 60.000(19) ?
Sr2c Sr2a Sr2b 7_555 . 14_655 119.83(3) ?
Sr2c Sr2a Sr2b 7_555 . 15_565 119.39(6) ?
Sr2c Sr2a N3ac 7_555 . 1_665 37.35(12) ?
Sr2c Sr2a N2a 7_555 . 10_564 89.99(15) ?
Sr2c Sr2a C2a 7_555 . 10_564 90.18(14) ?
Sr2c Sr2a C2a 7_555 . 12_454 118.75(12) ?
Sr2c Sr2a Fe1c 7_555 . 16_555 146.24(4) ?
Sr2c Sr2a Fe1b 7_555 . 4_665 33.62(3) ?
Sr2c Sr2a N3ab 7_555 . 13_555 142.50(13) ?
Sr2c Sr2a N1c 7_555 . 7_455 134.92(17) ?
Sr2c Sr2a N1b 7_555 . 13_555 44.93(17) ?
Sr2c Sr2a C2c 7_555 . 16_565 134.27(12) ?
Sr2c Sr2a C2c 7_555 . 17_655 102.7(3) ?
Sr2c Sr2a C2b 7_555 . 4_675 46.00(17) ?
Sr2c Sr2a C2b 7_555 . 6_555 76.78(15) ?
Sr2c Sr2a C1a 7_555 . 10_565 89.895(18) ?
Sr2c Sr2a C1c 7_555 . 16_555 154.5(2) ?
Sr2c Sr2a C1b 7_555 . 4_665 25.42(19) ?
Sr2c Sr2a Sr2c 8_665 . 9_565 119.22(9) ?
Sr2c Sr2a Sr2b 8_665 . 13_445 120.61(9) ?
Sr2c Sr2a Sr2b 8_665 . 13_545 119.39(9) ?
Sr2c Sr2a Sr2b 8_665 . 13_555 0.61(8) ?
Sr2c Sr2a Sr2b 8_665 . 14_655 179.22(10) ?
Sr2c Sr2a Sr2b 8_665 . 15_565 60.00(9) ?
Sr2c Sr2a N3ac 8_665 . 1_665 79.61(8) ?
Sr2c Sr2a N2a 8_665 . 10_564 116.06(17) ?
Sr2c Sr2a C2a 8_665 . 10_564 134.07(14) ?
Sr2c Sr2a C2a 8_665 . 12_454 71.85(18) ?
Sr2c Sr2a Fe1c 8_665 . 16_555 131.25(9) ?
Sr2c Sr2a Fe1b 8_665 . 4_665 79.11(8) ?
Sr2c Sr2a N3ab 8_665 . 13_555 128.99(12) ?
Sr2c Sr2a N1c 8_665 . 7_455 124.06(14) ?
Sr2c Sr2a N1b 8_665 . 13_555 80.76(8) ?
Sr2c Sr2a C2c 8_665 . 16_565 92.71(16) ?
Sr2c Sr2a C2c 8_665 . 17_655 130.54(18) ?
Sr2c Sr2a C2b 8_665 . 4_675 48.45(17) ?
Sr2c Sr2a C2b 8_665 . 6_555 115.2(2) ?
Sr2c Sr2a C1a 8_665 . 10_565 33.21(11) ?
Sr2c Sr2a C1c 8_665 . 16_555 135.69(14) ?
Sr2c Sr2a C1b 8_665 . 4_665 78.18(8) ?
Sr2c Sr2a Sr2b 9_565 . 13_445 120.17(2) ?
Sr2c Sr2a Sr2b 9_565 . 13_545 0.168(14) ?
Sr2c Sr2a Sr2b 9_565 . 13_555 119.83(3) ?
Sr2c Sr2a Sr2b 9_565 . 14_655 60.00(3) ?
Sr2c Sr2a Sr2b 9_565 . 15_565 179.22(6) ?
Sr2c Sr2a N3ac 9_565 . 1_665 51.32(8) ?
Sr2c Sr2a N2a 9_565 . 10_564 63.8(2) ?
Sr2c Sr2a C2a 9_565 . 10_564 45.93(16) ?
Sr2c Sr2a C2a 9_565 . 12_454 143.19(18) ?
Sr2c Sr2a Fe1c 9_565 . 16_555 100.41(3) ?
Sr2c Sr2a Fe1b 9_565 . 4_665 49.11(3) ?
Sr2c Sr2a N3ab 9_565 . 13_555 99.93(3) ?
Sr2c Sr2a N1c 9_565 . 7_455 98.83(4) ?
Sr2c Sr2a N1b 9_565 . 13_555 56.18(11) ?
Sr2c Sr2a C2c 9_565 . 16_565 131.33(17) ?
Sr2c Sr2a C2c 9_565 . 17_655 64.6(3) ?
Sr2c Sr2a C2b 9_565 . 4_675 87.8(2) ?
Sr2c Sr2a C2b 9_565 . 6_555 48.7(2) ?
Sr2c Sr2a C1a 9_565 . 10_565 147.00(9) ?
Sr2c Sr2a C1c 9_565 . 16_555 101.31(3) ?
Sr2c Sr2a C1b 9_565 . 4_665 44.76(10) ?
Sr2b Sr2a Sr2b 13_445 . 13_545 120.00(2) ?
Sr2b Sr2a Sr2b 13_445 . 13_555 120.00(3) ?
Sr2b Sr2a Sr2b 13_445 . 14_655 60.17(2) ?
Sr2b Sr2a Sr2b 13_445 . 15_565 60.61(6) ?
Sr2b Sr2a N3ac 13_445 . 1_665 142.65(13) ?
Sr2b Sr2a N2a 13_445 . 10_564 90.01(15) ?
Sr2b Sr2a C2a 13_445 . 10_564 89.82(14) ?
Sr2b Sr2a C2a 13_445 . 12_454 61.25(12) ?
Sr2b Sr2a Fe1c 13_445 . 16_555 33.76(3) ?
Sr2b Sr2a Fe1b 13_445 . 4_665 146.38(4) ?
Sr2b Sr2a N3ab 13_445 . 13_555 37.50(12) ?
Sr2b Sr2a N1c 13_445 . 7_455 45.08(17) ?
Sr2b Sr2a N1b 13_445 . 13_555 135.07(17) ?
Sr2b Sr2a C2c 13_445 . 16_565 45.73(12) ?
Sr2b Sr2a C2c 13_445 . 17_655 77.3(3) ?
Sr2b Sr2a C2b 13_445 . 4_675 134.00(17) ?
Sr2b Sr2a C2b 13_445 . 6_555 103.22(15) ?
Sr2b Sr2a C1a 13_445 . 10_565 90.11(2) ?
Sr2b Sr2a C1c 13_445 . 16_555 25.54(19) ?
Sr2b Sr2a C1b 13_445 . 4_665 154.6(2) ?
Sr2b Sr2a Sr2b 13_545 . 13_555 120.00(2) ?
Sr2b Sr2a Sr2b 13_545 . 14_655 59.83(2) ?
Sr2b Sr2a Sr2b 13_545 . 15_565 179.39(6) ?
Sr2b Sr2a N3ac 13_545 . 1_665 51.44(8) ?
Sr2b Sr2a N2a 13_545 . 10_564 63.8(2) ?
Sr2b Sr2a C2a 13_545 . 10_564 45.84(16) ?
Sr2b Sr2a C2a 13_545 . 12_454 143.17(18) ?
Sr2b Sr2a Fe1c 13_545 . 16_555 100.26(3) ?
Sr2b Sr2a Fe1b 13_545 . 4_665 49.24(2) ?
Sr2b Sr2a N3ab 13_545 . 13_555 99.79(3) ?
Sr2b Sr2a N1c 13_545 . 7_455 98.71(3) ?
Sr2b Sr2a N1b 13_545 . 13_555 56.28(11) ?
Sr2b Sr2a C2c 13_545 . 16_565 131.23(17) ?
Sr2b Sr2a C2c 13_545 . 17_655 64.5(3) ?
Sr2b Sr2a C2b 13_545 . 4_675 87.9(2) ?
Sr2b Sr2a C2b 13_545 . 6_555 48.7(2) ?
Sr2b Sr2a C1a 13_545 . 10_565 147.15(9) ?
Sr2b Sr2a C1c 13_545 . 16_555 101.15(3) ?
Sr2b Sr2a C1b 13_545 . 4_665 44.91(9) ?
Sr2b Sr2a Sr2b 13_555 . 14_655 179.83(3) ?
Sr2b Sr2a Sr2b 13_555 . 15_565 59.39(6) ?
Sr2b Sr2a N3ac 13_555 . 1_665 80.12(2) ?
Sr2b Sr2a N2a 13_555 . 10_564 116.23(16) ?
Sr2b Sr2a C2a 13_555 . 10_564 134.41(12) ?
Sr2b Sr2a C2a 13_555 . 12_454 71.37(16) ?
Sr2b Sr2a Fe1c 13_555 . 16_555 130.78(4) ?
Sr2b Sr2a Fe1b 13_555 . 4_665 79.645(19) ?
Sr2b Sr2a N3ab 13_555 . 13_555 128.56(8) ?
Sr2b Sr2a N1c 13_555 . 7_455 123.69(12) ?
Sr2b Sr2a N1b 13_555 . 13_555 81.21(3) ?
Sr2b Sr2a C2c 13_555 . 16_565 92.23(14) ?
Sr2b Sr2a C2c 13_555 . 17_655 130.64(16) ?
Sr2b Sr2a C2b 13_555 . 4_675 48.79(16) ?
Sr2b Sr2a C2b 13_555 . 6_555 115.54(19) ?
Sr2b Sr2a C1a 13_555 . 10_565 32.65(9) ?
Sr2b Sr2a C1c 13_555 . 16_555 135.15(10) ?
Sr2b Sr2a C1b 13_555 . 4_665 78.76(3) ?
Sr2b Sr2a Sr2b 14_655 . 15_565 120.78(6) ?
Sr2b Sr2a N3ac 14_655 . 1_665 99.74(4) ?
Sr2b Sr2a N2a 14_655 . 10_564 63.72(16) ?
Sr2b Sr2a C2a 14_655 . 10_564 45.49(12) ?
Sr2b Sr2a C2a 14_655 . 12_454 108.76(16) ?
Sr2b Sr2a Fe1c 14_655 . 16_555 49.35(2) ?
Sr2b Sr2a Fe1b 14_655 . 4_665 100.21(3) ?
Sr2b Sr2a N3ab 14_655 . 13_555 51.56(8) ?
Sr2b Sr2a N1c 14_655 . 7_455 56.40(11) ?
Sr2b Sr2a N1b 14_655 . 13_555 98.67(4) ?
Sr2b Sr2a C2c 14_655 . 16_565 87.90(14) ?
Sr2b Sr2a C2c 14_655 . 17_655 49.33(16) ?
Sr2b Sr2a C2b 14_655 . 4_675 131.12(16) ?
Sr2b Sr2a C2b 14_655 . 6_555 64.37(19) ?
Sr2b Sr2a C1a 14_655 . 10_565 147.50(9) ?
Sr2b Sr2a C1c 14_655 . 16_555 45.00(9) ?
Sr2b Sr2a C1b 14_655 . 4_665 101.08(4) ?
Sr2b Sr2a N3ac 15_565 . 1_665 128.12(10) ?
Sr2b Sr2a N2a 15_565 . 10_564 116.4(2) ?
Sr2b Sr2a C2a 15_565 . 10_564 134.51(18) ?
Sr2b Sr2a C2a 15_565 . 12_454 36.93(19) ?
Sr2b Sr2a Fe1c 15_565 . 16_555 80.27(6) ?
Sr2b Sr2a Fe1b 15_565 . 4_665 130.29(7) ?
Sr2b Sr2a N3ab 15_565 . 13_555 80.72(7) ?
Sr2b Sr2a N1c 15_565 . 7_455 81.74(7) ?
Sr2b Sr2a N1b 15_565 . 13_555 123.35(13) ?
Sr2b Sr2a C2c 15_565 . 16_565 49.12(18) ?
Sr2b Sr2a C2c 15_565 . 17_655 115.9(3) ?
Sr2b Sr2a C2b 15_565 . 4_675 91.6(2) ?
Sr2b Sr2a C2b 15_565 . 6_555 131.4(2) ?
Sr2b Sr2a C1a 15_565 . 10_565 32.30(10) ?
Sr2b Sr2a C1c 15_565 . 16_555 79.43(6) ?
Sr2b Sr2a C1b 15_565 . 4_665 134.54(11) ?
N3ac Sr2a N2a 1_665 . 10_564 109.7(2) ?
N3ac Sr2a C2a 1_665 . 10_564 96.67(19) ?
N3ac Sr2a C2a 1_665 . 12_454 151.08(15) ?
N3ac Sr2a Fe1c 1_665 . 16_555 148.66(4) ?
N3ac Sr2a Fe1b 1_665 . 4_665 62.01(15) ?
N3ac Sr2a N3ab 1_665 . 13_555 105.15(18) ?
N3ac Sr2a N1c 1_665 . 7_455 97.7(2) ?
N3ac Sr2a N1b 1_665 . 13_555 8.6(2) ?
N3ac Sr2a C2c 1_665 . 16_565 171.10(15) ?
N3ac Sr2a C2c 1_665 . 17_655 115.0(3) ?
N3ac Sr2a C2b 1_665 . 4_675 83.3(2) ?
N3ac Sr2a C2b 1_665 . 6_555 93.5(2) ?
N3ac Sr2a C1a 1_665 . 10_565 96.96(14) ?
N3ac Sr2a C1c 1_665 . 16_555 118.0(3) ?
N3ac Sr2a C1b 1_665 . 4_665 15.1(3) ?
N2a Sr2a C2a 10_564 . 10_564 23.0(2) ?
N2a Sr2a C2a 10_564 . 12_454 79.7(3) ?
N2a Sr2a Fe1c 10_564 . 16_555 56.25(15) ?
N2a Sr2a Fe1b 10_564 . 4_665 56.37(15) ?
N2a Sr2a N3ab 10_564 . 13_555 109.83(18) ?
N2a Sr2a N1c 10_564 . 7_455 117.1(2) ?
N2a Sr2a N1b 10_564 . 13_555 117.0(3) ?
N2a Sr2a C2c 10_564 . 16_565 69.5(3) ?
N2a Sr2a C2c 10_564 . 17_655 15.6(2) ?
N2a Sr2a C2b 10_564 . 4_675 69.4(2) ?
N2a Sr2a C2b 10_564 . 6_555 16.3(3) ?
N2a Sr2a C1a 10_564 . 10_565 134.5(3) ?
N2a Sr2a C1c 10_564 . 16_555 96.7(3) ?
N2a Sr2a C1b 10_564 . 4_665 96.6(3) ?
C2a Sr2a C2a 10_564 . 12_454 99.8(2) ?
C2a Sr2a Fe1c 10_564 . 16_555 59.36(15) ?
C2a Sr2a Fe1b 10_564 . 4_665 59.83(13) ?
C2a Sr2a N3ab 10_564 . 13_555 96.41(15) ?
C2a Sr2a N1c 10_564 . 7_455 101.86(16) ?
C2a Sr2a N1b 10_564 . 13_555 102.1(2) ?
C2a Sr2a C2c 10_564 . 16_565 85.4(2) ?
C2a Sr2a C2c 10_564 . 17_655 18.6(3) ?
C2a Sr2a C2b 10_564 . 4_675 85.6(2) ?
C2a Sr2a C2b 10_564 . 6_555 18.9(2) ?
C2a Sr2a C1a 10_564 . 10_565 157.5(3) ?
C2a Sr2a C1c 10_564 . 16_555 86.7(2) ?
C2a Sr2a C1b 10_564 . 4_665 87.0(2) ?
C2a Sr2a Fe1c 12_454 . 16_555 59.42(16) ?
C2a Sr2a Fe1b 12_454 . 4_665 106.97(14) ?
C2a Sr2a N3ab 12_454 . 13_555 96.50(15) ?
C2a Sr2a N1c 12_454 . 7_455 101.94(17) ?
C2a Sr2a N1b 12_454 . 13_555 152.33(17) ?
C2a Sr2a C2c 12_454 . 16_565 20.9(2) ?
C2a Sr2a C2c 12_454 . 17_655 81.6(3) ?
C2a Sr2a C2b 12_454 . 4_675 74.5(2) ?
C2a Sr2a C2b 12_454 . 6_555 94.5(3) ?
C2a Sr2a C1a 12_454 . 10_565 60.9(3) ?
C2a Sr2a C1c 12_454 . 16_555 86.7(2) ?
C2a Sr2a C1b 12_454 . 4_665 144.1(2) ?
Fe1c Sr2a Fe1b 16_555 . 4_665 112.61(5) ?
Fe1c Sr2a N3ab 16_555 . 13_555 62.25(15) ?
Fe1c Sr2a N1c 16_555 . 7_455 70.87(19) ?
Fe1c Sr2a N1b 16_555 . 13_555 147.92(5) ?
Fe1c Sr2a C2c 16_555 . 16_565 38.57(14) ?
Fe1c Sr2a C2c 16_555 . 17_655 44.2(3) ?
Fe1c Sr2a C2b 16_555 . 4_675 112.02(14) ?
Fe1c Sr2a C2b 16_555 . 6_555 70.04(16) ?
Fe1c Sr2a C1a 16_555 . 10_565 112.53(10) ?
Fe1c Sr2a C1c 16_555 . 16_555 47.1(3) ?
Fe1c Sr2a C1b 16_555 . 4_665 145.06(13) ?
Fe1b Sr2a N3ab 4_665 . 13_555 148.63(4) ?
Fe1b Sr2a N1c 4_665 . 7_455 147.82(6) ?
Fe1b Sr2a N1b 4_665 . 13_555 70.62(19) ?
Fe1b Sr2a C2c 4_665 . 16_565 112.36(15) ?
Fe1b Sr2a C2c 4_665 . 17_655 69.6(2) ?
Fe1b Sr2a C2b 4_665 . 4_675 38.7(2) ?
Fe1b Sr2a C2b 4_665 . 6_555 43.94(15) ?
Fe1b Sr2a C1a 4_665 . 10_565 112.25(10) ?
Fe1b Sr2a C1c 4_665 . 16_555 145.11(12) ?
Fe1b Sr2a C1b 4_665 . 4_665 46.9(3) ?
N3ab Sr2a N1c 13_555 . 7_455 8.6(2) ?
N3ab Sr2a N1b 13_555 . 13_555 97.7(2) ?
N3ab Sr2a C2c 13_555 . 16_565 83.15(17) ?
N3ab Sr2a C2c 13_555 . 17_655 94.2(2) ?
N3ab Sr2a C2b 13_555 . 4_675 171.0(2) ?
N3ab Sr2a C2b 13_555 . 6_555 115.1(2) ?
N3ab Sr2a C1a 13_555 . 10_565 97.15(15) ?
N3ab Sr2a C1c 13_555 . 16_555 15.2(3) ?
N3ab Sr2a C1b 13_555 . 4_665 117.9(3) ?
N1c Sr2a N1b 7_455 . 13_555 90.0(2) ?
N1c Sr2a C2c 7_455 . 16_565 90.3(2) ?
N1c Sr2a C2c 7_455 . 17_655 101.5(2) ?
N1c Sr2a C2b 7_455 . 4_675 172.2(2) ?
N1c Sr2a C2b 7_455 . 6_555 120.7(2) ?
N1c Sr2a C1a 7_455 . 10_565 93.90(17) ?
N1c Sr2a C1c 7_455 . 16_555 23.8(3) ?
N1c Sr2a C1b 7_455 . 4_665 111.2(3) ?
N1b Sr2a C2c 13_555 . 16_565 172.28(18) ?
N1b Sr2a C2c 13_555 . 17_655 120.7(3) ?
N1b Sr2a C2b 13_555 . 4_675 90.4(2) ?
N1b Sr2a C2b 13_555 . 6_555 100.8(3) ?
N1b Sr2a C1a 13_555 . 10_565 93.74(17) ?
N1b Sr2a C1c 13_555 . 16_555 111.2(3) ?
N1b Sr2a C1b 13_555 . 4_665 23.7(3) ?
C2c Sr2a C2c 16_565 . 17_655 66.8(3) ?
C2c Sr2a C2b 16_565 . 4_675 88.3(2) ?
C2c Sr2a C2b 16_565 . 6_555 85.7(3) ?
C2c Sr2a C1a 16_565 . 10_565 78.6(2) ?
C2c Sr2a C1c 16_565 . 16_555 70.7(3) ?
C2c Sr2a C1b 16_565 . 4_665 158.3(3) ?
C2c Sr2a C2b 17_655 . 4_675 84.9(2) ?
C2c Sr2a C2b 17_655 . 6_555 26.0(3) ?
C2c Sr2a C1a 17_655 . 10_565 141.8(3) ?
C2c Sr2a C1c 17_655 . 16_555 81.3(3) ?
C2c Sr2a C1b 17_655 . 4_665 104.3(4) ?
C2b Sr2a C2b 4_675 . 6_555 66.8(3) ?
C2b Sr2a C1a 4_675 . 10_565 78.3(2) ?
C2b Sr2a C1c 4_675 . 16_555 158.1(3) ?
C2b Sr2a C1b 4_675 . 4_665 70.9(3) ?
C2b Sr2a C1a 6_555 . 10_565 142.0(3) ?
C2b Sr2a C1c 6_555 . 16_555 104.5(3) ?
C2b Sr2a C1b 6_555 . 4_665 80.6(3) ?
C1a Sr2a C1c 10_565 . 16_555 102.49(13) ?
C1a Sr2a C1b 10_565 . 4_665 102.24(13) ?
C1c Sr2a C1b 16_555 . 4_665 129.0(3) ?
Sr1 Fe1a Sr1 1_544 . 2_664 66.06(4) ?
Sr1 Fe1a Sr1 1_544 . 3_454 66.06(3) ?
Sr1 Fe1a Sr2a 1_544 . 16_654 73.50(2) ?
Sr1 Fe1a Sr2a 1_544 . 17_434 124.21(3) ?
Sr1 Fe1a Sr2a 1_544 . 18_454 127.76(3) ?
Sr1 Fe1a Sr2c 1_544 . 4_664 124.83(3) ?
Sr1 Fe1a Sr2c 1_544 . 5_544 80.19(3) ?
Sr1 Fe1a Sr2c 1_544 . 6_454 136.23(4) ?
Sr1 Fe1a Sr2b 1_544 . 10_554 121.54(3) ?
Sr1 Fe1a Sr2b 1_544 . 11_444 139.62(4) ?
Sr1 Fe1a Sr2b 1_544 . 12_454 80.92(3) ?
Sr1 Fe1a C2a 1_544 . 1_454 108.7(2) ?
Sr1 Fe1a C2a 1_544 . 2_544 54.2(2) ?
Sr1 Fe1a C2a 1_544 . 3_664 57.0(3) ?
Sr1 Fe1a C1a 1_544 . . 141.00(2) ?
Sr1 Fe1a Sr1 2_664 . 3_454 66.06(3) ?
Sr1 Fe1a Sr2a 2_664 . 16_654 124.21(3) ?
Sr1 Fe1a Sr2a 2_664 . 17_434 127.76(3) ?
Sr1 Fe1a Sr2a 2_664 . 18_454 73.50(3) ?
Sr1 Fe1a Sr2c 2_664 . 4_664 80.19(3) ?
Sr1 Fe1a Sr2c 2_664 . 5_544 136.23(4) ?
Sr1 Fe1a Sr2c 2_664 . 6_454 124.83(4) ?
Sr1 Fe1a Sr2b 2_664 . 10_554 139.62(4) ?
Sr1 Fe1a Sr2b 2_664 . 11_444 80.92(3) ?
Sr1 Fe1a Sr2b 2_664 . 12_454 121.54(3) ?
Sr1 Fe1a C2a 2_664 . 1_454 57.0(2) ?
Sr1 Fe1a C2a 2_664 . 2_544 108.7(2) ?
Sr1 Fe1a C2a 2_664 . 3_664 54.2(3) ?
Sr1 Fe1a C1a 2_664 . . 141.00(3) ?
Sr1 Fe1a Sr2a 3_454 . 16_654 127.76(4) ?
Sr1 Fe1a Sr2a 3_454 . 17_434 73.50(2) ?
Sr1 Fe1a Sr2a 3_454 . 18_454 124.21(3) ?
Sr1 Fe1a Sr2c 3_454 . 4_664 136.23(4) ?
Sr1 Fe1a Sr2c 3_454 . 5_544 124.83(3) ?
Sr1 Fe1a Sr2c 3_454 . 6_454 80.19(3) ?
Sr1 Fe1a Sr2b 3_454 . 10_554 80.92(3) ?
Sr1 Fe1a Sr2b 3_454 . 11_444 121.54(4) ?
Sr1 Fe1a Sr2b 3_454 . 12_454 139.62(4) ?
Sr1 Fe1a C2a 3_454 . 1_454 54.2(3) ?
Sr1 Fe1a C2a 3_454 . 2_544 57.0(3) ?
Sr1 Fe1a C2a 3_454 . 3_664 108.7(2) ?
Sr1 Fe1a C1a 3_454 . . 141.00(2) ?
Sr2a Fe1a Sr2a 16_654 . 17_434 106.33(4) ?
Sr2a Fe1a Sr2a 16_654 . 18_454 106.33(3) ?
Sr2a Fe1a Sr2c 16_654 . 4_664 93.84(4) ?
Sr2a Fe1a Sr2c 16_654 . 5_544 12.484(19) ?
Sr2a Fe1a Sr2c 16_654 . 6_454 110.94(5) ?
Sr2a Fe1a Sr2b 16_654 . 10_554 94.03(4) ?
Sr2a Fe1a Sr2b 16_654 . 11_444 110.66(5) ?
Sr2a Fe1a Sr2b 16_654 . 12_454 12.30(3) ?
Sr2a Fe1a C2a 16_654 . 1_454 177.8(2) ?
Sr2a Fe1a C2a 16_654 . 2_544 73.0(3) ?
Sr2a Fe1a C2a 16_654 . 3_664 72.0(4) ?
Sr2a Fe1a C1a 16_654 . . 67.54(3) ?
Sr2a Fe1a Sr2a 17_434 . 18_454 106.33(4) ?
Sr2a Fe1a Sr2c 17_434 . 4_664 110.94(5) ?
Sr2a Fe1a Sr2c 17_434 . 5_544 93.84(4) ?
Sr2a Fe1a Sr2c 17_434 . 6_454 12.48(3) ?
Sr2a Fe1a Sr2b 17_434 . 10_554 12.30(3) ?
Sr2a Fe1a Sr2b 17_434 . 11_444 94.03(4) ?
Sr2a Fe1a Sr2b 17_434 . 12_454 110.66(5) ?
Sr2a Fe1a C2a 17_434 . 1_454 73.0(2) ?
Sr2a Fe1a C2a 17_434 . 2_544 72.0(2) ?
Sr2a Fe1a C2a 17_434 . 3_664 177.8(2) ?
Sr2a Fe1a C1a 17_434 . . 67.54(3) ?
Sr2a Fe1a Sr2c 18_454 . 4_664 12.48(2) ?
Sr2a Fe1a Sr2c 18_454 . 5_544 110.94(5) ?
Sr2a Fe1a Sr2c 18_454 . 6_454 93.84(4) ?
Sr2a Fe1a Sr2b 18_454 . 10_554 110.66(5) ?
Sr2a Fe1a Sr2b 18_454 . 11_444 12.30(2) ?
Sr2a Fe1a Sr2b 18_454 . 12_454 94.03(4) ?
Sr2a Fe1a C2a 18_454 . 1_454 72.0(3) ?
Sr2a Fe1a C2a 18_454 . 2_544 177.8(2) ?
Sr2a Fe1a C2a 18_454 . 3_664 73.0(3) ?
Sr2a Fe1a C1a 18_454 . . 67.54(3) ?
Sr2c Fe1a Sr2c 4_664 . 5_544 98.74(5) ?
Sr2c Fe1a Sr2c 4_664 . 6_454 98.74(5) ?
Sr2c Fe1a Sr2b 4_664 . 10_554 112.61(6) ?
Sr2c Fe1a Sr2b 4_664 . 11_444 20.62(3) ?
Sr2c Fe1a Sr2b 4_664 . 12_454 81.54(4) ?
Sr2c Fe1a C2a 4_664 . 1_454 84.5(3) ?
Sr2c Fe1a C2a 4_664 . 2_544 166.7(3) ?
Sr2c Fe1a C2a 4_664 . 3_664 67.9(3) ?
Sr2c Fe1a C1a 4_664 . . 61.21(4) ?
Sr2c Fe1a Sr2c 5_544 . 6_454 98.74(5) ?
Sr2c Fe1a Sr2b 5_544 . 10_554 81.54(4) ?
Sr2c Fe1a Sr2b 5_544 . 11_444 112.61(6) ?
Sr2c Fe1a Sr2b 5_544 . 12_454 20.62(3) ?
Sr2c Fe1a C2a 5_544 . 1_454 166.7(2) ?
Sr2c Fe1a C2a 5_544 . 2_544 67.9(3) ?
Sr2c Fe1a C2a 5_544 . 3_664 84.5(4) ?
Sr2c Fe1a C1a 5_544 . . 61.21(4) ?
Sr2c Fe1a Sr2b 6_454 . 10_554 20.62(4) ?
Sr2c Fe1a Sr2b 6_454 . 11_444 81.54(4) ?
Sr2c Fe1a Sr2b 6_454 . 12_454 112.61(6) ?
Sr2c Fe1a C2a 6_454 . 1_454 67.9(2) ?
Sr2c Fe1a C2a 6_454 . 2_544 84.5(2) ?
Sr2c Fe1a C2a 6_454 . 3_664 166.7(3) ?
Sr2c Fe1a C1a 6_454 . . 61.21(4) ?
Sr2b Fe1a Sr2b 10_554 . 11_444 98.60(5) ?
Sr2b Fe1a Sr2b 10_554 . 12_454 98.60(5) ?
Sr2b Fe1a C2a 10_554 . 1_454 85.3(2) ?
Sr2b Fe1a C2a 10_554 . 2_544 67.4(2) ?
Sr2b Fe1a C2a 10_554 . 3_664 166.0(3) ?
Sr2b Fe1a C1a 10_554 . . 61.09(4) ?
Sr2b Fe1a Sr2b 11_444 . 12_454 98.60(5) ?
Sr2b Fe1a C2a 11_444 . 1_454 67.4(3) ?
Sr2b Fe1a C2a 11_444 . 2_544 166.0(2) ?
Sr2b Fe1a C2a 11_444 . 3_664 85.3(3) ?
Sr2b Fe1a C1a 11_444 . . 61.09(4) ?
Sr2b Fe1a C2a 12_454 . 1_454 166.0(3) ?
Sr2b Fe1a C2a 12_454 . 2_544 85.3(3) ?
Sr2b Fe1a C2a 12_454 . 3_664 67.4(3) ?
Sr2b Fe1a C1a 12_454 . . 61.09(4) ?
C2a Fe1a C2a 1_454 . 2_544 108.6(4) ?
C2a Fe1a C2a 1_454 . 3_664 108.6(4) ?
C2a Fe1a C1a 1_454 . . 110.3(2) ?
C2a Fe1a C2a 2_544 . 3_664 108.6(4) ?
C2a Fe1a C1a 2_544 . . 110.3(2) ?
C2a Fe1a C1a 3_664 . . 110.3(2) ?
Sr1 Sr2c Sr1 13_544 . 14_664 63.32(3) ?
Sr1 Sr2c Sr1 13_544 . 15_564 68.77(2) ?
Sr1 Sr2c Sr1 13_544 . 5_554 152.88(4) ?
Sr1 Sr2c Sr2a 13_544 . 13_444 87.88(2) ?
Sr1 Sr2c Sr2a 13_544 . 13_544 63.62(3) ?
Sr1 Sr2c Sr2a 13_544 . 13_554 118.77(3) ?
Sr1 Sr2c Sr2a 13_544 . 14_654 61.18(2) ?
Sr1 Sr2c Sr2a 13_544 . 15_564 116.58(7) ?
Sr1 Sr2c Fe1a 13_544 . 4_665 106.95(4) ?
Sr1 Sr2c Sr2c 13_544 . 2_665 94.16(2) ?
Sr1 Sr2c Sr2c 13_544 . 2_765 68.07(3) ?
Sr1 Sr2c Sr2c 13_544 . 3_565 64.95(2) ?
Sr1 Sr2c Sr2c 13_544 . 3_675 98.39(3) ?
Sr1 Sr2c Sr2b 13_544 . 7_445 61.23(2) ?
Sr1 Sr2c Sr2b 13_544 . 7_455 116.38(3) ?
Sr1 Sr2c Sr2b 13_544 . 7_555 92.12(2) ?
Sr1 Sr2c Sr2b 13_544 . 8_665 118.60(8) ?
Sr1 Sr2c Sr2b 13_544 . 9_565 63.68(3) ?
Sr1 Sr2c N3ac 13_544 . 13_554 50.70(11) ?
Sr1 Sr2c N1a 13_544 . 13_554 48.62(14) ?
Sr1 Sr2c N3bc 13_544 . 1_665 55.08(11) ?
Sr1 Sr2c C2a 13_544 . 4_674 138.07(17) ?
Sr1 Sr2c C2a 13_544 . 6_554 107.4(2) ?
Sr1 Sr2c Fe1c 13_544 . 10_564 144.74(4) ?
Sr1 Sr2c Fe1b 13_544 . 16_555 103.35(3) ?
Sr1 Sr2c N2c 13_544 . 10_564 117.0(2) ?
Sr1 Sr2c N1b 13_544 . 7_455 44.33(13) ?
Sr1 Sr2c C2c 13_544 . 10_564 93.93(14) ?
Sr1 Sr2c C2c 13_544 . 12_454 145.87(13) ?
Sr1 Sr2c C2b 13_544 . 16_565 133.56(12) ?
Sr1 Sr2c C2b 13_544 . 17_655 106.9(2) ?
Sr1 Sr2c C1a 13_544 . 4_665 67.2(2) ?
Sr1 Sr2c C1c 13_544 . 10_564 108.5(2) ?
Sr1 Sr2c C1b 13_544 . 16_555 62.9(2) ?
Sr1 Sr2c Sr1 14_664 . 15_564 60.30(3) ?
Sr1 Sr2c Sr1 14_664 . 5_554 137.02(4) ?
Sr1 Sr2c Sr2a 14_664 . 13_444 60.39(2) ?
Sr1 Sr2c Sr2a 14_664 . 13_544 126.87(3) ?
Sr1 Sr2c Sr2a 14_664 . 13_554 83.92(3) ?
Sr1 Sr2c Sr2a 14_664 . 14_654 96.19(3) ?
Sr1 Sr2c Sr2a 14_664 . 15_564 53.30(7) ?
Sr1 Sr2c Fe1a 14_664 . 4_665 153.21(4) ?
Sr1 Sr2c Sr2c 14_664 . 2_665 55.48(2) ?
Sr1 Sr2c Sr2c 14_664 . 2_765 129.29(3) ?
Sr1 Sr2c Sr2c 14_664 . 3_565 88.57(3) ?
Sr1 Sr2c Sr2c 14_664 . 3_675 113.58(3) ?
Sr1 Sr2c Sr2b 14_664 . 7_445 96.08(2) ?
Sr1 Sr2c Sr2b 14_664 . 7_455 53.13(3) ?
Sr1 Sr2c Sr2b 14_664 . 7_555 119.61(2) ?
Sr1 Sr2c Sr2b 14_664 . 8_665 84.31(8) ?
Sr1 Sr2c Sr2b 14_664 . 9_565 126.92(3) ?
Sr1 Sr2c N3ac 14_664 . 13_554 44.97(10) ?
Sr1 Sr2c N1a 14_664 . 13_554 86.12(18) ?
Sr1 Sr2c N3bc 14_664 . 1_665 94.50(14) ?
Sr1 Sr2c C2a 14_664 . 4_674 132.46(17) ?
Sr1 Sr2c C2a 14_664 . 6_554 160.01(17) ?
Sr1 Sr2c Fe1c 14_664 . 10_564 85.27(4) ?
Sr1 Sr2c Fe1b 14_664 . 16_555 94.14(4) ?
Sr1 Sr2c N2c 14_664 . 10_564 150.28(15) ?
Sr1 Sr2c N1b 14_664 . 7_455 39.87(10) ?
Sr1 Sr2c C2c 14_664 . 10_564 141.38(12) ?
Sr1 Sr2c C2c 14_664 . 12_454 87.34(16) ?
Sr1 Sr2c C2b 14_664 . 16_565 89.16(16) ?
Sr1 Sr2c C2b 14_664 . 17_655 136.1(2) ?
Sr1 Sr2c C1a 14_664 . 4_665 109.2(3) ?
Sr1 Sr2c C1c 14_664 . 10_564 54.68(18) ?
Sr1 Sr2c C1b 14_664 . 16_555 55.7(2) ?
Sr1 Sr2c Sr1 15_564 . 5_554 133.35(2) ?
Sr1 Sr2c Sr2a 15_564 . 13_444 120.60(3) ?
Sr1 Sr2c Sr2a 15_564 . 13_544 97.68(3) ?
Sr1 Sr2c Sr2a 15_564 . 13_554 50.011(18) ?
Sr1 Sr2c Sr2a 15_564 . 14_654 129.94(3) ?
Sr1 Sr2c Sr2a 15_564 . 15_564 81.91(7) ?
Sr1 Sr2c Fe1a 15_564 . 4_665 93.01(4) ?
Sr1 Sr2c Sr2c 15_564 . 2_665 114.03(3) ?
Sr1 Sr2c Sr2c 15_564 . 2_765 89.68(3) ?
Sr1 Sr2c Sr2c 15_564 . 3_565 132.32(3) ?
Sr1 Sr2c Sr2c 15_564 . 3_675 53.83(2) ?
Sr1 Sr2c Sr2b 15_564 . 7_445 129.99(3) ?
Sr1 Sr2c Sr2b 15_564 . 7_455 82.32(3) ?
Sr1 Sr2c Sr2b 15_564 . 7_555 59.40(2) ?
Sr1 Sr2c Sr2b 15_564 . 8_665 49.84(7) ?
Sr1 Sr2c Sr2b 15_564 . 9_565 97.56(3) ?
Sr1 Sr2c N3ac 15_564 . 13_554 96.73(14) ?
Sr1 Sr2c N1a 15_564 . 13_554 41.72(9) ?
Sr1 Sr2c N3bc 15_564 . 1_665 46.34(9) ?
Sr1 Sr2c C2a 15_564 . 4_674 86.73(13) ?
Sr1 Sr2c C2a 15_564 . 6_554 135.34(16) ?
Sr1 Sr2c Fe1c 15_564 . 10_564 82.28(3) ?
Sr1 Sr2c Fe1b 15_564 . 16_555 154.33(4) ?
Sr1 Sr2c N2c 15_564 . 10_564 149.38(15) ?
Sr1 Sr2c N1b 15_564 . 7_455 88.42(18) ?
Sr1 Sr2c C2c 15_564 . 10_564 142.90(16) ?
Sr1 Sr2c C2c 15_564 . 12_454 112.97(18) ?
Sr1 Sr2c C2b 15_564 . 16_565 130.59(17) ?
Sr1 Sr2c C2b 15_564 . 17_655 160.5(3) ?
Sr1 Sr2c C1a 15_564 . 4_665 56.3(2) ?
Sr1 Sr2c C1c 15_564 . 10_564 52.31(17) ?
Sr1 Sr2c C1b 15_564 . 16_555 111.3(3) ?
Sr1 Sr2c Sr2a 5_554 . 13_444 90.49(3) ?
Sr1 Sr2c Sr2a 5_554 . 13_544 94.30(3) ?
Sr1 Sr2c Sr2a 5_554 . 13_554 85.21(2) ?
Sr1 Sr2c Sr2a 5_554 . 14_654 94.80(3) ?
Sr1 Sr2c Sr2a 5_554 . 15_564 85.67(7) ?
Sr1 Sr2c Fe1a 5_554 . 4_665 62.50(4) ?
Sr1 Sr2c Sr2c 5_554 . 2_665 89.41(3) ?
Sr1 Sr2c Sr2c 5_554 . 2_765 93.58(3) ?
Sr1 Sr2c Sr2c 5_554 . 3_565 94.24(2) ?
Sr1 Sr2c Sr2c 5_554 . 3_675 88.45(2) ?
Sr1 Sr2c Sr2b 5_554 . 7_445 94.79(2) ?
Sr1 Sr2c Sr2b 5_554 . 7_455 85.70(3) ?
Sr1 Sr2c Sr2b 5_554 . 7_555 89.51(3) ?
Sr1 Sr2c Sr2b 5_554 . 8_665 85.24(7) ?
Sr1 Sr2c Sr2b 5_554 . 9_565 94.29(3) ?
Sr1 Sr2c N3ac 5_554 . 13_554 125.31(15) ?
Sr1 Sr2c N1a 5_554 . 13_554 132.79(19) ?
Sr1 Sr2c N3bc 5_554 . 1_665 124.23(15) ?
Sr1 Sr2c C2a 5_554 . 4_674 48.76(13) ?
Sr1 Sr2c C2a 5_554 . 6_554 46.9(2) ?
Sr1 Sr2c Fe1c 5_554 . 10_564 62.30(4) ?
Sr1 Sr2c Fe1b 5_554 . 16_555 63.31(4) ?
Sr1 Sr2c N2c 5_554 . 10_564 35.9(2) ?
Sr1 Sr2c N1b 5_554 . 7_455 133.88(19) ?
Sr1 Sr2c C2c 5_554 . 10_564 58.99(14) ?
Sr1 Sr2c C2c 5_554 . 12_454 49.86(16) ?
Sr1 Sr2c C2b 5_554 . 16_565 49.89(15) ?
Sr1 Sr2c C2b 5_554 . 17_655 46.63(19) ?
Sr1 Sr2c C1a 5_554 . 4_665 109.2(3) ?
Sr1 Sr2c C1c 5_554 . 10_564 98.6(2) ?
Sr1 Sr2c C1b 5_554 . 16_555 110.2(3) ?
Sr2a Sr2c Sr2a 13_444 . 13_544 120.00(2) ?
Sr2a Sr2c Sr2a 13_444 . 13_554 120.00(3) ?
Sr2a Sr2c Sr2a 13_444 . 14_654 60.17(2) ?
Sr2a Sr2c Sr2a 13_444 . 15_564 60.61(6) ?
Sr2a Sr2c Fe1a 13_444 . 4_665 146.38(4) ?
Sr2a Sr2c Sr2c 13_444 . 2_665 11.75(2) ?
Sr2a Sr2c Sr2c 13_444 . 2_765 131.84(3) ?
Sr2a Sr2c Sr2c 13_444 . 3_565 48.25(2) ?
Sr2a Sr2c Sr2c 13_444 . 3_675 168.16(3) ?
Sr2a Sr2c Sr2b 13_444 . 7_445 60.000(19) ?
Sr2a Sr2c Sr2b 13_444 . 7_455 60.000(19) ?
Sr2a Sr2c Sr2b 13_444 . 7_555 180 ?
Sr2a Sr2c Sr2b 13_444 . 8_665 120.61(9) ?
Sr2a Sr2c Sr2b 13_444 . 9_565 120.17(2) ?
Sr2a Sr2c N3ac 13_444 . 13_554 37.50(12) ?
Sr2a Sr2c N1a 13_444 . 13_554 135.07(17) ?
Sr2a Sr2c N3bc 13_444 . 1_665 142.65(13) ?
Sr2a Sr2c C2a 13_444 . 4_674 134.00(17) ?
Sr2a Sr2c C2a 13_444 . 6_554 103.22(15) ?
Sr2a Sr2c Fe1c 13_444 . 10_564 90.10(2) ?
Sr2a Sr2c Fe1b 13_444 . 16_555 33.76(3) ?
Sr2a Sr2c N2c 13_444 . 10_564 90.01(15) ?
Sr2a Sr2c N1b 13_444 . 7_455 45.08(17) ?
Sr2a Sr2c C2c 13_444 . 10_564 89.82(14) ?
Sr2a Sr2c C2c 13_444 . 12_454 61.25(12) ?
Sr2a Sr2c C2b 13_444 . 16_565 45.73(12) ?
Sr2a Sr2c C2b 13_444 . 17_655 77.3(3) ?
Sr2a Sr2c C1a 13_444 . 4_665 154.6(2) ?
Sr2a Sr2c C1c 13_444 . 10_564 90.11(2) ?
Sr2a Sr2c C1b 13_444 . 16_555 25.54(19) ?
Sr2a Sr2c Sr2a 13_544 . 13_554 120.00(2) ?
Sr2a Sr2c Sr2a 13_544 . 14_654 59.83(2) ?
Sr2a Sr2c Sr2a 13_544 . 15_564 179.39(6) ?
Sr2a Sr2c Fe1a 13_544 . 4_665 49.24(2) ?
Sr2a Sr2c Sr2c 13_544 . 2_665 131.75(3) ?
Sr2a Sr2c Sr2c 13_544 . 2_765 11.836(14) ?
Sr2a Sr2c Sr2c 13_544 . 3_565 71.75(2) ?
Sr2a Sr2c Sr2c 13_544 . 3_675 71.84(2) ?
Sr2a Sr2c Sr2b 13_544 . 7_445 60.000(19) ?
Sr2a Sr2c Sr2b 13_544 . 7_455 180 ?
Sr2a Sr2c Sr2b 13_544 . 7_555 60.000(19) ?
Sr2a Sr2c Sr2b 13_544 . 8_665 119.39(9) ?
Sr2a Sr2c Sr2b 13_544 . 9_565 0.168(15) ?
Sr2a Sr2c N3ac 13_544 . 13_554 99.79(3) ?
Sr2a Sr2c N1a 13_544 . 13_554 56.28(11) ?
Sr2a Sr2c N3bc 13_544 . 1_665 51.44(8) ?
Sr2a Sr2c C2a 13_544 . 4_674 87.9(2) ?
Sr2a Sr2c C2a 13_544 . 6_554 48.7(2) ?
Sr2a Sr2c Fe1c 13_544 . 10_564 143.08(3) ?
Sr2a Sr2c Fe1b 13_544 . 16_555 100.26(3) ?
Sr2a Sr2c N2c 13_544 . 10_564 63.8(2) ?
Sr2a Sr2c N1b 13_544 . 7_455 98.71(3) ?
Sr2a Sr2c C2c 13_544 . 10_564 45.84(16) ?
Sr2a Sr2c C2c 13_544 . 12_454 143.17(18) ?
Sr2a Sr2c C2b 13_544 . 16_565 131.23(17) ?
Sr2a Sr2c C2b 13_544 . 17_655 64.5(3) ?
Sr2a Sr2c C1a 13_544 . 4_665 44.91(9) ?
Sr2a Sr2c C1c 13_544 . 10_564 147.15(9) ?
Sr2a Sr2c C1b 13_544 . 16_555 101.15(3) ?
Sr2a Sr2c Sr2a 13_554 . 14_654 179.83(3) ?
Sr2a Sr2c Sr2a 13_554 . 15_564 59.39(6) ?
Sr2a Sr2c Fe1a 13_554 . 4_665 79.645(19) ?
Sr2a Sr2c Sr2c 13_554 . 2_665 108.25(3) ?
Sr2a Sr2c Sr2c 13_554 . 2_765 108.16(2) ?
Sr2a Sr2c Sr2c 13_554 . 3_565 168.25(3) ?
Sr2a Sr2c Sr2c 13_554 . 3_675 48.16(2) ?
Sr2a Sr2c Sr2b 13_554 . 7_445 180 ?
Sr2a Sr2c Sr2b 13_554 . 7_455 60.000(19) ?
Sr2a Sr2c Sr2b 13_554 . 7_555 60.000(19) ?
Sr2a Sr2c Sr2b 13_554 . 8_665 0.61(8) ?
Sr2a Sr2c Sr2b 13_554 . 9_565 119.83(3) ?
Sr2a Sr2c N3ac 13_554 . 13_554 128.56(8) ?
Sr2a Sr2c N1a 13_554 . 13_554 81.21(3) ?
Sr2a Sr2c N3bc 13_554 . 1_665 80.12(2) ?
Sr2a Sr2c C2a 13_554 . 4_674 48.79(16) ?
Sr2a Sr2c C2a 13_554 . 6_554 115.54(19) ?
Sr2a Sr2c Fe1c 13_554 . 10_564 36.75(2) ?
Sr2a Sr2c Fe1b 13_554 . 16_555 130.78(4) ?
Sr2a Sr2c N2c 13_554 . 10_564 116.23(16) ?
Sr2a Sr2c N1b 13_554 . 7_455 123.70(12) ?
Sr2a Sr2c C2c 13_554 . 10_564 134.41(12) ?
Sr2a Sr2c C2c 13_554 . 12_454 71.37(16) ?
Sr2a Sr2c C2b 13_554 . 16_565 92.23(14) ?
Sr2a Sr2c C2b 13_554 . 17_655 130.64(17) ?
Sr2a Sr2c C1a 13_554 . 4_665 78.76(3) ?
Sr2a Sr2c C1c 13_554 . 10_564 32.65(9) ?
Sr2a Sr2c C1b 13_554 . 16_555 135.15(10) ?
Sr2a Sr2c Sr2a 14_654 . 15_564 120.78(6) ?
Sr2a Sr2c Fe1a 14_654 . 4_665 100.21(3) ?
Sr2a Sr2c Sr2c 14_654 . 2_665 71.91(3) ?
Sr2a Sr2c Sr2c 14_654 . 2_765 71.67(3) ?
Sr2a Sr2c Sr2c 14_654 . 3_565 11.91(3) ?
Sr2a Sr2c Sr2c 14_654 . 3_675 131.67(4) ?
Sr2a Sr2c Sr2b 14_654 . 7_445 0.17(2) ?
Sr2a Sr2c Sr2b 14_654 . 7_455 120.17(3) ?
Sr2a Sr2c Sr2b 14_654 . 7_555 119.83(3) ?
Sr2a Sr2c Sr2b 14_654 . 8_665 179.22(10) ?
Sr2a Sr2c Sr2b 14_654 . 9_565 60.00(3) ?
Sr2a Sr2c N3ac 14_654 . 13_554 51.56(8) ?
Sr2a Sr2c N1a 14_654 . 13_554 98.67(4) ?
Sr2a Sr2c N3bc 14_654 . 1_665 99.74(4) ?
Sr2a Sr2c C2a 14_654 . 4_674 131.12(16) ?
Sr2a Sr2c C2a 14_654 . 6_554 64.37(19) ?
Sr2a Sr2c Fe1c 14_654 . 10_564 143.38(3) ?
Sr2a Sr2c Fe1b 14_654 . 16_555 49.35(2) ?
Sr2a Sr2c N2c 14_654 . 10_564 63.72(16) ?
Sr2a Sr2c N1b 14_654 . 7_455 56.41(11) ?
Sr2a Sr2c C2c 14_654 . 10_564 45.49(12) ?
Sr2a Sr2c C2c 14_654 . 12_454 108.76(16) ?
Sr2a Sr2c C2b 14_654 . 16_565 87.90(14) ?
Sr2a Sr2c C2b 14_654 . 17_655 49.33(16) ?
Sr2a Sr2c C1a 14_654 . 4_665 101.08(4) ?
Sr2a Sr2c C1c 14_654 . 10_564 147.50(9) ?
Sr2a Sr2c C1b 14_654 . 16_555 45.00(9) ?
Sr2a Sr2c Fe1a 15_564 . 4_665 130.29(7) ?
Sr2a Sr2c Sr2c 15_564 . 2_665 48.87(6) ?
Sr2a Sr2c Sr2c 15_564 . 2_765 167.55(6) ?
Sr2a Sr2c Sr2c 15_564 . 3_565 108.87(6) ?
Sr2a Sr2c Sr2c 15_564 . 3_675 107.55(6) ?
Sr2a Sr2c Sr2b 15_564 . 7_445 120.61(6) ?
Sr2a Sr2c Sr2b 15_564 . 7_455 0.61(5) ?
Sr2a Sr2c Sr2b 15_564 . 7_555 119.39(6) ?
Sr2a Sr2c Sr2b 15_564 . 8_665 60.00(9) ?
Sr2a Sr2c Sr2b 15_564 . 9_565 179.22(6) ?
Sr2a Sr2c N3ac 15_564 . 13_554 80.72(7) ?
Sr2a Sr2c N1a 15_564 . 13_554 123.36(13) ?
Sr2a Sr2c N3bc 15_564 . 1_665 128.12(10) ?
Sr2a Sr2c C2a 15_564 . 4_674 91.6(2) ?
Sr2a Sr2c C2a 15_564 . 6_554 131.4(2) ?
Sr2a Sr2c Fe1c 15_564 . 10_564 36.45(6) ?
Sr2a Sr2c Fe1b 15_564 . 16_555 80.27(6) ?
Sr2a Sr2c N2c 15_564 . 10_564 116.4(2) ?
Sr2a Sr2c N1b 15_564 . 7_455 81.75(7) ?
Sr2a Sr2c C2c 15_564 . 10_564 134.51(18) ?
Sr2a Sr2c C2c 15_564 . 12_454 36.93(18) ?
Sr2a Sr2c C2b 15_564 . 16_565 49.12(18) ?
Sr2a Sr2c C2b 15_564 . 17_655 115.9(3) ?
Sr2a Sr2c C1a 15_564 . 4_665 134.54(11) ?
Sr2a Sr2c C1c 15_564 . 10_564 32.30(10) ?
Sr2a Sr2c C1b 15_564 . 16_555 79.43(6) ?
Fe1a Sr2c Sr2c 4_665 . 2_665 150.56(4) ?
Fe1a Sr2c Sr2c 4_665 . 2_765 40.63(3) ?
Fe1a Sr2c Sr2c 4_665 . 3_565 110.52(3) ?
Fe1a Sr2c Sr2c 4_665 . 3_675 40.63(3) ?
Fe1a Sr2c Sr2b 4_665 . 7_445 100.36(3) ?
Fe1a Sr2c Sr2b 4_665 . 7_455 130.76(3) ?
Fe1a Sr2c Sr2b 4_665 . 7_555 33.62(3) ?
Fe1a Sr2c Sr2b 4_665 . 8_665 79.11(8) ?
Fe1a Sr2c Sr2b 4_665 . 9_565 49.11(3) ?
Fe1a Sr2c N3ac 4_665 . 13_554 148.63(4) ?
Fe1a Sr2c N1a 4_665 . 13_554 70.62(19) ?
Fe1a Sr2c N3bc 4_665 . 1_665 62.01(15) ?
Fe1a Sr2c C2a 4_665 . 4_674 38.7(2) ?
Fe1a Sr2c C2a 4_665 . 6_554 43.94(15) ?
Fe1a Sr2c Fe1c 4_665 . 10_564 93.84(3) ?
Fe1a Sr2c Fe1b 4_665 . 16_555 112.61(5) ?
Fe1a Sr2c N2c 4_665 . 10_564 56.37(15) ?
Fe1a Sr2c N1b 4_665 . 7_455 147.82(6) ?
Fe1a Sr2c C2c 4_665 . 10_564 59.83(13) ?
Fe1a Sr2c C2c 4_665 . 12_454 106.97(14) ?
Fe1a Sr2c C2b 4_665 . 16_565 112.36(15) ?
Fe1a Sr2c C2b 4_665 . 17_655 69.6(2) ?
Fe1a Sr2c C1a 4_665 . 4_665 46.9(3) ?
Fe1a Sr2c C1c 4_665 . 10_564 112.25(10) ?
Fe1a Sr2c C1b 4_665 . 16_555 145.11(12) ?
Sr2c Sr2c Sr2c 2_665 . 2_765 143.58(3) ?
Sr2c Sr2c Sr2c 2_665 . 3_565 60.00(3) ?
Sr2c Sr2c Sr2c 2_665 . 3_675 156.42(3) ?
Sr2c Sr2c Sr2b 2_665 . 7_445 71.75(2) ?
Sr2c Sr2c Sr2b 2_665 . 7_455 48.25(2) ?
Sr2c Sr2c Sr2b 2_665 . 7_555 168.25(3) ?
Sr2c Sr2c Sr2b 2_665 . 8_665 108.87(9) ?
Sr2c Sr2c Sr2b 2_665 . 9_565 131.91(3) ?
Sr2c Sr2c N3ac 2_665 . 13_554 43.66(10) ?
Sr2c Sr2c N1a 2_665 . 13_554 137.77(19) ?
Sr2c Sr2c N3bc 2_665 . 1_665 146.24(14) ?
Sr2c Sr2c C2a 2_665 . 4_674 127.37(18) ?
Sr2c Sr2c C2a 2_665 . 6_554 110.62(16) ?
Sr2c Sr2c Fe1c 2_665 . 10_564 79.26(3) ?
Sr2c Sr2c Fe1b 2_665 . 16_555 40.70(3) ?
Sr2c Sr2c N2c 2_665 . 10_564 95.98(16) ?
Sr2c Sr2c N1b 2_665 . 7_455 49.91(14) ?
Sr2c Sr2c C2c 2_665 . 10_564 99.27(15) ?
Sr2c Sr2c C2c 2_665 . 12_454 52.95(12) ?
Sr2c Sr2c C2b 2_665 . 16_565 40.86(13) ?
Sr2c Sr2c C2b 2_665 . 17_655 84.9(3) ?
Sr2c Sr2c C1a 2_665 . 4_665 160.8(3) ?
Sr2c Sr2c C1c 2_665 . 10_564 78.70(3) ?
Sr2c Sr2c C1b 2_665 . 16_555 34.63(14) ?
Sr2c Sr2c Sr2c 2_765 . 3_565 83.58(3) ?
Sr2c Sr2c Sr2c 2_765 . 3_675 60.00(2) ?
Sr2c Sr2c Sr2b 2_765 . 7_445 71.84(2) ?
Sr2c Sr2c Sr2b 2_765 . 7_455 168.16(2) ?
Sr2c Sr2c Sr2b 2_765 . 7_555 48.16(2) ?
Sr2c Sr2c Sr2b 2_765 . 8_665 107.55(9) ?
Sr2c Sr2c Sr2b 2_765 . 9_565 11.668(17) ?
Sr2c Sr2c N3ac 2_765 . 13_554 109.52(4) ?
Sr2c Sr2c N1a 2_765 . 13_554 49.81(14) ?
Sr2c Sr2c N3bc 2_765 . 1_665 43.57(10) ?
Sr2c Sr2c C2a 2_765 . 4_674 78.7(2) ?
Sr2c Sr2c C2a 2_765 . 6_554 51.5(2) ?
Sr2c Sr2c Fe1c 2_765 . 10_564 133.42(3) ?
Sr2c Sr2c Fe1b 2_765 . 16_555 110.50(3) ?
Sr2c Sr2c N2c 2_765 . 10_564 67.6(2) ?
Sr2c Sr2c N1b 2_765 . 7_455 107.30(6) ?
Sr2c Sr2c C2c 2_765 . 10_564 53.23(16) ?
Sr2c Sr2c C2c 2_765 . 12_454 143.37(16) ?
Sr2c Sr2c C2b 2_765 . 16_565 137.08(17) ?
Sr2c Sr2c C2b 2_765 . 17_655 71.4(3) ?
Sr2c Sr2c C1a 2_765 . 4_665 34.59(13) ?
Sr2c Sr2c C1c 2_765 . 10_564 136.25(6) ?
Sr2c Sr2c C1b 2_765 . 16_555 112.34(5) ?
Sr2c Sr2c Sr2c 3_565 . 3_675 143.58(4) ?
Sr2c Sr2c Sr2b 3_565 . 7_445 11.75(2) ?
Sr2c Sr2c Sr2b 3_565 . 7_455 108.25(3) ?
Sr2c Sr2c Sr2b 3_565 . 7_555 131.75(3) ?
Sr2c Sr2c Sr2b 3_565 . 8_665 168.87(10) ?
Sr2c Sr2c Sr2b 3_565 . 9_565 71.91(3) ?
Sr2c Sr2c N3ac 3_565 . 13_554 43.66(10) ?
Sr2c Sr2c N1a 3_565 . 13_554 107.34(6) ?
Sr2c Sr2c N3bc 3_565 . 1_665 109.55(5) ?
Sr2c Sr2c C2a 3_565 . 4_674 136.96(15) ?
Sr2c Sr2c C2a 3_565 . 6_554 71.48(18) ?
Sr2c Sr2c Fe1c 3_565 . 10_564 133.69(3) ?
Sr2c Sr2c Fe1b 3_565 . 16_555 40.70(3) ?
Sr2c Sr2c N2c 3_565 . 10_564 67.62(14) ?
Sr2c Sr2c N1b 3_565 . 7_455 49.91(14) ?
Sr2c Sr2c C2c 3_565 . 10_564 52.87(12) ?
Sr2c Sr2c C2c 3_565 . 12_454 99.33(15) ?
Sr2c Sr2c C2b 3_565 . 16_565 78.60(13) ?
Sr2c Sr2c C2b 3_565 . 17_655 52.20(16) ?
Sr2c Sr2c C1a 3_565 . 4_665 112.35(5) ?
Sr2c Sr2c C1c 3_565 . 10_564 136.53(7) ?
Sr2c Sr2c C1b 3_565 . 16_555 34.63(14) ?
Sr2c Sr2c Sr2b 3_675 . 7_445 131.84(3) ?
Sr2c Sr2c Sr2b 3_675 . 7_455 108.16(2) ?
Sr2c Sr2c Sr2b 3_675 . 7_555 11.84(2) ?
Sr2c Sr2c Sr2b 3_675 . 8_665 47.55(8) ?
Sr2c Sr2c Sr2b 3_675 . 9_565 71.67(3) ?
Sr2c Sr2c N3ac 3_675 . 13_554 146.12(14) ?
Sr2c Sr2c N1a 3_675 . 13_554 49.81(14) ?
Sr2c Sr2c N3bc 3_675 . 1_665 43.57(10) ?
Sr2c Sr2c C2a 3_675 . 4_674 41.09(15) ?
Sr2c Sr2c C2a 3_675 . 6_554 84.57(15) ?
Sr2c Sr2c Fe1c 3_675 . 10_564 78.97(2) ?
Sr2c Sr2c Fe1b 3_675 . 16_555 150.45(4) ?
Sr2c Sr2c N2c 3_675 . 10_564 96.00(14) ?
Sr2c Sr2c N1b 3_675 . 7_455 137.64(19) ?
Sr2c Sr2c C2c 3_675 . 10_564 99.69(14) ?
Sr2c Sr2c C2c 3_675 . 12_454 109.76(13) ?
Sr2c Sr2c C2b 3_675 . 16_565 127.57(12) ?
Sr2c Sr2c C2b 3_675 . 17_655 110.1(2) ?
Sr2c Sr2c C1a 3_675 . 4_665 34.59(13) ?
Sr2c Sr2c C1c 3_675 . 10_564 78.41(2) ?
Sr2c Sr2c C1b 3_675 . 16_555 160.8(3) ?
Sr2b Sr2c Sr2b 7_445 . 7_455 120.00(2) ?
Sr2b Sr2c Sr2b 7_445 . 7_555 120.00(3) ?
Sr2b Sr2c Sr2b 7_445 . 8_665 179.39(9) ?
Sr2b Sr2c Sr2b 7_445 . 9_565 60.17(2) ?
Sr2b Sr2c N3ac 7_445 . 13_554 51.44(8) ?
Sr2b Sr2c N1a 7_445 . 13_554 98.79(4) ?
Sr2b Sr2c N3bc 7_445 . 1_665 99.88(3) ?
Sr2b Sr2c C2a 7_445 . 4_674 131.21(16) ?
Sr2b Sr2c C2a 7_445 . 6_554 64.46(19) ?
Sr2b Sr2c Fe1c 7_445 . 10_564 143.25(3) ?
Sr2b Sr2c Fe1b 7_445 . 16_555 49.22(2) ?
Sr2b Sr2c N2c 7_445 . 10_564 63.77(16) ?
Sr2b Sr2c N1b 7_445 . 7_455 56.30(11) ?
Sr2b Sr2c C2c 7_445 . 10_564 45.59(12) ?
Sr2b Sr2c C2c 7_445 . 12_454 108.63(16) ?
Sr2b Sr2c C2b 7_445 . 16_565 87.77(14) ?
Sr2b Sr2c C2b 7_445 . 17_655 49.36(16) ?
Sr2b Sr2c C1a 7_445 . 4_665 101.24(4) ?
Sr2b Sr2c C1c 7_445 . 10_564 147.35(9) ?
Sr2b Sr2c C1b 7_445 . 16_555 44.85(10) ?
Sr2b Sr2c Sr2b 7_455 . 7_555 120.00(2) ?
Sr2b Sr2c Sr2b 7_455 . 8_665 60.61(8) ?
Sr2b Sr2c Sr2b 7_455 . 9_565 179.83(2) ?
Sr2b Sr2c N3ac 7_455 . 13_554 80.21(3) ?
Sr2b Sr2c N1a 7_455 . 13_554 123.72(11) ?
Sr2b Sr2c N3bc 7_455 . 1_665 128.56(8) ?
Sr2b Sr2c C2a 7_455 . 4_674 92.1(2) ?
Sr2b Sr2c C2a 7_455 . 6_554 131.3(2) ?
Sr2b Sr2c Fe1c 7_455 . 10_564 36.92(2) ?
Sr2b Sr2c Fe1b 7_455 . 16_555 79.74(2) ?
Sr2b Sr2c N2c 7_455 . 10_564 116.2(2) ?
Sr2b Sr2c N1b 7_455 . 7_455 81.29(3) ?
Sr2b Sr2c C2c 7_455 . 10_564 134.16(16) ?
Sr2b Sr2c C2c 7_455 . 12_454 36.83(17) ?
Sr2b Sr2c C2b 7_455 . 16_565 48.77(17) ?
Sr2b Sr2c C2b 7_455 . 17_655 115.5(3) ?
Sr2b Sr2c C1a 7_455 . 4_665 135.09(10) ?
Sr2b Sr2c C1c 7_455 . 10_564 32.85(9) ?
Sr2b Sr2c C1b 7_455 . 16_555 78.85(3) ?
Sr2b Sr2c Sr2b 7_555 . 8_665 59.39(8) ?
Sr2b Sr2c Sr2b 7_555 . 9_565 59.83(2) ?
Sr2b Sr2c N3ac 7_555 . 13_554 142.50(13) ?
Sr2b Sr2c N1a 7_555 . 13_554 44.93(17) ?
Sr2b Sr2c N3bc 7_555 . 1_665 37.35(12) ?
Sr2b Sr2c C2a 7_555 . 4_674 46.00(17) ?
Sr2b Sr2c C2a 7_555 . 6_554 76.78(15) ?
Sr2b Sr2c Fe1c 7_555 . 10_564 89.900(18) ?
Sr2b Sr2c Fe1b 7_555 . 16_555 146.24(4) ?
Sr2b Sr2c N2c 7_555 . 10_564 89.99(15) ?
Sr2b Sr2c N1b 7_555 . 7_455 134.92(17) ?
Sr2b Sr2c C2c 7_555 . 10_564 90.18(14) ?
Sr2b Sr2c C2c 7_555 . 12_454 118.75(12) ?
Sr2b Sr2c C2b 7_555 . 16_565 134.27(12) ?
Sr2b Sr2c C2b 7_555 . 17_655 102.7(3) ?
Sr2b Sr2c C1a 7_555 . 4_665 25.42(19) ?
Sr2b Sr2c C1c 7_555 . 10_564 89.895(18) ?
Sr2b Sr2c C1b 7_555 . 16_555 154.5(2) ?
Sr2b Sr2c Sr2b 8_665 . 9_565 119.22(9) ?
Sr2b Sr2c N3ac 8_665 . 13_554 128.99(12) ?
Sr2b Sr2c N1a 8_665 . 13_554 80.76(8) ?
Sr2b Sr2c N3bc 8_665 . 1_665 79.61(8) ?
Sr2b Sr2c C2a 8_665 . 4_674 48.45(17) ?
Sr2b Sr2c C2a 8_665 . 6_554 115.2(2) ?
Sr2b Sr2c Fe1c 8_665 . 10_564 37.23(7) ?
Sr2b Sr2c Fe1b 8_665 . 16_555 131.25(9) ?
Sr2b Sr2c N2c 8_665 . 10_564 116.06(17) ?
Sr2b Sr2c N1b 8_665 . 7_455 124.06(14) ?
Sr2b Sr2c C2c 8_665 . 10_564 134.07(14) ?
Sr2b Sr2c C2c 8_665 . 12_454 71.85(18) ?
Sr2b Sr2c C2b 8_665 . 16_565 92.71(16) ?
Sr2b Sr2c C2b 8_665 . 17_655 130.54(18) ?
Sr2b Sr2c C1a 8_665 . 4_665 78.18(8) ?
Sr2b Sr2c C1c 8_665 . 10_564 33.20(11) ?
Sr2b Sr2c C1b 8_665 . 16_555 135.69(14) ?
Sr2b Sr2c N3ac 9_565 . 13_554 99.93(3) ?
Sr2b Sr2c N1a 9_565 . 13_554 56.18(11) ?
Sr2b Sr2c N3bc 9_565 . 1_665 51.32(8) ?
Sr2b Sr2c C2a 9_565 . 4_674 87.8(2) ?
Sr2b Sr2c C2a 9_565 . 6_554 48.7(2) ?
Sr2b Sr2c Fe1c 9_565 . 10_564 142.95(3) ?
Sr2b Sr2c Fe1b 9_565 . 16_555 100.41(3) ?
Sr2b Sr2c N2c 9_565 . 10_564 63.8(2) ?
Sr2b Sr2c N1b 9_565 . 7_455 98.83(4) ?
Sr2b Sr2c C2c 9_565 . 10_564 45.93(16) ?
Sr2b Sr2c C2c 9_565 . 12_454 143.19(18) ?
Sr2b Sr2c C2b 9_565 . 16_565 131.33(17) ?
Sr2b Sr2c C2b 9_565 . 17_655 64.6(3) ?
Sr2b Sr2c C1a 9_565 . 4_665 44.76(10) ?
Sr2b Sr2c C1c 9_565 . 10_564 147.00(9) ?
Sr2b Sr2c C1b 9_565 . 16_555 101.31(3) ?
N3ac Sr2c N1a 13_554 . 13_554 97.7(2) ?
N3ac Sr2c N3bc 13_554 . 1_665 105.15(18) ?
N3ac Sr2c C2a 13_554 . 4_674 171.0(2) ?
N3ac Sr2c C2a 13_554 . 6_554 115.1(2) ?
N3ac Sr2c Fe1c 13_554 . 10_564 116.95(4) ?
N3ac Sr2c Fe1b 13_554 . 16_555 62.25(15) ?
N3ac Sr2c N2c 13_554 . 10_564 109.83(18) ?
N3ac Sr2c N1b 13_554 . 7_455 8.6(2) ?
N3ac Sr2c C2c 13_554 . 10_564 96.41(15) ?
N3ac Sr2c C2c 13_554 . 12_454 96.50(15) ?
N3ac Sr2c C2b 13_554 . 16_565 83.15(17) ?
N3ac Sr2c C2b 13_554 . 17_655 94.2(2) ?
N3ac Sr2c C1a 13_554 . 4_665 117.9(3) ?
N3ac Sr2c C1c 13_554 . 10_564 97.15(15) ?
N3ac Sr2c C1b 13_554 . 16_555 15.2(3) ?
N1a Sr2c N3bc 13_554 . 1_665 8.6(2) ?
N1a Sr2c C2a 13_554 . 4_674 90.4(2) ?
N1a Sr2c C2a 13_554 . 6_554 100.8(3) ?
N1a Sr2c Fe1c 13_554 . 10_564 117.92(3) ?
N1a Sr2c Fe1b 13_554 . 16_555 147.92(5) ?
N1a Sr2c N2c 13_554 . 10_564 117.0(3) ?
N1a Sr2c N1b 13_554 . 7_455 90.0(2) ?
N1a Sr2c C2c 13_554 . 10_564 102.1(2) ?
N1a Sr2c C2c 13_554 . 12_454 152.33(17) ?
N1a Sr2c C2b 13_554 . 16_565 172.28(18) ?
N1a Sr2c C2b 13_554 . 17_655 120.7(3) ?
N1a Sr2c C1a 13_554 . 4_665 23.7(3) ?
N1a Sr2c C1c 13_554 . 10_564 93.74(17) ?
N1a Sr2c C1b 13_554 . 16_555 111.2(3) ?
N3bc Sr2c C2a 1_665 . 4_674 83.3(2) ?
N3bc Sr2c C2a 1_665 . 6_554 93.5(2) ?
N3bc Sr2c Fe1c 1_665 . 10_564 116.67(3) ?
N3bc Sr2c Fe1b 1_665 . 16_555 148.66(4) ?
N3bc Sr2c N2c 1_665 . 10_564 109.7(2) ?
N3bc Sr2c N1b 1_665 . 7_455 97.7(2) ?
N3bc Sr2c C2c 1_665 . 10_564 96.67(19) ?
N3bc Sr2c C2c 1_665 . 12_454 151.08(15) ?
N3bc Sr2c C2b 1_665 . 16_565 171.10(15) ?
N3bc Sr2c C2b 1_665 . 17_655 115.0(3) ?
N3bc Sr2c C1a 1_665 . 4_665 15.1(3) ?
N3bc Sr2c C1c 1_665 . 10_564 96.96(14) ?
N3bc Sr2c C1b 1_665 . 16_555 118.0(3) ?
C2a Sr2c C2a 4_674 . 6_554 66.8(3) ?
C2a Sr2c Fe1c 4_674 . 10_564 55.1(2) ?
C2a Sr2c Fe1b 4_674 . 16_555 112.02(14) ?
C2a Sr2c N2c 4_674 . 10_564 69.4(2) ?
C2a Sr2c N1b 4_674 . 7_455 172.2(2) ?
C2a Sr2c C2c 4_674 . 10_564 85.6(2) ?
C2a Sr2c C2c 4_674 . 12_454 74.5(2) ?
C2a Sr2c C2b 4_674 . 16_565 88.3(2) ?
C2a Sr2c C2b 4_674 . 17_655 84.9(2) ?
C2a Sr2c C1a 4_674 . 4_665 70.9(3) ?
C2a Sr2c C1c 4_674 . 10_564 78.3(2) ?
C2a Sr2c C1b 4_674 . 16_555 158.1(3) ?
C2a Sr2c Fe1c 6_554 . 10_564 107.3(2) ?
C2a Sr2c Fe1b 6_554 . 16_555 70.04(16) ?
C2a Sr2c N2c 6_554 . 10_564 16.3(3) ?
C2a Sr2c N1b 6_554 . 7_455 120.7(2) ?
C2a Sr2c C2c 6_554 . 10_564 18.9(2) ?
C2a Sr2c C2c 6_554 . 12_454 94.5(3) ?
C2a Sr2c C2b 6_554 . 16_565 85.7(3) ?
C2a Sr2c C2b 6_554 . 17_655 26.0(3) ?
C2a Sr2c C1a 6_554 . 4_665 80.6(3) ?
C2a Sr2c C1c 6_554 . 10_564 142.0(3) ?
C2a Sr2c C1b 6_554 . 16_555 104.5(3) ?
Fe1c Sr2c Fe1b 10_564 . 16_555 94.03(3) ?
Fe1c Sr2c N2c 10_564 . 10_564 98.2(2) ?
Fe1c Sr2c N1b 10_564 . 7_455 118.16(4) ?
Fe1c Sr2c C2c 10_564 . 10_564 121.28(15) ?
Fe1c Sr2c C2c 10_564 . 12_454 34.62(16) ?
Fe1c Sr2c C2b 10_564 . 16_565 55.49(13) ?
Fe1c Sr2c C2b 10_564 . 17_655 107.0(2) ?
Fe1c Sr2c C1a 10_564 . 4_665 113.01(9) ?
Fe1c Sr2c C1c 10_564 . 10_564 36.3(2) ?
Fe1c Sr2c C1b 10_564 . 16_555 113.31(9) ?
Fe1b Sr2c N2c 16_555 . 10_564 56.25(15) ?
Fe1b Sr2c N1b 16_555 . 7_455 70.87(19) ?
Fe1b Sr2c C2c 16_555 . 10_564 59.36(15) ?
Fe1b Sr2c C2c 16_555 . 12_454 59.42(16) ?
Fe1b Sr2c C2b 16_555 . 16_565 38.57(14) ?
Fe1b Sr2c C2b 16_555 . 17_655 44.2(3) ?
Fe1b Sr2c C1a 16_555 . 4_665 145.06(13) ?
Fe1b Sr2c C1c 16_555 . 10_564 112.53(10) ?
Fe1b Sr2c C1b 16_555 . 16_555 47.1(3) ?
N2c Sr2c N1b 10_564 . 7_455 117.1(2) ?
N2c Sr2c C2c 10_564 . 10_564 23.0(2) ?
N2c Sr2c C2c 10_564 . 12_454 79.7(3) ?
N2c Sr2c C2b 10_564 . 16_565 69.5(3) ?
N2c Sr2c C2b 10_564 . 17_655 15.6(2) ?
N2c Sr2c C1a 10_564 . 4_665 96.6(3) ?
N2c Sr2c C1c 10_564 . 10_564 134.5(3) ?
N2c Sr2c C1b 10_564 . 16_555 96.7(3) ?
N1b Sr2c C2c 7_455 . 10_564 101.86(16) ?
N1b Sr2c C2c 7_455 . 12_454 101.95(17) ?
N1b Sr2c C2b 7_455 . 16_565 90.3(2) ?
N1b Sr2c C2b 7_455 . 17_655 101.5(2) ?
N1b Sr2c C1a 7_455 . 4_665 111.2(3) ?
N1b Sr2c C1c 7_455 . 10_564 93.90(17) ?
N1b Sr2c C1b 7_455 . 16_555 23.8(3) ?
C2c Sr2c C2c 10_564 . 12_454 99.8(2) ?
C2c Sr2c C2b 10_564 . 16_565 85.4(2) ?
C2c Sr2c C2b 10_564 . 17_655 18.6(3) ?
C2c Sr2c C1a 10_564 . 4_665 87.0(2) ?
C2c Sr2c C1c 10_564 . 10_564 157.5(3) ?
C2c Sr2c C1b 10_564 . 16_555 86.7(2) ?
C2c Sr2c C2b 12_454 . 16_565 20.9(2) ?
C2c Sr2c C2b 12_454 . 17_655 81.6(3) ?
C2c Sr2c C1a 12_454 . 4_665 144.1(2) ?
C2c Sr2c C1c 12_454 . 10_564 60.9(3) ?
C2c Sr2c C1b 12_454 . 16_555 86.7(2) ?
C2b Sr2c C2b 16_565 . 17_655 66.8(3) ?
C2b Sr2c C1a 16_565 . 4_665 158.3(3) ?
C2b Sr2c C1c 16_565 . 10_564 78.6(2) ?
C2b Sr2c C1b 16_565 . 16_555 70.7(3) ?
C2b Sr2c C1a 17_655 . 4_665 104.3(4) ?
C2b Sr2c C1c 17_655 . 10_564 141.8(3) ?
C2b Sr2c C1b 17_655 . 16_555 81.3(3) ?
C1a Sr2c C1c 4_665 . 10_564 102.24(13) ?
C1a Sr2c C1b 4_665 . 16_555 129.0(3) ?
C1c Sr2c C1b 10_564 . 16_555 102.49(13) ?
Sr1 Sr2b Sr1 7_554 . 8_664 64.58(3) ?
Sr1 Sr2b Sr1 7_554 . 9_464 59.04(2) ?
Sr1 Sr2b Sr1 7_554 . 18_564 135.75(3) ?
Sr1 Sr2b Sr2a 7_554 . 7_444 127.37(3) ?
Sr1 Sr2b Sr2a 7_554 . 7_454 83.17(3) ?
Sr1 Sr2b Sr2a 7_554 . 7_554 60.786(19) ?
Sr1 Sr2b Sr2a 7_554 . 8_664 52.47(7) ?
Sr1 Sr2b Sr2a 7_554 . 9_564 96.72(3) ?
Sr1 Sr2b Fe1a 7_554 . 16_555 152.97(4) ?
Sr1 Sr2b Sr2c 7_554 . 13_444 119.21(3) ?
Sr1 Sr2b Sr2c 7_554 . 13_544 96.83(3) ?
Sr1 Sr2b Sr2c 7_554 . 13_554 52.63(2) ?
Sr1 Sr2b Sr2c 7_554 . 14_654 127.32(3) ?
Sr1 Sr2b Sr2c 7_554 . 15_564 82.78(7) ?
Sr1 Sr2b Sr2b 7_554 . 2_665 113.11(3) ?
Sr1 Sr2b Sr2b 7_554 . 2_765 89.24(3) ?
Sr1 Sr2b Sr2b 7_554 . 3_565 129.61(3) ?
Sr1 Sr2b Sr2b 7_554 . 3_675 55.692(19) ?
Sr1 Sr2b N1a 7_554 . 7_454 86.00(18) ?
Sr1 Sr2b N3bc 7_554 . 13_554 94.36(14) ?
Sr1 Sr2b C2a 7_554 . 16_564 131.72(17) ?
Sr1 Sr2b C2a 7_554 . 17_654 160.5(3) ?
Sr1 Sr2b Fe1c 7_554 . 4_664 94.41(3) ?
Sr1 Sr2b Fe1b 7_554 . 10_564 84.51(3) ?
Sr1 Sr2b N3ab 7_554 . 1_665 45.73(9) ?
Sr1 Sr2b N1c 7_554 . 13_554 40.64(10) ?
Sr1 Sr2b N2b 7_554 . 10_564 150.71(16) ?
Sr1 Sr2b C2c 7_554 . 4_674 89.27(13) ?
Sr1 Sr2b C2c 7_554 . 6_554 136.10(17) ?
Sr1 Sr2b C2b 7_554 . 10_564 142.40(16) ?
Sr1 Sr2b C2b 7_554 . 12_454 114.66(18) ?
Sr1 Sr2b C1a 7_554 . 16_555 109.0(3) ?
Sr1 Sr2b C1c 7_554 . 4_664 56.3(2) ?
Sr1 Sr2b C1b 7_554 . 10_564 53.81(18) ?
Sr1 Sr2b Sr1 8_664 . 9_464 68.94(3) ?
Sr1 Sr2b Sr1 8_664 . 18_564 154.92(4) ?
Sr1 Sr2b Sr2a 8_664 . 7_444 62.90(2) ?
Sr1 Sr2b Sr2a 8_664 . 7_454 119.17(3) ?
Sr1 Sr2b Sr2a 8_664 . 7_554 88.18(3) ?
Sr1 Sr2b Sr2a 8_664 . 8_664 116.89(8) ?
Sr1 Sr2b Sr2a 8_664 . 9_564 60.88(3) ?
Sr1 Sr2b Fe1a 8_664 . 16_555 106.40(4) ?
Sr1 Sr2b Sr2c 8_664 . 13_444 91.82(2) ?
Sr1 Sr2b Sr2c 8_664 . 13_544 60.83(3) ?
Sr1 Sr2b Sr2c 8_664 . 13_554 117.10(3) ?
Sr1 Sr2b Sr2c 8_664 . 14_654 62.84(3) ?
Sr1 Sr2b Sr2c 8_664 . 15_564 119.34(8) ?
Sr1 Sr2b Sr2b 8_664 . 2_665 98.16(3) ?
Sr1 Sr2b Sr2b 8_664 . 2_765 64.74(3) ?
Sr1 Sr2b Sr2b 8_664 . 3_565 67.36(2) ?
Sr1 Sr2b Sr2b 8_664 . 3_675 94.62(3) ?
Sr1 Sr2b N1a 8_664 . 7_454 48.33(13) ?
Sr1 Sr2b N3bc 8_664 . 13_554 54.69(11) ?
Sr1 Sr2b C2a 8_664 . 16_564 137.47(12) ?
Sr1 Sr2b C2a 8_664 . 17_654 107.1(2) ?
Sr1 Sr2b Fe1c 8_664 . 4_664 103.21(4) ?
Sr1 Sr2b Fe1b 8_664 . 10_564 145.41(4) ?
Sr1 Sr2b N3ab 8_664 . 1_665 51.21(11) ?
Sr1 Sr2b N1c 8_664 . 13_554 44.93(13) ?
Sr1 Sr2b N2b 8_664 . 10_564 116.3(2) ?
Sr1 Sr2b C2c 8_664 . 4_674 134.10(17) ?
Sr1 Sr2b C2c 8_664 . 6_554 105.8(2) ?
Sr1 Sr2b C2b 8_664 . 10_564 93.27(15) ?
Sr1 Sr2b C2b 8_664 . 12_454 149.73(13) ?
Sr1 Sr2b C1a 8_664 . 16_555 66.8(2) ?
Sr1 Sr2b C1c 8_664 . 4_664 63.2(2) ?
Sr1 Sr2b C1b 8_664 . 10_564 109.2(2) ?
Sr1 Sr2b Sr1 9_464 . 18_564 130.94(4) ?
Sr1 Sr2b Sr2a 9_464 . 7_444 98.23(2) ?
Sr1 Sr2b Sr2a 9_464 . 7_454 50.23(2) ?
Sr1 Sr2b Sr2a 9_464 . 7_554 119.77(2) ?
Sr1 Sr2b Sr2a 9_464 . 8_664 82.18(8) ?
Sr1 Sr2b Sr2a 9_464 . 9_564 129.81(3) ?
Sr1 Sr2b Fe1a 9_464 . 16_555 93.98(4) ?
Sr1 Sr2b Sr2c 9_464 . 13_444 60.23(2) ?
Sr1 Sr2b Sr2c 9_464 . 13_544 129.77(3) ?
Sr1 Sr2b Sr2c 9_464 . 13_554 81.77(2) ?
Sr1 Sr2b Sr2c 9_464 . 14_654 98.34(2) ?
Sr1 Sr2b Sr2c 9_464 . 15_564 50.40(7) ?
Sr1 Sr2b Sr2b 9_464 . 2_665 54.68(2) ?
Sr1 Sr2b Sr2b 9_464 . 2_765 131.91(3) ?
Sr1 Sr2b Sr2b 9_464 . 3_565 90.38(2) ?
Sr1 Sr2b Sr2b 9_464 . 3_675 113.16(3) ?
Sr1 Sr2b N1a 9_464 . 7_454 42.19(9) ?
Sr1 Sr2b N3bc 9_464 . 13_554 46.92(9) ?
Sr1 Sr2b C2a 9_464 . 16_564 87.20(16) ?
Sr1 Sr2b C2a 9_464 . 17_654 136.7(2) ?
Sr1 Sr2b Fe1c 9_464 . 4_664 153.36(4) ?
Sr1 Sr2b Fe1b 9_464 . 10_564 82.31(3) ?
Sr1 Sr2b N3ab 9_464 . 1_665 96.12(14) ?
Sr1 Sr2b N1c 9_464 . 13_554 87.84(18) ?
Sr1 Sr2b N2b 9_464 . 10_564 150.23(15) ?
Sr1 Sr2b C2c 9_464 . 4_674 130.09(17) ?
Sr1 Sr2b C2c 9_464 . 6_554 161.50(16) ?
Sr1 Sr2b C2b 9_464 . 10_564 143.25(12) ?
Sr1 Sr2b C2b 9_464 . 12_454 84.71(16) ?
Sr1 Sr2b C1a 9_464 . 16_555 57.0(2) ?
Sr1 Sr2b C1c 9_464 . 4_664 110.6(3) ?
Sr1 Sr2b C1b 9_464 . 10_564 52.06(17) ?
Sr1 Sr2b Sr2a 18_564 . 7_444 95.90(2) ?
Sr1 Sr2b Sr2a 18_564 . 7_454 82.21(3) ?
Sr1 Sr2b Sr2a 18_564 . 7_554 91.87(2) ?
Sr1 Sr2b Sr2a 18_564 . 8_664 84.16(7) ?
Sr1 Sr2b Sr2a 18_564 . 9_564 97.78(3) ?
Sr1 Sr2b Fe1a 18_564 . 16_555 62.09(4) ?
Sr1 Sr2b Sr2c 18_564 . 13_444 88.13(2) ?
Sr1 Sr2b Sr2c 18_564 . 13_544 97.79(3) ?
Sr1 Sr2b Sr2c 18_564 . 13_554 84.10(2) ?
Sr1 Sr2b Sr2c 18_564 . 14_654 95.91(3) ?
Sr1 Sr2b Sr2c 18_564 . 15_564 82.19(7) ?
Sr1 Sr2b Sr2b 18_564 . 2_665 86.56(2) ?
Sr1 Sr2b Sr2b 18_564 . 2_765 97.14(3) ?
Sr1 Sr2b Sr2b 18_564 . 3_565 94.64(2) ?
Sr1 Sr2b Sr2b 18_564 . 3_675 90.22(2) ?
Sr1 Sr2b N1a 18_564 . 7_454 132.14(19) ?
Sr1 Sr2b N3bc 18_564 . 13_554 123.65(14) ?
Sr1 Sr2b C2a 18_564 . 16_564 46.69(15) ?
Sr1 Sr2b C2a 18_564 . 17_654 48.5(2) ?
Sr1 Sr2b Fe1c 18_564 . 4_664 65.67(4) ?
Sr1 Sr2b Fe1b 18_564 . 10_564 59.65(4) ?
Sr1 Sr2b N3ab 18_564 . 1_665 127.17(15) ?
Sr1 Sr2b N1c 18_564 . 13_554 135.67(19) ?
Sr1 Sr2b N2b 18_564 . 10_564 38.6(2) ?
Sr1 Sr2b C2c 18_564 . 4_674 49.95(13) ?
Sr1 Sr2b C2c 18_564 . 6_554 50.2(2) ?
Sr1 Sr2b C2b 18_564 . 10_564 61.66(15) ?
Sr1 Sr2b C2b 18_564 . 12_454 46.30(16) ?
Sr1 Sr2b C1a 18_564 . 16_555 108.7(3) ?
Sr1 Sr2b C1c 18_564 . 4_664 112.2(3) ?
Sr1 Sr2b C1b 18_564 . 10_564 95.9(2) ?
Sr2a Sr2b Sr2a 7_444 . 7_454 120.00(2) ?
Sr2a Sr2b Sr2a 7_444 . 7_554 120.00(3) ?
Sr2a Sr2b Sr2a 7_444 . 8_664 179.39(9) ?
Sr2a Sr2b Sr2a 7_444 . 9_564 60.17(2) ?
Sr2a Sr2b Fe1a 7_444 . 16_555 49.22(2) ?
Sr2a Sr2b Sr2c 7_444 . 13_444 60.000(19) ?
Sr2a Sr2b Sr2c 7_444 . 13_544 60.000(19) ?
Sr2a Sr2b Sr2c 7_444 . 13_554 180 ?
Sr2a Sr2b Sr2c 7_444 . 14_654 0.17(2) ?
Sr2a Sr2b Sr2c 7_444 . 15_564 120.61(6) ?
Sr2a Sr2b Sr2b 7_444 . 2_665 71.75(2) ?
Sr2a Sr2b Sr2b 7_444 . 2_765 71.84(2) ?
Sr2a Sr2b Sr2b 7_444 . 3_565 11.75(2) ?
Sr2a Sr2b Sr2b 7_444 . 3_675 131.84(3) ?
Sr2a Sr2b N1a 7_444 . 7_454 56.30(11) ?
Sr2a Sr2b N3bc 7_444 . 13_554 51.44(8) ?
Sr2a Sr2b C2a 7_444 . 16_564 87.77(14) ?
Sr2a Sr2b C2a 7_444 . 17_654 49.36(16) ?
Sr2a Sr2b Fe1c 7_444 . 4_664 100.35(3) ?
Sr2a Sr2b Fe1b 7_444 . 10_564 143.25(3) ?
Sr2a Sr2b N3ab 7_444 . 1_665 99.88(3) ?
Sr2a Sr2b N1c 7_444 . 13_554 98.79(4) ?
Sr2a Sr2b N2b 7_444 . 10_564 63.77(16) ?
Sr2a Sr2b C2c 7_444 . 4_674 131.21(16) ?
Sr2a Sr2b C2c 7_444 . 6_554 64.46(19) ?
Sr2a Sr2b C2b 7_444 . 10_564 45.59(12) ?
Sr2a Sr2b C2b 7_444 . 12_454 108.63(16) ?
Sr2a Sr2b C1a 7_444 . 16_555 44.85(9) ?
Sr2a Sr2b C1c 7_444 . 4_664 101.24(4) ?
Sr2a Sr2b C1b 7_444 . 10_564 147.35(9) ?
Sr2a Sr2b Sr2a 7_454 . 7_554 120.00(2) ?
Sr2a Sr2b Sr2a 7_454 . 8_664 60.61(8) ?
Sr2a Sr2b Sr2a 7_454 . 9_564 179.83(2) ?
Sr2a Sr2b Fe1a 7_454 . 16_555 79.74(2) ?
Sr2a Sr2b Sr2c 7_454 . 13_444 60.000(19) ?
Sr2a Sr2b Sr2c 7_454 . 13_544 180 ?
Sr2a Sr2b Sr2c 7_454 . 13_554 60.000(19) ?
Sr2a Sr2b Sr2c 7_454 . 14_654 120.17(3) ?
Sr2a Sr2b Sr2c 7_454 . 15_564 0.61(5) ?
Sr2a Sr2b Sr2b 7_454 . 2_665 48.25(2) ?
Sr2a Sr2b Sr2b 7_454 . 2_765 168.16(2) ?
Sr2a Sr2b Sr2b 7_454 . 3_565 108.25(3) ?
Sr2a Sr2b Sr2b 7_454 . 3_675 108.16(2) ?
Sr2a Sr2b N1a 7_454 . 7_454 81.29(3) ?
Sr2a Sr2b N3bc 7_454 . 13_554 80.21(3) ?
Sr2a Sr2b C2a 7_454 . 16_564 48.77(17) ?
Sr2a Sr2b C2a 7_454 . 17_654 115.5(3) ?
Sr2a Sr2b Fe1c 7_454 . 4_664 130.76(3) ?
Sr2a Sr2b Fe1b 7_454 . 10_564 36.92(2) ?
Sr2a Sr2b N3ab 7_454 . 1_665 128.56(8) ?
Sr2a Sr2b N1c 7_454 . 13_554 123.72(11) ?
Sr2a Sr2b N2b 7_454 . 10_564 116.2(2) ?
Sr2a Sr2b C2c 7_454 . 4_674 92.1(2) ?
Sr2a Sr2b C2c 7_454 . 6_554 131.3(2) ?
Sr2a Sr2b C2b 7_454 . 10_564 134.16(16) ?
Sr2a Sr2b C2b 7_454 . 12_454 36.83(17) ?
Sr2a Sr2b C1a 7_454 . 16_555 78.85(3) ?
Sr2a Sr2b C1c 7_454 . 4_664 135.09(10) ?
Sr2a Sr2b C1b 7_454 . 10_564 32.85(9) ?
Sr2a Sr2b Sr2a 7_554 . 8_664 59.39(8) ?
Sr2a Sr2b Sr2a 7_554 . 9_564 59.83(2) ?
Sr2a Sr2b Fe1a 7_554 . 16_555 146.24(4) ?
Sr2a Sr2b Sr2c 7_554 . 13_444 180 ?
Sr2a Sr2b Sr2c 7_554 . 13_544 60.000(19) ?
Sr2a Sr2b Sr2c 7_554 . 13_554 60.000(19) ?
Sr2a Sr2b Sr2c 7_554 . 14_654 119.83(3) ?
Sr2a Sr2b Sr2c 7_554 . 15_564 119.39(6) ?
Sr2a Sr2b Sr2b 7_554 . 2_665 168.25(3) ?
Sr2a Sr2b Sr2b 7_554 . 2_765 48.16(2) ?
Sr2a Sr2b Sr2b 7_554 . 3_565 131.75(3) ?
Sr2a Sr2b Sr2b 7_554 . 3_675 11.84(2) ?
Sr2a Sr2b N1a 7_554 . 7_454 134.92(17) ?
Sr2a Sr2b N3bc 7_554 . 13_554 142.50(13) ?
Sr2a Sr2b C2a 7_554 . 16_564 134.27(12) ?
Sr2a Sr2b C2a 7_554 . 17_654 102.7(3) ?
Sr2a Sr2b Fe1c 7_554 . 4_664 33.62(3) ?
Sr2a Sr2b Fe1b 7_554 . 10_564 89.900(18) ?
Sr2a Sr2b N3ab 7_554 . 1_665 37.35(12) ?
Sr2a Sr2b N1c 7_554 . 13_554 44.93(17) ?
Sr2a Sr2b N2b 7_554 . 10_564 89.99(15) ?
Sr2a Sr2b C2c 7_554 . 4_674 46.00(17) ?
Sr2a Sr2b C2c 7_554 . 6_554 76.78(15) ?
Sr2a Sr2b C2b 7_554 . 10_564 90.18(14) ?
Sr2a Sr2b C2b 7_554 . 12_454 118.75(12) ?
Sr2a Sr2b C1a 7_554 . 16_555 154.5(2) ?
Sr2a Sr2b C1c 7_554 . 4_664 25.42(19) ?
Sr2a Sr2b C1b 7_554 . 10_564 89.895(18) ?
Sr2a Sr2b Sr2a 8_664 . 9_564 119.22(9) ?
Sr2a Sr2b Fe1a 8_664 . 16_555 131.25(9) ?
Sr2a Sr2b Sr2c 8_664 . 13_444 120.61(9) ?
Sr2a Sr2b Sr2c 8_664 . 13_544 119.39(9) ?
Sr2a Sr2b Sr2c 8_664 . 13_554 0.61(8) ?
Sr2a Sr2b Sr2c 8_664 . 14_654 179.22(10) ?
Sr2a Sr2b Sr2c 8_664 . 15_564 60.00(9) ?
Sr2a Sr2b Sr2b 8_664 . 2_665 108.87(9) ?
Sr2a Sr2b Sr2b 8_664 . 2_765 107.55(9) ?
Sr2a Sr2b Sr2b 8_664 . 3_565 168.87(10) ?
Sr2a Sr2b Sr2b 8_664 . 3_675 47.55(8) ?
Sr2a Sr2b N1a 8_664 . 7_454 124.06(14) ?
Sr2a Sr2b N3bc 8_664 . 13_554 128.99(12) ?
Sr2a Sr2b C2a 8_664 . 16_564 92.71(16) ?
Sr2a Sr2b C2a 8_664 . 17_654 130.54(18) ?
Sr2a Sr2b Fe1c 8_664 . 4_664 79.11(8) ?
Sr2a Sr2b Fe1b 8_664 . 10_564 37.23(7) ?
Sr2a Sr2b N3ab 8_664 . 1_665 79.61(8) ?
Sr2a Sr2b N1c 8_664 . 13_554 80.76(8) ?
Sr2a Sr2b N2b 8_664 . 10_564 116.05(17) ?
Sr2a Sr2b C2c 8_664 . 4_674 48.45(17) ?
Sr2a Sr2b C2c 8_664 . 6_554 115.2(2) ?
Sr2a Sr2b C2b 8_664 . 10_564 134.06(14) ?
Sr2a Sr2b C2b 8_664 . 12_454 71.85(18) ?
Sr2a Sr2b C1a 8_664 . 16_555 135.70(14) ?
Sr2a Sr2b C1c 8_664 . 4_664 78.18(8) ?
Sr2a Sr2b C1b 8_664 . 10_564 33.21(11) ?
Sr2a Sr2b Fe1a 9_564 . 16_555 100.41(3) ?
Sr2a Sr2b Sr2c 9_564 . 13_444 120.17(2) ?
Sr2a Sr2b Sr2c 9_564 . 13_544 0.168(14) ?
Sr2a Sr2b Sr2c 9_564 . 13_554 119.83(3) ?
Sr2a Sr2b Sr2c 9_564 . 14_654 60.00(3) ?
Sr2a Sr2b Sr2c 9_564 . 15_564 179.22(6) ?
Sr2a Sr2b Sr2b 9_564 . 2_665 131.91(3) ?
Sr2a Sr2b Sr2b 9_564 . 2_765 11.668(17) ?
Sr2a Sr2b Sr2b 9_564 . 3_565 71.91(3) ?
Sr2a Sr2b Sr2b 9_564 . 3_675 71.67(3) ?
Sr2a Sr2b N1a 9_564 . 7_454 98.83(4) ?
Sr2a Sr2b N3bc 9_564 . 13_554 99.93(3) ?
Sr2a Sr2b C2a 9_564 . 16_564 131.33(17) ?
Sr2a Sr2b C2a 9_564 . 17_654 64.6(3) ?
Sr2a Sr2b Fe1c 9_564 . 4_664 49.11(3) ?
Sr2a Sr2b Fe1b 9_564 . 10_564 142.95(3) ?
Sr2a Sr2b N3ab 9_564 . 1_665 51.32(8) ?
Sr2a Sr2b N1c 9_564 . 13_554 56.18(11) ?
Sr2a Sr2b N2b 9_564 . 10_564 63.8(2) ?
Sr2a Sr2b C2c 9_564 . 4_674 87.8(2) ?
Sr2a Sr2b C2c 9_564 . 6_554 48.7(2) ?
Sr2a Sr2b C2b 9_564 . 10_564 45.93(16) ?
Sr2a Sr2b C2b 9_564 . 12_454 143.19(18) ?
Sr2a Sr2b C1a 9_564 . 16_555 101.31(3) ?
Sr2a Sr2b C1c 9_564 . 4_664 44.76(10) ?
Sr2a Sr2b C1b 9_564 . 10_564 147.00(9) ?
Fe1a Sr2b Sr2c 16_555 . 13_444 33.76(3) ?
Fe1a Sr2b Sr2c 16_555 . 13_544 100.26(3) ?
Fe1a Sr2b Sr2c 16_555 . 13_554 130.78(4) ?
Fe1a Sr2b Sr2c 16_555 . 14_654 49.35(2) ?
Fe1a Sr2b Sr2c 16_555 . 15_564 80.27(6) ?
Fe1a Sr2b Sr2b 16_555 . 2_665 40.70(3) ?
Fe1a Sr2b Sr2b 16_555 . 2_765 110.50(3) ?
Fe1a Sr2b Sr2b 16_555 . 3_565 40.70(3) ?
Fe1a Sr2b Sr2b 16_555 . 3_675 150.45(4) ?
Fe1a Sr2b N1a 16_555 . 7_454 70.87(19) ?
Fe1a Sr2b N3bc 16_555 . 13_554 62.25(15) ?
Fe1a Sr2b C2a 16_555 . 16_564 38.57(14) ?
Fe1a Sr2b C2a 16_555 . 17_654 44.2(3) ?
Fe1a Sr2b Fe1c 16_555 . 4_664 112.61(5) ?
Fe1a Sr2b Fe1b 16_555 . 10_564 94.03(3) ?
Fe1a Sr2b N3ab 16_555 . 1_665 148.67(4) ?
Fe1a Sr2b N1c 16_555 . 13_554 147.92(5) ?
Fe1a Sr2b N2b 16_555 . 10_564 56.25(15) ?
Fe1a Sr2b C2c 16_555 . 4_674 112.02(14) ?
Fe1a Sr2b C2c 16_555 . 6_554 70.04(16) ?
Fe1a Sr2b C2b 16_555 . 10_564 59.36(15) ?
Fe1a Sr2b C2b 16_555 . 12_454 59.42(16) ?
Fe1a Sr2b C1a 16_555 . 16_555 47.1(3) ?
Fe1a Sr2b C1c 16_555 . 4_664 145.05(13) ?
Fe1a Sr2b C1b 16_555 . 10_564 112.53(10) ?
Sr2c Sr2b Sr2c 13_444 . 13_544 120.00(2) ?
Sr2c Sr2b Sr2c 13_444 . 13_554 120.00(3) ?
Sr2c Sr2b Sr2c 13_444 . 14_654 60.17(2) ?
Sr2c Sr2b Sr2c 13_444 . 15_564 60.61(6) ?
Sr2c Sr2b Sr2b 13_444 . 2_665 11.75(2) ?
Sr2c Sr2b Sr2b 13_444 . 2_765 131.84(3) ?
Sr2c Sr2b Sr2b 13_444 . 3_565 48.25(2) ?
Sr2c Sr2b Sr2b 13_444 . 3_675 168.16(3) ?
Sr2c Sr2b N1a 13_444 . 7_454 45.08(17) ?
Sr2c Sr2b N3bc 13_444 . 13_554 37.50(12) ?
Sr2c Sr2b C2a 13_444 . 16_564 45.73(12) ?
Sr2c Sr2b C2a 13_444 . 17_654 77.3(3) ?
Sr2c Sr2b Fe1c 13_444 . 4_664 146.38(4) ?
Sr2c Sr2b Fe1b 13_444 . 10_564 90.10(2) ?
Sr2c Sr2b N3ab 13_444 . 1_665 142.65(13) ?
Sr2c Sr2b N1c 13_444 . 13_554 135.07(17) ?
Sr2c Sr2b N2b 13_444 . 10_564 90.01(15) ?
Sr2c Sr2b C2c 13_444 . 4_674 134.00(17) ?
Sr2c Sr2b C2c 13_444 . 6_554 103.22(15) ?
Sr2c Sr2b C2b 13_444 . 10_564 89.82(14) ?
Sr2c Sr2b C2b 13_444 . 12_454 61.25(12) ?
Sr2c Sr2b C1a 13_444 . 16_555 25.54(19) ?
Sr2c Sr2b C1c 13_444 . 4_664 154.6(2) ?
Sr2c Sr2b C1b 13_444 . 10_564 90.11(2) ?
Sr2c Sr2b Sr2c 13_544 . 13_554 120.00(2) ?
Sr2c Sr2b Sr2c 13_544 . 14_654 59.83(2) ?
Sr2c Sr2b Sr2c 13_544 . 15_564 179.39(6) ?
Sr2c Sr2b Sr2b 13_544 . 2_665 131.75(3) ?
Sr2c Sr2b Sr2b 13_544 . 2_765 11.836(14) ?
Sr2c Sr2b Sr2b 13_544 . 3_565 71.75(2) ?
Sr2c Sr2b Sr2b 13_544 . 3_675 71.84(2) ?
Sr2c Sr2b N1a 13_544 . 7_454 98.71(3) ?
Sr2c Sr2b N3bc 13_544 . 13_554 99.79(3) ?
Sr2c Sr2b C2a 13_544 . 16_564 131.23(17) ?
Sr2c Sr2b C2a 13_544 . 17_654 64.5(3) ?
Sr2c Sr2b Fe1c 13_544 . 4_664 49.24(2) ?
Sr2c Sr2b Fe1b 13_544 . 10_564 143.08(3) ?
Sr2c Sr2b N3ab 13_544 . 1_665 51.44(8) ?
Sr2c Sr2b N1c 13_544 . 13_554 56.28(11) ?
Sr2c Sr2b N2b 13_544 . 10_564 63.8(2) ?
Sr2c Sr2b C2c 13_544 . 4_674 87.9(2) ?
Sr2c Sr2b C2c 13_544 . 6_554 48.7(2) ?
Sr2c Sr2b C2b 13_544 . 10_564 45.84(16) ?
Sr2c Sr2b C2b 13_544 . 12_454 143.17(18) ?
Sr2c Sr2b C1a 13_544 . 16_555 101.15(3) ?
Sr2c Sr2b C1c 13_544 . 4_664 44.91(9) ?
Sr2c Sr2b C1b 13_544 . 10_564 147.15(9) ?
Sr2c Sr2b Sr2c 13_554 . 14_654 179.83(3) ?
Sr2c Sr2b Sr2c 13_554 . 15_564 59.39(6) ?
Sr2c Sr2b Sr2b 13_554 . 2_665 108.25(3) ?
Sr2c Sr2b Sr2b 13_554 . 2_765 108.16(2) ?
Sr2c Sr2b Sr2b 13_554 . 3_565 168.25(3) ?
Sr2c Sr2b Sr2b 13_554 . 3_675 48.16(2) ?
Sr2c Sr2b N1a 13_554 . 7_454 123.70(12) ?
Sr2c Sr2b N3bc 13_554 . 13_554 128.56(8) ?
Sr2c Sr2b C2a 13_554 . 16_564 92.23(14) ?
Sr2c Sr2b C2a 13_554 . 17_654 130.64(17) ?
Sr2c Sr2b Fe1c 13_554 . 4_664 79.645(19) ?
Sr2c Sr2b Fe1b 13_554 . 10_564 36.75(2) ?
Sr2c Sr2b N3ab 13_554 . 1_665 80.12(2) ?
Sr2c Sr2b N1c 13_554 . 13_554 81.21(3) ?
Sr2c Sr2b N2b 13_554 . 10_564 116.23(16) ?
Sr2c Sr2b C2c 13_554 . 4_674 48.79(16) ?
Sr2c Sr2b C2c 13_554 . 6_554 115.54(19) ?
Sr2c Sr2b C2b 13_554 . 10_564 134.41(12) ?
Sr2c Sr2b C2b 13_554 . 12_454 71.37(16) ?
Sr2c Sr2b C1a 13_554 . 16_555 135.15(10) ?
Sr2c Sr2b C1c 13_554 . 4_664 78.76(3) ?
Sr2c Sr2b C1b 13_554 . 10_564 32.65(9) ?
Sr2c Sr2b Sr2c 14_654 . 15_564 120.78(6) ?
Sr2c Sr2b Sr2b 14_654 . 2_665 71.91(3) ?
Sr2c Sr2b Sr2b 14_654 . 2_765 71.67(3) ?
Sr2c Sr2b Sr2b 14_654 . 3_565 11.91(3) ?
Sr2c Sr2b Sr2b 14_654 . 3_675 131.67(4) ?
Sr2c Sr2b N1a 14_654 . 7_454 56.40(11) ?
Sr2c Sr2b N3bc 14_654 . 13_554 51.56(8) ?
Sr2c Sr2b C2a 14_654 . 16_564 87.90(14) ?
Sr2c Sr2b C2a 14_654 . 17_654 49.33(16) ?
Sr2c Sr2b Fe1c 14_654 . 4_664 100.21(3) ?
Sr2c Sr2b Fe1b 14_654 . 10_564 143.38(3) ?
Sr2c Sr2b N3ab 14_654 . 1_665 99.74(4) ?
Sr2c Sr2b N1c 14_654 . 13_554 98.67(4) ?
Sr2c Sr2b N2b 14_654 . 10_564 63.72(16) ?
Sr2c Sr2b C2c 14_654 . 4_674 131.12(16) ?
Sr2c Sr2b C2c 14_654 . 6_554 64.37(19) ?
Sr2c Sr2b C2b 14_654 . 10_564 45.49(12) ?
Sr2c Sr2b C2b 14_654 . 12_454 108.76(16) ?
Sr2c Sr2b C1a 14_654 . 16_555 45.00(9) ?
Sr2c Sr2b C1c 14_654 . 4_664 101.08(4) ?
Sr2c Sr2b C1b 14_654 . 10_564 147.50(9) ?
Sr2c Sr2b Sr2b 15_564 . 2_665 48.87(6) ?
Sr2c Sr2b Sr2b 15_564 . 2_765 167.55(6) ?
Sr2c Sr2b Sr2b 15_564 . 3_565 108.87(6) ?
Sr2c Sr2b Sr2b 15_564 . 3_675 107.55(6) ?
Sr2c Sr2b N1a 15_564 . 7_454 81.75(7) ?
Sr2c Sr2b N3bc 15_564 . 13_554 80.72(7) ?
Sr2c Sr2b C2a 15_564 . 16_564 49.12(18) ?
Sr2c Sr2b C2a 15_564 . 17_654 115.9(3) ?
Sr2c Sr2b Fe1c 15_564 . 4_664 130.29(7) ?
Sr2c Sr2b Fe1b 15_564 . 10_564 36.45(6) ?
Sr2c Sr2b N3ab 15_564 . 1_665 128.12(10) ?
Sr2c Sr2b N1c 15_564 . 13_554 123.36(13) ?
Sr2c Sr2b N2b 15_564 . 10_564 116.4(2) ?
Sr2c Sr2b C2c 15_564 . 4_674 91.6(2) ?
Sr2c Sr2b C2c 15_564 . 6_554 131.4(2) ?
Sr2c Sr2b C2b 15_564 . 10_564 134.51(18) ?
Sr2c Sr2b C2b 15_564 . 12_454 36.93(19) ?
Sr2c Sr2b C1a 15_564 . 16_555 79.43(6) ?
Sr2c Sr2b C1c 15_564 . 4_664 134.54(11) ?
Sr2c Sr2b C1b 15_564 . 10_564 32.30(10) ?
Sr2b Sr2b Sr2b 2_665 . 2_765 143.58(3) ?
Sr2b Sr2b Sr2b 2_665 . 3_565 60.00(3) ?
Sr2b Sr2b Sr2b 2_665 . 3_675 156.42(3) ?
Sr2b Sr2b N1a 2_665 . 7_454 49.91(14) ?
Sr2b Sr2b N3bc 2_665 . 13_554 43.66(10) ?
Sr2b Sr2b C2a 2_665 . 16_564 40.86(13) ?
Sr2b Sr2b C2a 2_665 . 17_654 84.9(3) ?
Sr2b Sr2b Fe1c 2_665 . 4_664 150.56(4) ?
Sr2b Sr2b Fe1b 2_665 . 10_564 79.26(3) ?
Sr2b Sr2b N3ab 2_665 . 1_665 146.24(14) ?
Sr2b Sr2b N1c 2_665 . 13_554 137.77(19) ?
Sr2b Sr2b N2b 2_665 . 10_564 95.98(16) ?
Sr2b Sr2b C2c 2_665 . 4_674 127.37(18) ?
Sr2b Sr2b C2c 2_665 . 6_554 110.62(16) ?
Sr2b Sr2b C2b 2_665 . 10_564 99.27(15) ?
Sr2b Sr2b C2b 2_665 . 12_454 52.95(12) ?
Sr2b Sr2b C1a 2_665 . 16_555 34.63(14) ?
Sr2b Sr2b C1c 2_665 . 4_664 160.8(3) ?
Sr2b Sr2b C1b 2_665 . 10_564 78.70(3) ?
Sr2b Sr2b Sr2b 2_765 . 3_565 83.58(3) ?
Sr2b Sr2b Sr2b 2_765 . 3_675 60.00(2) ?
Sr2b Sr2b N1a 2_765 . 7_454 107.30(6) ?
Sr2b Sr2b N3bc 2_765 . 13_554 109.52(4) ?
Sr2b Sr2b C2a 2_765 . 16_564 137.08(17) ?
Sr2b Sr2b C2a 2_765 . 17_654 71.4(3) ?
Sr2b Sr2b Fe1c 2_765 . 4_664 40.63(3) ?
Sr2b Sr2b Fe1b 2_765 . 10_564 133.42(3) ?
Sr2b Sr2b N3ab 2_765 . 1_665 43.57(10) ?
Sr2b Sr2b N1c 2_765 . 13_554 49.81(14) ?
Sr2b Sr2b N2b 2_765 . 10_564 67.6(2) ?
Sr2b Sr2b C2c 2_765 . 4_674 78.7(2) ?
Sr2b Sr2b C2c 2_765 . 6_554 51.5(2) ?
Sr2b Sr2b C2b 2_765 . 10_564 53.23(16) ?
Sr2b Sr2b C2b 2_765 . 12_454 143.37(16) ?
Sr2b Sr2b C1a 2_765 . 16_555 112.34(5) ?
Sr2b Sr2b C1c 2_765 . 4_664 34.59(13) ?
Sr2b Sr2b C1b 2_765 . 10_564 136.25(6) ?
Sr2b Sr2b Sr2b 3_565 . 3_675 143.58(4) ?
Sr2b Sr2b N1a 3_565 . 7_454 49.91(14) ?
Sr2b Sr2b N3bc 3_565 . 13_554 43.66(10) ?
Sr2b Sr2b C2a 3_565 . 16_564 78.60(13) ?
Sr2b Sr2b C2a 3_565 . 17_654 52.20(16) ?
Sr2b Sr2b Fe1c 3_565 . 4_664 110.52(3) ?
Sr2b Sr2b Fe1b 3_565 . 10_564 133.69(3) ?
Sr2b Sr2b N3ab 3_565 . 1_665 109.55(5) ?
Sr2b Sr2b N1c 3_565 . 13_554 107.34(6) ?
Sr2b Sr2b N2b 3_565 . 10_564 67.62(14) ?
Sr2b Sr2b C2c 3_565 . 4_674 136.96(15) ?
Sr2b Sr2b C2c 3_565 . 6_554 71.48(18) ?
Sr2b Sr2b C2b 3_565 . 10_564 52.87(12) ?
Sr2b Sr2b C2b 3_565 . 12_454 99.33(15) ?
Sr2b Sr2b C1a 3_565 . 16_555 34.63(14) ?
Sr2b Sr2b C1c 3_565 . 4_664 112.35(5) ?
Sr2b Sr2b C1b 3_565 . 10_564 136.53(7) ?
Sr2b Sr2b N1a 3_675 . 7_454 137.64(19) ?
Sr2b Sr2b N3bc 3_675 . 13_554 146.12(14) ?
Sr2b Sr2b C2a 3_675 . 16_564 127.57(12) ?
Sr2b Sr2b C2a 3_675 . 17_654 110.1(2) ?
Sr2b Sr2b Fe1c 3_675 . 4_664 40.63(3) ?
Sr2b Sr2b Fe1b 3_675 . 10_564 78.97(2) ?
Sr2b Sr2b N3ab 3_675 . 1_665 43.57(10) ?
Sr2b Sr2b N1c 3_675 . 13_554 49.81(14) ?
Sr2b Sr2b N2b 3_675 . 10_564 96.00(14) ?
Sr2b Sr2b C2c 3_675 . 4_674 41.09(15) ?
Sr2b Sr2b C2c 3_675 . 6_554 84.57(15) ?
Sr2b Sr2b C2b 3_675 . 10_564 99.69(14) ?
Sr2b Sr2b C2b 3_675 . 12_454 109.76(13) ?
Sr2b Sr2b C1a 3_675 . 16_555 160.8(3) ?
Sr2b Sr2b C1c 3_675 . 4_664 34.59(13) ?
Sr2b Sr2b C1b 3_675 . 10_564 78.41(2) ?
N1a Sr2b N3bc 7_454 . 13_554 8.6(2) ?
N1a Sr2b C2a 7_454 . 16_564 90.3(2) ?
N1a Sr2b C2a 7_454 . 17_654 101.5(2) ?
N1a Sr2b Fe1c 7_454 . 4_664 147.82(6) ?
N1a Sr2b Fe1b 7_454 . 10_564 118.16(4) ?
N1a Sr2b N3ab 7_454 . 1_665 97.7(2) ?
N1a Sr2b N1c 7_454 . 13_554 90.0(2) ?
N1a Sr2b N2b 7_454 . 10_564 117.1(2) ?
N1a Sr2b C2c 7_454 . 4_674 172.2(2) ?
N1a Sr2b C2c 7_454 . 6_554 120.7(2) ?
N1a Sr2b C2b 7_454 . 10_564 101.86(16) ?
N1a Sr2b C2b 7_454 . 12_454 101.94(17) ?
N1a Sr2b C1a 7_454 . 16_555 23.8(3) ?
N1a Sr2b C1c 7_454 . 4_664 111.2(3) ?
N1a Sr2b C1b 7_454 . 10_564 93.90(17) ?
N3bc Sr2b C2a 13_554 . 16_564 83.15(17) ?
N3bc Sr2b C2a 13_554 . 17_654 94.2(2) ?
N3bc Sr2b Fe1c 13_554 . 4_664 148.63(4) ?
N3bc Sr2b Fe1b 13_554 . 10_564 116.95(4) ?
N3bc Sr2b N3ab 13_554 . 1_665 105.15(18) ?
N3bc Sr2b N1c 13_554 . 13_554 97.7(2) ?
N3bc Sr2b N2b 13_554 . 10_564 109.83(18) ?
N3bc Sr2b C2c 13_554 . 4_674 171.0(2) ?
N3bc Sr2b C2c 13_554 . 6_554 115.1(2) ?
N3bc Sr2b C2b 13_554 . 10_564 96.41(15) ?
N3bc Sr2b C2b 13_554 . 12_454 96.50(15) ?
N3bc Sr2b C1a 13_554 . 16_555 15.2(3) ?
N3bc Sr2b C1c 13_554 . 4_664 117.9(3) ?
N3bc Sr2b C1b 13_554 . 10_564 97.15(15) ?
C2a Sr2b C2a 16_564 . 17_654 66.8(3) ?
C2a Sr2b Fe1c 16_564 . 4_664 112.36(15) ?
C2a Sr2b Fe1b 16_564 . 10_564 55.49(13) ?
C2a Sr2b N3ab 16_564 . 1_665 171.10(15) ?
C2a Sr2b N1c 16_564 . 13_554 172.28(18) ?
C2a Sr2b N2b 16_564 . 10_564 69.5(3) ?
C2a Sr2b C2c 16_564 . 4_674 88.3(2) ?
C2a Sr2b C2c 16_564 . 6_554 85.7(3) ?
C2a Sr2b C2b 16_564 . 10_564 85.4(2) ?
C2a Sr2b C2b 16_564 . 12_454 20.9(2) ?
C2a Sr2b C1a 16_564 . 16_555 70.7(3) ?
C2a Sr2b C1c 16_564 . 4_664 158.3(3) ?
C2a Sr2b C1b 16_564 . 10_564 78.6(2) ?
C2a Sr2b Fe1c 17_654 . 4_664 69.6(2) ?
C2a Sr2b Fe1b 17_654 . 10_564 107.0(2) ?
C2a Sr2b N3ab 17_654 . 1_665 115.0(3) ?
C2a Sr2b N1c 17_654 . 13_554 120.7(3) ?
C2a Sr2b N2b 17_654 . 10_564 15.6(2) ?
C2a Sr2b C2c 17_654 . 4_674 84.9(2) ?
C2a Sr2b C2c 17_654 . 6_554 26.0(3) ?
C2a Sr2b C2b 17_654 . 10_564 18.6(3) ?
C2a Sr2b C2b 17_654 . 12_454 81.6(3) ?
C2a Sr2b C1a 17_654 . 16_555 81.3(3) ?
C2a Sr2b C1c 17_654 . 4_664 104.3(4) ?
C2a Sr2b C1b 17_654 . 10_564 141.8(3) ?
Fe1c Sr2b Fe1b 4_664 . 10_564 93.84(3) ?
Fe1c Sr2b N3ab 4_664 . 1_665 62.01(15) ?
Fe1c Sr2b N1c 4_664 . 13_554 70.62(19) ?
Fe1c Sr2b N2b 4_664 . 10_564 56.37(15) ?
Fe1c Sr2b C2c 4_664 . 4_674 38.7(2) ?
Fe1c Sr2b C2c 4_664 . 6_554 43.94(15) ?
Fe1c Sr2b C2b 4_664 . 10_564 59.83(13) ?
Fe1c Sr2b C2b 4_664 . 12_454 106.97(14) ?
Fe1c Sr2b C1a 4_664 . 16_555 145.11(12) ?
Fe1c Sr2b C1c 4_664 . 4_664 46.9(3) ?
Fe1c Sr2b C1b 4_664 . 10_564 112.25(10) ?
Fe1b Sr2b N3ab 10_564 . 1_665 116.67(3) ?
Fe1b Sr2b N1c 10_564 . 13_554 117.92(3) ?
Fe1b Sr2b N2b 10_564 . 10_564 98.2(2) ?
Fe1b Sr2b C2c 10_564 . 4_674 55.1(2) ?
Fe1b Sr2b C2c 10_564 . 6_554 107.3(2) ?
Fe1b Sr2b C2b 10_564 . 10_564 121.28(15) ?
Fe1b Sr2b C2b 10_564 . 12_454 34.62(16) ?
Fe1b Sr2b C1a 10_564 . 16_555 113.31(9) ?
Fe1b Sr2b C1c 10_564 . 4_664 113.01(9) ?
Fe1b Sr2b C1b 10_564 . 10_564 36.3(2) ?
N3ab Sr2b N1c 1_665 . 13_554 8.6(2) ?
N3ab Sr2b N2b 1_665 . 10_564 109.7(2) ?
N3ab Sr2b C2c 1_665 . 4_674 83.3(2) ?
N3ab Sr2b C2c 1_665 . 6_554 93.5(2) ?
N3ab Sr2b C2b 1_665 . 10_564 96.67(19) ?
N3ab Sr2b C2b 1_665 . 12_454 151.08(15) ?
N3ab Sr2b C1a 1_665 . 16_555 118.0(3) ?
N3ab Sr2b C1c 1_665 . 4_664 15.1(3) ?
N3ab Sr2b C1b 1_665 . 10_564 96.96(14) ?
N1c Sr2b N2b 13_554 . 10_564 117.0(3) ?
N1c Sr2b C2c 13_554 . 4_674 90.4(2) ?
N1c Sr2b C2c 13_554 . 6_554 100.8(3) ?
N1c Sr2b C2b 13_554 . 10_564 102.1(2) ?
N1c Sr2b C2b 13_554 . 12_454 152.33(17) ?
N1c Sr2b C1a 13_554 . 16_555 111.2(3) ?
N1c Sr2b C1c 13_554 . 4_664 23.7(3) ?
N1c Sr2b C1b 13_554 . 10_564 93.74(17) ?
N2b Sr2b C2c 10_564 . 4_674 69.4(2) ?
N2b Sr2b C2c 10_564 . 6_554 16.3(3) ?
N2b Sr2b C2b 10_564 . 10_564 23.0(2) ?
N2b Sr2b C2b 10_564 . 12_454 79.7(3) ?
N2b Sr2b C1a 10_564 . 16_555 96.7(3) ?
N2b Sr2b C1c 10_564 . 4_664 96.6(3) ?
N2b Sr2b C1b 10_564 . 10_564 134.5(3) ?
C2c Sr2b C2c 4_674 . 6_554 66.8(3) ?
C2c Sr2b C2b 4_674 . 10_564 85.6(2) ?
C2c Sr2b C2b 4_674 . 12_454 74.5(2) ?
C2c Sr2b C1a 4_674 . 16_555 158.1(3) ?
C2c Sr2b C1c 4_674 . 4_664 70.9(3) ?
C2c Sr2b C1b 4_674 . 10_564 78.3(2) ?
C2c Sr2b C2b 6_554 . 10_564 18.9(2) ?
C2c Sr2b C2b 6_554 . 12_454 94.5(3) ?
C2c Sr2b C1a 6_554 . 16_555 104.5(3) ?
C2c Sr2b C1c 6_554 . 4_664 80.6(3) ?
C2c Sr2b C1b 6_554 . 10_564 142.0(3) ?
C2b Sr2b C2b 10_564 . 12_454 99.8(2) ?
C2b Sr2b C1a 10_564 . 16_555 86.7(2) ?
C2b Sr2b C1c 10_564 . 4_664 87.0(2) ?
C2b Sr2b C1b 10_564 . 10_564 157.5(3) ?
C2b Sr2b C1a 12_454 . 16_555 86.7(2) ?
C2b Sr2b C1c 12_454 . 4_664 144.1(2) ?
C2b Sr2b C1b 12_454 . 10_564 60.9(3) ?
C1a Sr2b C1c 16_555 . 4_664 129.0(3) ?
C1a Sr2b C1b 16_555 . 10_564 102.49(13) ?
C1c Sr2b C1b 4_664 . 10_564 102.24(13) ?
Sr1 N3ac Sr1 1_545 . 2_665 90.37(19) ?
Sr1 N3ac Sr1 1_545 . 3_455 90.37(19) ?
Sr1 N3ac Sr2a 1_545 . 1_445 167.81(5) ?
Sr1 N3ac Sr2a 1_545 . 2_655 80.40(3) ?
Sr1 N3ac Sr2a 1_545 . 3_565 97.58(3) ?
Sr1 N3ac Sr2c 1_545 . 7_445 83.37(3) ?
Sr1 N3ac Sr2c 1_545 . 8_555 172.37(7) ?
Sr1 N3ac Sr2c 1_545 . 9_455 94.02(4) ?
Sr1 N3ac N1b 1_545 . 13_445 55.00(13) ?
Sr1 N3ac C1b 1_545 . 4_555 125.00(13) ?
Sr1 N3ac Sr1 2_665 . 3_455 90.37(19) ?
Sr1 N3ac Sr2a 2_665 . 1_445 97.58(3) ?
Sr1 N3ac Sr2a 2_665 . 2_655 167.81(5) ?
Sr1 N3ac Sr2a 2_665 . 3_565 80.40(3) ?
Sr1 N3ac Sr2c 2_665 . 7_445 94.02(3) ?
Sr1 N3ac Sr2c 2_665 . 8_555 83.37(4) ?
Sr1 N3ac Sr2c 2_665 . 9_455 172.37(7) ?
Sr1 N3ac N1b 2_665 . 13_445 55.00(13) ?
Sr1 N3ac C1b 2_665 . 4_555 125.00(13) ?
Sr1 N3ac Sr2a 3_455 . 1_445 80.40(3) ?
Sr1 N3ac Sr2a 3_455 . 2_655 97.58(3) ?
Sr1 N3ac Sr2a 3_455 . 3_565 167.81(6) ?
Sr1 N3ac Sr2c 3_455 . 7_445 172.37(7) ?
Sr1 N3ac Sr2c 3_455 . 8_555 94.02(3) ?
Sr1 N3ac Sr2c 3_455 . 9_455 83.37(3) ?
Sr1 N3ac N1b 3_455 . 13_445 55.00(13) ?
Sr1 N3ac C1b 3_455 . 4_555 125.00(13) ?
Sr2a N3ac Sr2a 1_445 . 2_655 92.9(2) ?
Sr2a N3ac Sr2a 1_445 . 3_565 92.9(2) ?
Sr2a N3ac Sr2c 1_445 . 7_445 105.2(2) ?
Sr2a N3ac Sr2c 1_445 . 8_555 19.67(4) ?
Sr2a N3ac Sr2c 1_445 . 9_455 77.12(15) ?
Sr2a N3ac N1b 1_445 . 13_445 123.22(15) ?
Sr2a N3ac C1b 1_445 . 4_555 56.78(15) ?
Sr2a N3ac Sr2a 2_655 . 3_565 92.9(2) ?
Sr2a N3ac Sr2c 2_655 . 7_445 77.12(15) ?
Sr2a N3ac Sr2c 2_655 . 8_555 105.2(2) ?
Sr2a N3ac Sr2c 2_655 . 9_455 19.67(4) ?
Sr2a N3ac N1b 2_655 . 13_445 123.21(15) ?
Sr2a N3ac C1b 2_655 . 4_555 56.78(15) ?
Sr2a N3ac Sr2c 3_565 . 7_445 19.67(5) ?
Sr2a N3ac Sr2c 3_565 . 8_555 77.12(15) ?
Sr2a N3ac Sr2c 3_565 . 9_455 105.2(2) ?
Sr2a N3ac N1b 3_565 . 13_445 123.22(14) ?
Sr2a N3ac C1b 3_565 . 4_555 56.78(14) ?
Sr2c N3ac Sr2c 7_445 . 8_555 92.7(2) ?
Sr2c N3ac Sr2c 7_445 . 9_455 92.7(2) ?
Sr2c N3ac N1b 7_445 . 13_445 123.34(15) ?
Sr2c N3ac C1b 7_445 . 4_555 56.66(15) ?
Sr2c N3ac Sr2c 8_555 . 9_455 92.7(2) ?
Sr2c N3ac N1b 8_555 . 13_445 123.34(15) ?
Sr2c N3ac C1b 8_555 . 4_555 56.66(15) ?
Sr2c N3ac N1b 9_455 . 13_445 123.34(15) ?
Sr2c N3ac C1b 9_455 . 4_555 56.66(15) ?
N1b N3ac C1b 13_445 . 4_555 180 ?
Sr1 N1a Sr1 1_545 . 2_765 105.6(3) ?
Sr1 N1a Sr1 1_545 . 3_565 105.6(3) ?
Sr1 N1a Sr2c 1_545 . 7_445 78.42(7) ?
Sr1 N1a Sr2c 1_545 . 8_655 93.21(9) ?
Sr1 N1a Sr2c 1_545 . 9_565 158.6(4) ?
Sr1 N1a Sr2b 1_545 . 13_545 159.0(4) ?
Sr1 N1a Sr2b 1_545 . 14_655 92.36(9) ?
Sr1 N1a Sr2b 1_545 . 15_555 79.25(7) ?
Sr1 N1a N3bc 1_545 . 7_555 113.1(2) ?
Sr1 N1a C1a 1_545 . 10_555 113.1(2) ?
Sr1 N1a Sr1 2_765 . 3_565 105.6(3) ?
Sr1 N1a Sr2c 2_765 . 7_445 158.6(4) ?
Sr1 N1a Sr2c 2_765 . 8_655 78.42(8) ?
Sr1 N1a Sr2c 2_765 . 9_565 93.21(9) ?
Sr1 N1a Sr2b 2_765 . 13_545 79.25(7) ?
Sr1 N1a Sr2b 2_765 . 14_655 159.0(4) ?
Sr1 N1a Sr2b 2_765 . 15_555 92.36(9) ?
Sr1 N1a N3bc 2_765 . 7_555 113.1(2) ?
Sr1 N1a C1a 2_765 . 10_555 113.1(2) ?
Sr1 N1a Sr2c 3_565 . 7_445 93.21(9) ?
Sr1 N1a Sr2c 3_565 . 8_655 158.6(4) ?
Sr1 N1a Sr2c 3_565 . 9_565 78.42(7) ?
Sr1 N1a Sr2b 3_565 . 13_545 92.36(9) ?
Sr1 N1a Sr2b 3_565 . 14_655 79.25(8) ?
Sr1 N1a Sr2b 3_565 . 15_555 159.0(4) ?
Sr1 N1a N3bc 3_565 . 7_555 113.1(2) ?
Sr1 N1a C1a 3_565 . 10_555 113.1(2) ?
Sr2c N1a Sr2c 7_445 . 8_655 80.4(3) ?
Sr2c N1a Sr2c 7_445 . 9_565 80.4(3) ?
Sr2c N1a Sr2b 7_445 . 13_545 90.0(3) ?
Sr2c N1a Sr2b 7_445 . 14_655 17.50(6) ?
Sr2c N1a Sr2b 7_445 . 15_555 67.4(2) ?
Sr2c N1a N3bc 7_445 . 7_555 48.17(19) ?
Sr2c N1a C1a 7_445 . 10_555 48.17(19) ?
Sr2c N1a Sr2c 8_655 . 9_565 80.4(3) ?
Sr2c N1a Sr2b 8_655 . 13_545 67.4(2) ?
Sr2c N1a Sr2b 8_655 . 14_655 90.0(3) ?
Sr2c N1a Sr2b 8_655 . 15_555 17.50(6) ?
Sr2c N1a N3bc 8_655 . 7_555 48.17(19) ?
Sr2c N1a C1a 8_655 . 10_555 48.17(19) ?
Sr2c N1a Sr2b 9_565 . 13_545 17.50(6) ?
Sr2c N1a Sr2b 9_565 . 14_655 67.4(2) ?
Sr2c N1a Sr2b 9_565 . 15_555 90.0(3) ?
Sr2c N1a N3bc 9_565 . 7_555 48.17(19) ?
Sr2c N1a C1a 9_565 . 10_555 48.17(19) ?
Sr2b N1a Sr2b 13_545 . 14_655 80.2(3) ?
Sr2b N1a Sr2b 13_545 . 15_555 80.2(3) ?
Sr2b N1a N3bc 13_545 . 7_555 48.04(19) ?
Sr2b N1a C1a 13_545 . 10_555 48.04(19) ?
Sr2b N1a Sr2b 14_655 . 15_555 80.2(3) ?
Sr2b N1a N3bc 14_655 . 7_555 48.04(19) ?
Sr2b N1a C1a 14_655 . 10_555 48.04(19) ?
Sr2b N1a N3bc 15_555 . 7_555 48.04(19) ?
Sr2b N1a C1a 15_555 . 10_555 48.04(19) ?
N3bc N1a C1a 7_555 . 10_555 0 ?
Sr1 N3bc Sr1 13_434 . 14_654 93.98(17) ?
Sr1 N3bc Sr1 13_434 . 15_454 93.98(17) ?
Sr1 N3bc Sr2c 13_434 . 1_445 79.41(3) ?
Sr1 N3bc Sr2c 13_434 . 2_655 94.65(3) ?
Sr1 N3bc Sr2c 13_434 . 3_565 169.47(4) ?
Sr1 N3bc Sr2b 13_434 . 7_445 170.64(4) ?
Sr1 N3bc Sr2b 13_434 . 8_555 93.77(3) ?
Sr1 N3bc Sr2b 13_434 . 9_455 80.26(3) ?
Sr1 N3bc N1a 13_434 . 13_444 57.60(13) ?
Sr1 N3bc C1a 13_434 . 4_555 122.40(13) ?
Sr1 N3bc Sr1 14_654 . 15_454 93.98(18) ?
Sr1 N3bc Sr2c 14_654 . 1_445 169.47(4) ?
Sr1 N3bc Sr2c 14_654 . 2_655 79.41(3) ?
Sr1 N3bc Sr2c 14_654 . 3_565 94.65(3) ?
Sr1 N3bc Sr2b 14_654 . 7_445 80.26(3) ?
Sr1 N3bc Sr2b 14_654 . 8_555 170.64(4) ?
Sr1 N3bc Sr2b 14_654 . 9_455 93.77(4) ?
Sr1 N3bc N1a 14_654 . 13_444 57.60(13) ?
Sr1 N3bc C1a 14_654 . 4_555 122.40(13) ?
Sr1 N3bc Sr2c 15_454 . 1_445 94.65(3) ?
Sr1 N3bc Sr2c 15_454 . 2_655 169.47(3) ?
Sr1 N3bc Sr2c 15_454 . 3_565 79.41(3) ?
Sr1 N3bc Sr2b 15_454 . 7_445 93.77(3) ?
Sr1 N3bc Sr2b 15_454 . 8_555 80.26(4) ?
Sr1 N3bc Sr2b 15_454 . 9_455 170.64(4) ?
Sr1 N3bc N1a 15_454 . 13_444 57.60(13) ?
Sr1 N3bc C1a 15_454 . 4_555 122.40(13) ?
Sr2c N3bc Sr2c 1_445 . 2_655 92.9(2) ?
Sr2c N3bc Sr2c 1_445 . 3_565 92.9(2) ?
Sr2c N3bc Sr2b 1_445 . 7_445 105.2(2) ?
Sr2c N3bc Sr2b 1_445 . 8_555 19.67(4) ?
Sr2c N3bc Sr2b 1_445 . 9_455 77.12(15) ?
Sr2c N3bc N1a 1_445 . 13_444 123.22(15) ?
Sr2c N3bc C1a 1_445 . 4_555 56.78(15) ?
Sr2c N3bc Sr2c 2_655 . 3_565 92.9(2) ?
Sr2c N3bc Sr2b 2_655 . 7_445 77.12(15) ?
Sr2c N3bc Sr2b 2_655 . 8_555 105.2(2) ?
Sr2c N3bc Sr2b 2_655 . 9_455 19.67(4) ?
Sr2c N3bc N1a 2_655 . 13_444 123.21(15) ?
Sr2c N3bc C1a 2_655 . 4_555 56.78(15) ?
Sr2c N3bc Sr2b 3_565 . 7_445 19.67(5) ?
Sr2c N3bc Sr2b 3_565 . 8_555 77.12(15) ?
Sr2c N3bc Sr2b 3_565 . 9_455 105.2(2) ?
Sr2c N3bc N1a 3_565 . 13_444 123.22(15) ?
Sr2c N3bc C1a 3_565 . 4_555 56.78(15) ?
Sr2b N3bc Sr2b 7_445 . 8_555 92.7(2) ?
Sr2b N3bc Sr2b 7_445 . 9_455 92.7(2) ?
Sr2b N3bc N1a 7_445 . 13_444 123.34(15) ?
Sr2b N3bc C1a 7_445 . 4_555 56.66(15) ?
Sr2b N3bc Sr2b 8_555 . 9_455 92.7(2) ?
Sr2b N3bc N1a 8_555 . 13_444 123.34(15) ?
Sr2b N3bc C1a 8_555 . 4_555 56.66(15) ?
Sr2b N3bc N1a 9_455 . 13_444 123.34(15) ?
Sr2b N3bc C1a 9_455 . 4_555 56.66(15) ?
N1a N3bc C1a 13_444 . 4_555 180 ?
Sr1 N2a Sr1 1_545 . 3_555 91.9(2) ?
Sr1 N2a Sr2a 1_545 . 16_655 98.8(3) ?
Sr1 N2a C2a 1_545 . . 165.5(7) ?
Sr1 N2a N2c 1_545 . 8_545 129.9(9) ?
Sr1 N2a N2b 1_545 . 15_655 133.8(10) ?
Sr1 N2a C2c 1_545 . 8_545 126.9(13) ?
Sr1 N2a C2b 1_545 . 15_655 123.1(9) ?
Sr1 N2a Sr2a 3_555 . 16_655 138.3(3) ?
Sr1 N2a C2a 3_555 . . 75.8(6) ?
Sr1 N2a N2c 3_555 . 8_545 38.1(8) ?
Sr1 N2a N2b 3_555 . 15_655 81.3(10) ?
Sr1 N2a C2c 3_555 . 8_545 137.4(12) ?
Sr1 N2a C2b 3_555 . 15_655 78.1(10) ?
Sr2a N2a C2a 16_655 . . 95.6(6) ?
Sr2a N2a N2c 16_655 . 8_545 116.1(9) ?
Sr2a N2a N2b 16_655 . 15_655 116.4(9) ?
Sr2a N2a C2c 16_655 . 8_545 60.3(8) ?
Sr2a N2a C2b 16_655 . 15_655 62.3(10) ?
C2a N2a N2c . . 8_545 39.2(8) ?
C2a N2a N2b . . 15_655 37.6(9) ?
C2a N2a C2c . . 8_545 62.9(12) ?
C2a N2a C2b . . 15_655 62.6(11) ?
N2c N2a N2b 8_545 . 15_655 60.0(12) ?
N2c N2a C2c 8_545 . 8_545 102.1(15) ?
N2c N2a C2b 8_545 . 15_655 57.1(12) ?
N2b N2a C2c 15_655 . 8_545 59.9(11) ?
N2b N2a C2b 15_655 . 15_655 100.1(15) ?
C2c N2a C2b 8_545 . 15_655 91.4(13) ?
Sr1 C2a Sr1 2_765 . 3_555 82.45(18) ?
Sr1 C2a Sr2a 2_765 . 16_655 127.4(3) ?
Sr1 C2a Sr2a 2_765 . 18_555 82.67(17) ?
Sr1 C2a Fe1a 2_765 . 1_656 92.3(2) ?
Sr1 C2a Sr2c 2_765 . 4_765 84.47(16) ?
Sr1 C2a Sr2c 2_765 . 6_555 160.1(4) ?
Sr1 C2a Sr2b 2_765 . 10_655 145.4(3) ?
Sr1 C2a Sr2b 2_765 . 11_545 94.4(2) ?
Sr1 C2a N2a 2_765 . . 84.7(5) ?
Sr1 C2a N2c 2_765 . 8_545 90.1(8) ?
Sr1 C2a N2b 2_765 . 15_655 45.3(9) ?
Sr1 C2a C2c 2_765 . 8_545 83.2(5) ?
Sr1 C2a C2b 2_765 . 15_655 122.6(7) ?
Sr1 C2a Sr2a 3_555 . 16_655 124.8(2) ?
Sr1 C2a Sr2a 3_555 . 18_555 160.8(3) ?
Sr1 C2a Fe1a 3_555 . 1_656 95.2(4) ?
Sr1 C2a Sr2c 3_555 . 4_765 148.5(3) ?
Sr1 C2a Sr2c 3_555 . 6_555 95.4(3) ?
Sr1 C2a Sr2b 3_555 . 10_655 86.5(2) ?
Sr1 C2a Sr2b 3_555 . 11_545 163.2(4) ?
Sr1 C2a N2a 3_555 . . 80.6(5) ?
Sr1 C2a N2c 3_555 . 8_545 41.4(10) ?
Sr1 C2a N2b 3_555 . 15_655 85.4(9) ?
Sr1 C2a C2c 3_555 . 8_545 117.6(6) ?
Sr1 C2a C2b 3_555 . 15_655 78.7(6) ?
Sr2a C2a Sr2a 16_655 . 18_555 74.18(19) ?
Sr2a C2a Fe1a 16_655 . 1_656 123.4(3) ?
Sr2a C2a Sr2c 16_655 . 4_765 85.6(2) ?
Sr2a C2a Sr2c 16_655 . 6_555 69.70(17) ?
Sr2a C2a Sr2b 16_655 . 10_655 85.40(17) ?
Sr2a C2a Sr2b 16_655 . 11_545 70.0(2) ?
Sr2a C2a N2a 16_655 . . 61.4(5) ?
Sr2a C2a N2c 16_655 . 8_545 88.2(9) ?
Sr2a C2a N2b 16_655 . 15_655 88.8(11) ?
Sr2a C2a C2c 16_655 . 8_545 45.1(5) ?
Sr2a C2a C2b 16_655 . 15_655 46.4(5) ?
Sr2a C2a Fe1a 18_555 . 1_656 73.4(2) ?
Sr2a C2a Sr2c 18_555 . 4_765 16.58(5) ?
Sr2a C2a Sr2c 18_555 . 6_555 94.5(2) ?
Sr2a C2a Sr2b 18_555 . 10_655 99.1(2) ?
Sr2a C2a Sr2b 18_555 . 11_545 12.53(6) ?
Sr2a C2a N2a 18_555 . . 110.0(7) ?
Sr2a C2a N2c 18_555 . 8_545 150.6(13) ?
Sr2a C2a N2b 18_555 . 15_655 92.7(8) ?
Sr2a C2a C2c 18_555 . 8_545 72.4(5) ?
Sr2a C2a C2b 18_555 . 15_655 119.7(7) ?
Fe1a C2a Sr2c 1_656 . 4_765 56.77(16) ?
Fe1a C2a Sr2c 1_656 . 6_555 68.1(3) ?
Fe1a C2a Sr2b 1_656 . 10_655 56.2(2) ?
Fe1a C2a Sr2b 1_656 . 11_545 68.4(2) ?
Fe1a C2a N2a 1_656 . . 175.1(7) ?
Fe1a C2a N2c 1_656 . 8_545 135.7(13) ?
Fe1a C2a N2b 1_656 . 15_655 137.3(10) ?
Fe1a C2a C2c 1_656 . 8_545 145.8(6) ?
Fe1a C2a C2b 1_656 . 15_655 142.8(8) ?
Sr2c C2a Sr2c 4_765 . 6_555 87.4(2) ?
Sr2c C2a Sr2b 4_765 . 10_655 88.3(2) ?
Sr2c C2a Sr2b 4_765 . 11_545 15.67(5) ?
Sr2c C2a N2a 4_765 . . 126.6(7) ?
Sr2c C2a N2c 4_765 . 8_545 166.8(13) ?
Sr2c C2a N2b 4_765 . 15_655 105.2(8) ?
Sr2c C2a C2c 4_765 . 8_545 89.0(5) ?
Sr2c C2a C2b 4_765 . 15_655 132.0(7) ?
Sr2c C2a Sr2b 6_555 . 10_655 15.69(7) ?
Sr2c C2a Sr2b 6_555 . 11_545 81.9(2) ?
Sr2c C2a N2a 6_555 . . 114.6(5) ?
Sr2c C2a N2c 6_555 . 8_545 101.4(9) ?
Sr2c C2a N2b 6_555 . 15_655 154.5(10) ?
Sr2c C2a C2c 6_555 . 8_545 114.8(6) ?
Sr2c C2a C2b 6_555 . 15_655 75.9(6) ?
Sr2b C2a Sr2b 10_655 . 11_545 86.9(2) ?
Sr2b C2a N2a 10_655 . . 125.6(5) ?
Sr2b C2a N2c 10_655 . 8_545 102.8(10) ?
Sr2b C2a N2b 10_655 . 15_655 165.0(8) ?
Sr2b C2a C2c 10_655 . 8_545 130.5(6) ?
Sr2b C2a C2b 10_655 . 15_655 86.7(6) ?
Sr2b C2a N2a 11_545 . . 115.7(7) ?
Sr2b C2a N2c 11_545 . 8_545 155.4(13) ?
Sr2b C2a N2b 11_545 . 15_655 104.1(9) ?
Sr2b C2a C2c 11_545 . 8_545 78.1(5) ?
Sr2b C2a C2b 11_545 . 15_655 116.3(7) ?
N2a C2a N2c . . 8_545 40.7(11) ?
N2a C2a N2b . . 15_655 40.3(9) ?
N2a C2a C2c . . 8_545 37.8(6) ?
N2a C2a C2b . . 15_655 39.0(6) ?
N2c C2a N2b 8_545 . 15_655 63.0(12) ?
N2c C2a C2c 8_545 . 8_545 78.4(13) ?
N2c C2a C2b 8_545 . 15_655 43.4(8) ?
N2b C2a C2c 15_655 . 8_545 45.1(11) ?
N2b C2a C2b 15_655 . 15_655 79.3(11) ?
C2c C2a C2b 8_545 . 15_655 60.0(8) ?
Sr2a Fe1c Sr2a 10_554 . 11_444 98.60(5) ?
Sr2a Fe1c Sr2a 10_554 . 12_454 98.60(5) ?
Sr2a Fe1c Sr2c 10_554 . 16_655 94.03(4) ?
Sr2a Fe1c Sr2c 10_554 . 17_435 12.30(3) ?
Sr2a Fe1c Sr2c 10_554 . 18_455 110.66(5) ?
Sr2a Fe1c Sr2b 10_554 . 4_665 112.61(6) ?
Sr2a Fe1c Sr2b 10_554 . 5_545 81.54(4) ?
Sr2a Fe1c Sr2b 10_554 . 6_455 20.62(4) ?
Sr2a Fe1c C2c 10_554 . 1_455 85.3(2) ?
Sr2a Fe1c C2c 10_554 . 2_545 67.4(2) ?
Sr2a Fe1c C2c 10_554 . 3_665 166.0(3) ?
Sr2a Fe1c C1c 10_554 . . 61.09(3) ?
Sr2a Fe1c Sr2a 11_444 . 12_454 98.60(5) ?
Sr2a Fe1c Sr2c 11_444 . 16_655 110.66(5) ?
Sr2a Fe1c Sr2c 11_444 . 17_435 94.03(4) ?
Sr2a Fe1c Sr2c 11_444 . 18_455 12.30(2) ?
Sr2a Fe1c Sr2b 11_444 . 4_665 20.62(3) ?
Sr2a Fe1c Sr2b 11_444 . 5_545 112.61(6) ?
Sr2a Fe1c Sr2b 11_444 . 6_455 81.54(4) ?
Sr2a Fe1c C2c 11_444 . 1_455 67.4(3) ?
Sr2a Fe1c C2c 11_444 . 2_545 166.0(2) ?
Sr2a Fe1c C2c 11_444 . 3_665 85.3(3) ?
Sr2a Fe1c C1c 11_444 . . 61.09(4) ?
Sr2a Fe1c Sr2c 12_454 . 16_655 12.30(3) ?
Sr2a Fe1c Sr2c 12_454 . 17_435 110.66(5) ?
Sr2a Fe1c Sr2c 12_454 . 18_455 94.03(4) ?
Sr2a Fe1c Sr2b 12_454 . 4_665 81.54(4) ?
Sr2a Fe1c Sr2b 12_454 . 5_545 20.62(3) ?
Sr2a Fe1c Sr2b 12_454 . 6_455 112.61(6) ?
Sr2a Fe1c C2c 12_454 . 1_455 166.0(3) ?
Sr2a Fe1c C2c 12_454 . 2_545 85.3(3) ?
Sr2a Fe1c C2c 12_454 . 3_665 67.4(3) ?
Sr2a Fe1c C1c 12_454 . . 61.09(4) ?
Sr2c Fe1c Sr2c 16_655 . 17_435 106.33(4) ?
Sr2c Fe1c Sr2c 16_655 . 18_455 106.33(4) ?
Sr2c Fe1c Sr2b 16_655 . 4_665 93.84(4) ?
Sr2c Fe1c Sr2b 16_655 . 5_545 12.484(19) ?
Sr2c Fe1c Sr2b 16_655 . 6_455 110.94(5) ?
Sr2c Fe1c C2c 16_655 . 1_455 177.8(2) ?
Sr2c Fe1c C2c 16_655 . 2_545 73.0(3) ?
Sr2c Fe1c C2c 16_655 . 3_665 72.0(4) ?
Sr2c Fe1c C1c 16_655 . . 67.54(3) ?
Sr2c Fe1c Sr2c 17_435 . 18_455 106.33(4) ?
Sr2c Fe1c Sr2b 17_435 . 4_665 110.94(5) ?
Sr2c Fe1c Sr2b 17_435 . 5_545 93.84(4) ?
Sr2c Fe1c Sr2b 17_435 . 6_455 12.48(3) ?
Sr2c Fe1c C2c 17_435 . 1_455 73.0(2) ?
Sr2c Fe1c C2c 17_435 . 2_545 72.0(2) ?
Sr2c Fe1c C2c 17_435 . 3_665 177.8(2) ?
Sr2c Fe1c C1c 17_435 . . 67.54(3) ?
Sr2c Fe1c Sr2b 18_455 . 4_665 12.48(2) ?
Sr2c Fe1c Sr2b 18_455 . 5_545 110.94(5) ?
Sr2c Fe1c Sr2b 18_455 . 6_455 93.84(4) ?
Sr2c Fe1c C2c 18_455 . 1_455 72.0(3) ?
Sr2c Fe1c C2c 18_455 . 2_545 177.8(2) ?
Sr2c Fe1c C2c 18_455 . 3_665 73.0(3) ?
Sr2c Fe1c C1c 18_455 . . 67.54(3) ?
Sr2b Fe1c Sr2b 4_665 . 5_545 98.74(5) ?
Sr2b Fe1c Sr2b 4_665 . 6_455 98.74(5) ?
Sr2b Fe1c C2c 4_665 . 1_455 84.5(3) ?
Sr2b Fe1c C2c 4_665 . 2_545 166.7(3) ?
Sr2b Fe1c C2c 4_665 . 3_665 67.9(3) ?
Sr2b Fe1c C1c 4_665 . . 61.21(4) ?
Sr2b Fe1c Sr2b 5_545 . 6_455 98.74(5) ?
Sr2b Fe1c C2c 5_545 . 1_455 166.7(2) ?
Sr2b Fe1c C2c 5_545 . 2_545 67.9(3) ?
Sr2b Fe1c C2c 5_545 . 3_665 84.5(4) ?
Sr2b Fe1c C1c 5_545 . . 61.21(4) ?
Sr2b Fe1c C2c 6_455 . 1_455 67.9(2) ?
Sr2b Fe1c C2c 6_455 . 2_545 84.5(2) ?
Sr2b Fe1c C2c 6_455 . 3_665 166.7(3) ?
Sr2b Fe1c C1c 6_455 . . 61.21(4) ?
C2c Fe1c C2c 1_455 . 2_545 108.6(4) ?
C2c Fe1c C2c 1_455 . 3_665 108.6(4) ?
C2c Fe1c C1c 1_455 . . 110.3(2) ?
C2c Fe1c C2c 2_545 . 3_665 108.6(4) ?
C2c Fe1c C1c 2_545 . . 110.3(2) ?
C2c Fe1c C1c 3_665 . . 110.3(2) ?
Sr2a Fe1b Sr2a 4_664 . 5_544 98.75(5) ?
Sr2a Fe1b Sr2a 4_664 . 6_454 98.75(5) ?
Sr2a Fe1b Sr2c 4_664 . 10_554 112.61(6) ?
Sr2a Fe1b Sr2c 4_664 . 11_444 20.62(3) ?
Sr2a Fe1b Sr2c 4_664 . 12_454 81.54(4) ?
Sr2a Fe1b Sr2b 4_664 . 16_655 93.84(4) ?
Sr2a Fe1b Sr2b 4_664 . 17_435 110.94(5) ?
Sr2a Fe1b Sr2b 4_664 . 18_455 12.48(2) ?
Sr2a Fe1b C2b 4_664 . 1_455 84.5(3) ?
Sr2a Fe1b C2b 4_664 . 2_545 166.7(3) ?
Sr2a Fe1b C2b 4_664 . 3_665 67.9(3) ?
Sr2a Fe1b C1b 4_664 . . 61.21(4) ?
Sr2a Fe1b Sr2a 5_544 . 6_454 98.75(5) ?
Sr2a Fe1b Sr2c 5_544 . 10_554 81.54(4) ?
Sr2a Fe1b Sr2c 5_544 . 11_444 112.61(6) ?
Sr2a Fe1b Sr2c 5_544 . 12_454 20.62(3) ?
Sr2a Fe1b Sr2b 5_544 . 16_655 12.483(19) ?
Sr2a Fe1b Sr2b 5_544 . 17_435 93.84(4) ?
Sr2a Fe1b Sr2b 5_544 . 18_455 110.94(5) ?
Sr2a Fe1b C2b 5_544 . 1_455 166.7(2) ?
Sr2a Fe1b C2b 5_544 . 2_545 67.9(3) ?
Sr2a Fe1b C2b 5_544 . 3_665 84.5(4) ?
Sr2a Fe1b C1b 5_544 . . 61.21(4) ?
Sr2a Fe1b Sr2c 6_454 . 10_554 20.62(4) ?
Sr2a Fe1b Sr2c 6_454 . 11_444 81.54(4) ?
Sr2a Fe1b Sr2c 6_454 . 12_454 112.61(6) ?
Sr2a Fe1b Sr2b 6_454 . 16_655 110.94(5) ?
Sr2a Fe1b Sr2b 6_454 . 17_435 12.48(3) ?
Sr2a Fe1b Sr2b 6_454 . 18_455 93.84(4) ?
Sr2a Fe1b C2b 6_454 . 1_455 67.9(2) ?
Sr2a Fe1b C2b 6_454 . 2_545 84.5(2) ?
Sr2a Fe1b C2b 6_454 . 3_665 166.7(3) ?
Sr2a Fe1b C1b 6_454 . . 61.21(3) ?
Sr2c Fe1b Sr2c 10_554 . 11_444 98.60(5) ?
Sr2c Fe1b Sr2c 10_554 . 12_454 98.60(5) ?
Sr2c Fe1b Sr2b 10_554 . 16_655 94.03(4) ?
Sr2c Fe1b Sr2b 10_554 . 17_435 12.30(3) ?
Sr2c Fe1b Sr2b 10_554 . 18_455 110.66(5) ?
Sr2c Fe1b C2b 10_554 . 1_455 85.3(2) ?
Sr2c Fe1b C2b 10_554 . 2_545 67.4(2) ?
Sr2c Fe1b C2b 10_554 . 3_665 166.0(3) ?
Sr2c Fe1b C1b 10_554 . . 61.09(4) ?
Sr2c Fe1b Sr2c 11_444 . 12_454 98.60(5) ?
Sr2c Fe1b Sr2b 11_444 . 16_655 110.66(5) ?
Sr2c Fe1b Sr2b 11_444 . 17_435 94.03(4) ?
Sr2c Fe1b Sr2b 11_444 . 18_455 12.30(2) ?
Sr2c Fe1b C2b 11_444 . 1_455 67.4(3) ?
Sr2c Fe1b C2b 11_444 . 2_545 166.0(2) ?
Sr2c Fe1b C2b 11_444 . 3_665 85.3(3) ?
Sr2c Fe1b C1b 11_444 . . 61.09(4) ?
Sr2c Fe1b Sr2b 12_454 . 16_655 12.30(3) ?
Sr2c Fe1b Sr2b 12_454 . 17_435 110.66(5) ?
Sr2c Fe1b Sr2b 12_454 . 18_455 94.03(4) ?
Sr2c Fe1b C2b 12_454 . 1_455 166.0(3) ?
Sr2c Fe1b C2b 12_454 . 2_545 85.3(3) ?
Sr2c Fe1b C2b 12_454 . 3_665 67.4(3) ?
Sr2c Fe1b C1b 12_454 . . 61.09(4) ?
Sr2b Fe1b Sr2b 16_655 . 17_435 106.33(4) ?
Sr2b Fe1b Sr2b 16_655 . 18_455 106.33(4) ?
Sr2b Fe1b C2b 16_655 . 1_455 177.8(2) ?
Sr2b Fe1b C2b 16_655 . 2_545 73.0(3) ?
Sr2b Fe1b C2b 16_655 . 3_665 72.0(4) ?
Sr2b Fe1b C1b 16_655 . . 67.54(3) ?
Sr2b Fe1b Sr2b 17_435 . 18_455 106.33(4) ?
Sr2b Fe1b C2b 17_435 . 1_455 73.0(2) ?
Sr2b Fe1b C2b 17_435 . 2_545 72.0(2) ?
Sr2b Fe1b C2b 17_435 . 3_665 177.8(2) ?
Sr2b Fe1b C1b 17_435 . . 67.54(3) ?
Sr2b Fe1b C2b 18_455 . 1_455 72.0(3) ?
Sr2b Fe1b C2b 18_455 . 2_545 177.8(2) ?
Sr2b Fe1b C2b 18_455 . 3_665 73.0(3) ?
Sr2b Fe1b C1b 18_455 . . 67.54(3) ?
C2b Fe1b C2b 1_455 . 2_545 108.6(4) ?
C2b Fe1b C2b 1_455 . 3_665 108.6(4) ?
C2b Fe1b C1b 1_455 . . 110.3(2) ?
C2b Fe1b C2b 2_545 . 3_665 108.6(4) ?
C2b Fe1b C1b 2_545 . . 110.3(2) ?
C2b Fe1b C1b 3_665 . . 110.3(2) ?
Sr1 N3ab Sr1 7_444 . 8_554 91.21(19) ?
Sr1 N3ab Sr1 7_444 . 9_454 91.21(18) ?
Sr1 N3ab Sr2a 7_444 . 7_444 97.68(3) ?
Sr1 N3ab Sr2a 7_444 . 8_554 79.75(3) ?
Sr1 N3ab Sr2a 7_444 . 9_454 167.40(4) ?
Sr1 N3ab Sr2b 7_444 . 1_445 93.21(3) ?
Sr1 N3ab Sr2b 7_444 . 2_655 172.88(5) ?
Sr1 N3ab Sr2b 7_444 . 3_565 83.13(3) ?
Sr1 N3ab N1c 7_444 . 13_444 55.60(13) ?
Sr1 N3ab C1c 7_444 . 4_554 124.40(13) ?
Sr1 N3ab Sr1 8_554 . 9_454 91.21(19) ?
Sr1 N3ab Sr2a 8_554 . 7_444 167.40(5) ?
Sr1 N3ab Sr2a 8_554 . 8_554 97.68(3) ?
Sr1 N3ab Sr2a 8_554 . 9_454 79.75(3) ?
Sr1 N3ab Sr2b 8_554 . 1_445 83.13(3) ?
Sr1 N3ab Sr2b 8_554 . 2_655 93.21(4) ?
Sr1 N3ab Sr2b 8_554 . 3_565 172.88(6) ?
Sr1 N3ab N1c 8_554 . 13_444 55.60(13) ?
Sr1 N3ab C1c 8_554 . 4_554 124.40(13) ?
Sr1 N3ab Sr2a 9_454 . 7_444 79.75(3) ?
Sr1 N3ab Sr2a 9_454 . 8_554 167.40(3) ?
Sr1 N3ab Sr2a 9_454 . 9_454 97.68(3) ?
Sr1 N3ab Sr2b 9_454 . 1_445 172.88(5) ?
Sr1 N3ab Sr2b 9_454 . 2_655 83.13(3) ?
Sr1 N3ab Sr2b 9_454 . 3_565 93.21(3) ?
Sr1 N3ab N1c 9_454 . 13_444 55.60(13) ?
Sr1 N3ab C1c 9_454 . 4_554 124.40(13) ?
Sr2a N3ab Sr2a 7_444 . 8_554 92.7(2) ?
Sr2a N3ab Sr2a 7_444 . 9_454 92.7(2) ?
Sr2a N3ab Sr2b 7_444 . 1_445 105.1(2) ?
Sr2a N3ab Sr2b 7_444 . 2_655 77.12(15) ?
Sr2a N3ab Sr2b 7_444 . 3_565 19.67(5) ?
Sr2a N3ab N1c 7_444 . 13_444 123.34(15) ?
Sr2a N3ab C1c 7_444 . 4_554 56.66(15) ?
Sr2a N3ab Sr2a 8_554 . 9_454 92.7(2) ?
Sr2a N3ab Sr2b 8_554 . 1_445 19.67(4) ?
Sr2a N3ab Sr2b 8_554 . 2_655 105.1(2) ?
Sr2a N3ab Sr2b 8_554 . 3_565 77.12(15) ?
Sr2a N3ab N1c 8_554 . 13_444 123.34(15) ?
Sr2a N3ab C1c 8_554 . 4_554 56.66(15) ?
Sr2a N3ab Sr2b 9_454 . 1_445 77.12(15) ?
Sr2a N3ab Sr2b 9_454 . 2_655 19.67(4) ?
Sr2a N3ab Sr2b 9_454 . 3_565 105.1(2) ?
Sr2a N3ab N1c 9_454 . 13_444 123.34(15) ?
Sr2a N3ab C1c 9_454 . 4_554 56.66(15) ?
Sr2b N3ab Sr2b 1_445 . 2_655 92.9(2) ?
Sr2b N3ab Sr2b 1_445 . 3_565 92.9(2) ?
Sr2b N3ab N1c 1_445 . 13_444 123.22(15) ?
Sr2b N3ab C1c 1_445 . 4_554 56.78(15) ?
Sr2b N3ab Sr2b 2_655 . 3_565 92.9(2) ?
Sr2b N3ab N1c 2_655 . 13_444 123.21(15) ?
Sr2b N3ab C1c 2_655 . 4_554 56.78(15) ?
Sr2b N3ab N1c 3_565 . 13_444 123.22(15) ?
Sr2b N3ab C1c 3_565 . 4_554 56.78(15) ?
N1c N3ab C1c 13_444 . 4_554 180 ?
Sr1 N1c Sr1 13_544 . 14_654 103.7(3) ?
Sr1 N1c Sr1 13_544 . 15_554 103.7(3) ?
Sr1 N1c Sr2a 13_544 . 13_544 96.14(9) ?
Sr1 N1c Sr2a 13_544 . 14_654 78.55(8) ?
Sr1 N1c Sr2a 13_544 . 15_554 158.7(4) ?
Sr1 N1c Sr2b 13_544 . 7_445 91.76(9) ?
Sr1 N1c Sr2b 13_544 . 8_655 161.6(4) ?
Sr1 N1c Sr2b 13_544 . 9_565 81.87(8) ?
Sr1 N1c N3ab 13_544 . 7_555 114.8(3) ?
Sr1 N1c C1c 13_544 . 10_554 114.8(3) ?
Sr1 N1c Sr1 14_654 . 15_554 103.7(3) ?
Sr1 N1c Sr2a 14_654 . 13_544 158.7(4) ?
Sr1 N1c Sr2a 14_654 . 14_654 96.14(10) ?
Sr1 N1c Sr2a 14_654 . 15_554 78.55(8) ?
Sr1 N1c Sr2b 14_654 . 7_445 81.87(8) ?
Sr1 N1c Sr2b 14_654 . 8_655 91.76(9) ?
Sr1 N1c Sr2b 14_654 . 9_565 161.6(4) ?
Sr1 N1c N3ab 14_654 . 7_555 114.8(3) ?
Sr1 N1c C1c 14_654 . 10_554 114.8(3) ?
Sr1 N1c Sr2a 15_554 . 13_544 78.55(8) ?
Sr1 N1c Sr2a 15_554 . 14_654 158.7(4) ?
Sr1 N1c Sr2a 15_554 . 15_554 96.14(10) ?
Sr1 N1c Sr2b 15_554 . 7_445 161.6(4) ?
Sr1 N1c Sr2b 15_554 . 8_655 81.87(8) ?
Sr1 N1c Sr2b 15_554 . 9_565 91.76(9) ?
Sr1 N1c N3ab 15_554 . 7_555 114.8(3) ?
Sr1 N1c C1c 15_554 . 10_554 114.8(3) ?
Sr2a N1c Sr2a 13_544 . 14_654 80.2(3) ?
Sr2a N1c Sr2a 13_544 . 15_554 80.2(3) ?
Sr2a N1c Sr2b 13_544 . 7_445 90.0(3) ?
Sr2a N1c Sr2b 13_544 . 8_655 67.4(2) ?
Sr2a N1c Sr2b 13_544 . 9_565 17.50(6) ?
Sr2a N1c N3ab 13_544 . 7_555 48.03(19) ?
Sr2a N1c C1c 13_544 . 10_554 48.03(19) ?
Sr2a N1c Sr2a 14_654 . 15_554 80.2(3) ?
Sr2a N1c Sr2b 14_654 . 7_445 17.50(6) ?
Sr2a N1c Sr2b 14_654 . 8_655 90.0(3) ?
Sr2a N1c Sr2b 14_654 . 9_565 67.4(2) ?
Sr2a N1c N3ab 14_654 . 7_555 48.03(19) ?
Sr2a N1c C1c 14_654 . 10_554 48.03(19) ?
Sr2a N1c Sr2b 15_554 . 7_445 67.4(2) ?
Sr2a N1c Sr2b 15_554 . 8_655 17.50(6) ?
Sr2a N1c Sr2b 15_554 . 9_565 90.0(3) ?
Sr2a N1c N3ab 15_554 . 7_555 48.04(19) ?
Sr2a N1c C1c 15_554 . 10_554 48.03(19) ?
Sr2b N1c Sr2b 7_445 . 8_655 80.4(3) ?
Sr2b N1c Sr2b 7_445 . 9_565 80.4(3) ?
Sr2b N1c N3ab 7_445 . 7_555 48.17(19) ?
Sr2b N1c C1c 7_445 . 10_554 48.17(19) ?
Sr2b N1c Sr2b 8_655 . 9_565 80.4(3) ?
Sr2b N1c N3ab 8_655 . 7_555 48.17(19) ?
Sr2b N1c C1c 8_655 . 10_554 48.17(19) ?
Sr2b N1c N3ab 9_565 . 7_555 48.17(19) ?
Sr2b N1c C1c 9_565 . 10_554 48.17(19) ?
N3ab N1c C1c 7_555 . 10_554 0 ?
Sr1 N2c Sr2c 14_654 . 16_655 102.4(3) ?
Sr1 N2c N2a 14_654 . 15_654 130.0(10) ?
Sr1 N2c C2a 14_654 . 15_654 126.3(9) ?
Sr1 N2c N2b 14_654 . 8_545 128.4(9) ?
Sr1 N2c C2c 14_654 . . 162.0(7) ?
Sr1 N2c C2b 14_654 . 8_545 127.2(13) ?
Sr2c N2c N2a 16_655 . 15_654 116.4(9) ?
Sr2c N2c C2a 16_655 . 15_654 62.3(10) ?
Sr2c N2c N2b 16_655 . 8_545 116.1(9) ?
Sr2c N2c C2c 16_655 . . 95.6(6) ?
Sr2c N2c C2b 16_655 . 8_545 60.3(8) ?
N2a N2c C2a 15_654 . 15_654 100.1(15) ?
N2a N2c N2b 15_654 . 8_545 60.0(12) ?
N2a N2c C2c 15_654 . . 37.6(9) ?
N2a N2c C2b 15_654 . 8_545 59.9(11) ?
C2a N2c N2b 15_654 . 8_545 57.1(12) ?
C2a N2c C2c 15_654 . . 62.6(11) ?
C2a N2c C2b 15_654 . 8_545 91.4(13) ?
N2b N2c C2c 8_545 . . 39.2(8) ?
N2b N2c C2b 8_545 . 8_545 102.1(15) ?
C2c N2c C2b . . 8_545 62.9(12) ?
Sr1 N2b Sr1 7_544 . 9_454 90.4(3) ?
Sr1 N2b Sr2b 7_544 . 16_655 137.9(3) ?
Sr1 N2b N2a 7_544 . 8_544 83.3(8) ?
Sr1 N2b C2a 7_544 . 8_544 79.9(7) ?
Sr1 N2b N2c 7_544 . 15_654 39.4(8) ?
Sr1 N2b C2c 7_544 . 15_654 136.8(12) ?
Sr1 N2b C2b 7_544 . . 76.0(4) ?
Sr1 N2b Sr2b 9_454 . 16_655 99.5(3) ?
Sr1 N2b N2a 9_454 . 8_544 133.0(9) ?
Sr1 N2b C2a 9_454 . 8_544 122.5(13) ?
Sr1 N2b N2c 9_454 . 15_654 129.7(10) ?
Sr1 N2b C2c 9_454 . 15_654 128.3(9) ?
Sr1 N2b C2b 9_454 . . 164.5(7) ?
Sr2b N2b N2a 16_655 . 8_544 116.1(9) ?
Sr2b N2b C2a 16_655 . 8_544 60.3(8) ?
Sr2b N2b N2c 16_655 . 15_654 116.4(9) ?
Sr2b N2b C2c 16_655 . 15_654 62.3(10) ?
Sr2b N2b C2b 16_655 . . 95.6(6) ?
N2a N2b C2a 8_544 . 8_544 102.1(15) ?
N2a N2b N2c 8_544 . 15_654 60.0(12) ?
N2a N2b C2c 8_544 . 15_654 57.1(12) ?
N2a N2b C2b 8_544 . . 39.2(8) ?
C2a N2b N2c 8_544 . 15_654 59.9(11) ?
C2a N2b C2c 8_544 . 15_654 91.4(13) ?
C2a N2b C2b 8_544 . . 62.9(12) ?
N2c N2b C2c 15_654 . 15_654 100.1(15) ?
N2c N2b C2b 15_654 . . 37.6(9) ?
C2c N2b C2b 15_654 . . 62.6(11) ?
Sr1 N1b Sr1 7_544 . 8_664 103.1(3) ?
Sr1 N1b Sr1 7_544 . 9_454 103.1(3) ?
Sr1 N1b Sr2a 7_544 . 7_444 159.5(4) ?
Sr1 N1b Sr2a 7_544 . 8_654 79.14(9) ?
Sr1 N1b Sr2a 7_544 . 9_564 96.04(10) ?
Sr1 N1b Sr2c 7_544 . 13_544 82.07(9) ?
Sr1 N1b Sr2c 7_544 . 14_654 161.7(4) ?
Sr1 N1b Sr2c 7_544 . 15_554 92.54(10) ?
Sr1 N1b N3ac 7_544 . 7_554 115.3(3) ?
Sr1 N1b C1b 7_544 . 10_554 115.3(3) ?
Sr1 N1b Sr1 8_664 . 9_454 103.1(3) ?
Sr1 N1b Sr2a 8_664 . 7_444 96.04(10) ?
Sr1 N1b Sr2a 8_664 . 8_654 159.5(4) ?
Sr1 N1b Sr2a 8_664 . 9_564 79.14(8) ?
Sr1 N1b Sr2c 8_664 . 13_544 92.54(9) ?
Sr1 N1b Sr2c 8_664 . 14_654 82.07(9) ?
Sr1 N1b Sr2c 8_664 . 15_554 161.7(4) ?
Sr1 N1b N3ac 8_664 . 7_554 115.3(3) ?
Sr1 N1b C1b 8_664 . 10_554 115.3(3) ?
Sr1 N1b Sr2a 9_454 . 7_444 79.14(9) ?
Sr1 N1b Sr2a 9_454 . 8_654 96.04(10) ?
Sr1 N1b Sr2a 9_454 . 9_564 159.5(4) ?
Sr1 N1b Sr2c 9_454 . 13_544 161.7(4) ?
Sr1 N1b Sr2c 9_454 . 14_654 92.54(9) ?
Sr1 N1b Sr2c 9_454 . 15_554 82.07(9) ?
Sr1 N1b N3ac 9_454 . 7_554 115.3(3) ?
Sr1 N1b C1b 9_454 . 10_554 115.3(3) ?
Sr2a N1b Sr2a 7_444 . 8_654 80.4(3) ?
Sr2a N1b Sr2a 7_444 . 9_564 80.4(3) ?
Sr2a N1b Sr2c 7_444 . 13_544 90.0(3) ?
Sr2a N1b Sr2c 7_444 . 14_654 17.50(6) ?
Sr2a N1b Sr2c 7_444 . 15_554 67.4(2) ?
Sr2a N1b N3ac 7_444 . 7_554 48.17(19) ?
Sr2a N1b C1b 7_444 . 10_554 48.17(19) ?
Sr2a N1b Sr2a 8_654 . 9_564 80.4(3) ?
Sr2a N1b Sr2c 8_654 . 13_544 67.4(2) ?
Sr2a N1b Sr2c 8_654 . 14_654 90.0(3) ?
Sr2a N1b Sr2c 8_654 . 15_554 17.50(6) ?
Sr2a N1b N3ac 8_654 . 7_554 48.17(19) ?
Sr2a N1b C1b 8_654 . 10_554 48.17(19) ?
Sr2a N1b Sr2c 9_564 . 13_544 17.50(6) ?
Sr2a N1b Sr2c 9_564 . 14_654 67.4(2) ?
Sr2a N1b Sr2c 9_564 . 15_554 90.0(3) ?
Sr2a N1b N3ac 9_564 . 7_554 48.17(19) ?
Sr2a N1b C1b 9_564 . 10_554 48.17(19) ?
Sr2c N1b Sr2c 13_544 . 14_654 80.2(3) ?
Sr2c N1b Sr2c 13_544 . 15_554 80.2(3) ?
Sr2c N1b N3ac 13_544 . 7_554 48.03(19) ?
Sr2c N1b C1b 13_544 . 10_554 48.03(19) ?
Sr2c N1b Sr2c 14_654 . 15_554 80.2(3) ?
Sr2c N1b N3ac 14_654 . 7_554 48.03(19) ?
Sr2c N1b C1b 14_654 . 10_554 48.03(19) ?
Sr2c N1b N3ac 15_554 . 7_554 48.04(19) ?
Sr2c N1b C1b 15_554 . 10_554 48.03(19) ?
N3ac N1b C1b 7_554 . 10_554 0 ?
Sr2a C2c Sr2a 10_654 . 11_544 86.9(2) ?
Sr2a C2c Sr2c 10_654 . 16_655 85.40(17) ?
Sr2a C2c Sr2c 10_654 . 18_555 99.1(2) ?
Sr2a C2c Sr2b 10_654 . 4_765 88.3(2) ?
Sr2a C2c Sr2b 10_654 . 6_555 15.69(7) ?
Sr2a C2c N2a 10_654 . 15_654 165.0(8) ?
Sr2a C2c C2a 10_654 . 15_654 86.7(6) ?
Sr2a C2c Fe1c 10_654 . 1_655 56.2(2) ?
Sr2a C2c N2c 10_654 . . 125.6(5) ?
Sr2a C2c N2b 10_654 . 8_545 102.8(10) ?
Sr2a C2c C2b 10_654 . 8_545 130.5(6) ?
Sr2a C2c Sr2c 11_544 . 16_655 69.9(2) ?
Sr2a C2c Sr2c 11_544 . 18_555 12.53(6) ?
Sr2a C2c Sr2b 11_544 . 4_765 15.67(5) ?
Sr2a C2c Sr2b 11_544 . 6_555 81.9(2) ?
Sr2a C2c N2a 11_544 . 15_654 104.1(9) ?
Sr2a C2c C2a 11_544 . 15_654 116.3(7) ?
Sr2a C2c Fe1c 11_544 . 1_655 68.3(2) ?
Sr2a C2c N2c 11_544 . . 115.7(7) ?
Sr2a C2c N2b 11_544 . 8_545 155.4(13) ?
Sr2a C2c C2b 11_544 . 8_545 78.1(5) ?
Sr2c C2c Sr2c 16_655 . 18_555 74.18(19) ?
Sr2c C2c Sr2b 16_655 . 4_765 85.6(2) ?
Sr2c C2c Sr2b 16_655 . 6_555 69.70(17) ?
Sr2c C2c N2a 16_655 . 15_654 88.8(11) ?
Sr2c C2c C2a 16_655 . 15_654 46.4(5) ?
Sr2c C2c Fe1c 16_655 . 1_655 123.4(3) ?
Sr2c C2c N2c 16_655 . . 61.4(5) ?
Sr2c C2c N2b 16_655 . 8_545 88.2(9) ?
Sr2c C2c C2b 16_655 . 8_545 45.1(5) ?
Sr2c C2c Sr2b 18_555 . 4_765 16.58(5) ?
Sr2c C2c Sr2b 18_555 . 6_555 94.5(2) ?
Sr2c C2c N2a 18_555 . 15_654 92.7(8) ?
Sr2c C2c C2a 18_555 . 15_654 119.7(7) ?
Sr2c C2c Fe1c 18_555 . 1_655 73.3(2) ?
Sr2c C2c N2c 18_555 . . 110.0(7) ?
Sr2c C2c N2b 18_555 . 8_545 150.6(13) ?
Sr2c C2c C2b 18_555 . 8_545 72.4(5) ?
Sr2b C2c Sr2b 4_765 . 6_555 87.4(2) ?
Sr2b C2c N2a 4_765 . 15_654 105.1(8) ?
Sr2b C2c C2a 4_765 . 15_654 132.0(7) ?
Sr2b C2c Fe1c 4_765 . 1_655 56.77(16) ?
Sr2b C2c N2c 4_765 . . 126.6(7) ?
Sr2b C2c N2b 4_765 . 8_545 166.8(13) ?
Sr2b C2c C2b 4_765 . 8_545 89.0(5) ?
Sr2b C2c N2a 6_555 . 15_654 154.5(10) ?
Sr2b C2c C2a 6_555 . 15_654 75.9(6) ?
Sr2b C2c Fe1c 6_555 . 1_655 68.1(3) ?
Sr2b C2c N2c 6_555 . . 114.6(5) ?
Sr2b C2c N2b 6_555 . 8_545 101.4(9) ?
Sr2b C2c C2b 6_555 . 8_545 114.8(6) ?
N2a C2c C2a 15_654 . 15_654 79.3(11) ?
N2a C2c Fe1c 15_654 . 1_655 137.3(10) ?
N2a C2c N2c 15_654 . . 40.3(9) ?
N2a C2c N2b 15_654 . 8_545 63.1(12) ?
N2a C2c C2b 15_654 . 8_545 45.1(11) ?
C2a C2c Fe1c 15_654 . 1_655 142.8(8) ?
C2a C2c N2c 15_654 . . 39.0(6) ?
C2a C2c N2b 15_654 . 8_545 43.5(8) ?
C2a C2c C2b 15_654 . 8_545 60.0(8) ?
Fe1c C2c N2c 1_655 . . 175.1(7) ?
Fe1c C2c N2b 1_655 . 8_545 135.7(13) ?
Fe1c C2c C2b 1_655 . 8_545 145.8(6) ?
N2c C2c N2b . . 8_545 40.7(11) ?
N2c C2c C2b . . 8_545 37.8(6) ?
N2b C2c C2b 8_545 . 8_545 78.4(13) ?
Sr1 C2b Sr1 7_544 . 8_654 83.85(18) ?
Sr1 C2b Sr2a 7_544 . 4_764 87.05(17) ?
Sr1 C2b Sr2a 7_544 . 6_554 164.4(4) ?
Sr1 C2b Sr2c 7_544 . 10_654 149.4(3) ?
Sr1 C2b Sr2c 7_544 . 11_544 96.1(2) ?
Sr1 C2b Sr2b 7_544 . 16_655 124.3(3) ?
Sr1 C2b Sr2b 7_544 . 18_555 84.11(18) ?
Sr1 C2b N2a 7_544 . 8_544 86.8(8) ?
Sr1 C2b C2a 7_544 . 8_544 79.6(5) ?
Sr1 C2b Fe1b 7_544 . 1_655 96.7(2) ?
Sr1 C2b N2c 7_544 . 15_654 40.9(9) ?
Sr1 C2b N2b 7_544 . . 80.3(5) ?
Sr1 C2b C2c 7_544 . 15_654 118.2(7) ?
Sr1 C2b Sr2a 8_654 . 4_764 145.8(3) ?
Sr1 C2b Sr2a 8_654 . 6_554 92.7(3) ?
Sr1 C2b Sr2c 8_654 . 10_654 83.2(2) ?
Sr1 C2b Sr2c 8_654 . 11_544 159.9(4) ?
Sr1 C2b Sr2b 8_654 . 16_655 126.3(2) ?
Sr1 C2b Sr2b 8_654 . 18_555 159.5(3) ?
Sr1 C2b N2a 8_654 . 8_544 44.6(11) ?
Sr1 C2b C2a 8_654 . 8_544 121.4(6) ?
Sr1 C2b Fe1b 8_654 . 1_655 91.6(4) ?
Sr1 C2b N2c 8_654 . 15_654 89.1(9) ?
Sr1 C2b N2b 8_654 . . 84.2(5) ?
Sr1 C2b C2c 8_654 . 15_654 80.7(6) ?
Sr2a C2b Sr2a 4_764 . 6_554 87.4(2) ?
Sr2a C2b Sr2c 4_764 . 10_654 88.3(2) ?
Sr2a C2b Sr2c 4_764 . 11_544 15.67(5) ?
Sr2a C2b Sr2b 4_764 . 16_655 85.6(2) ?
Sr2a C2b Sr2b 4_764 . 18_555 16.58(5) ?
Sr2a C2b N2a 4_764 . 8_544 166.8(13) ?
Sr2a C2b C2a 4_764 . 8_544 89.0(5) ?
Sr2a C2b Fe1b 4_764 . 1_655 56.77(16) ?
Sr2a C2b N2c 4_764 . 15_654 105.1(8) ?
Sr2a C2b N2b 4_764 . . 126.6(7) ?
Sr2a C2b C2c 4_764 . 15_654 132.0(7) ?
Sr2a C2b Sr2c 6_554 . 10_654 15.69(7) ?
Sr2a C2b Sr2c 6_554 . 11_544 81.9(2) ?
Sr2a C2b Sr2b 6_554 . 16_655 69.70(17) ?
Sr2a C2b Sr2b 6_554 . 18_555 94.5(2) ?
Sr2a C2b N2a 6_554 . 8_544 101.4(9) ?
Sr2a C2b C2a 6_554 . 8_544 114.8(6) ?
Sr2a C2b Fe1b 6_554 . 1_655 68.1(3) ?
Sr2a C2b N2c 6_554 . 15_654 154.5(10) ?
Sr2a C2b N2b 6_554 . . 114.6(5) ?
Sr2a C2b C2c 6_554 . 15_654 75.9(6) ?
Sr2c C2b Sr2c 10_654 . 11_544 86.9(2) ?
Sr2c C2b Sr2b 10_654 . 16_655 85.40(17) ?
Sr2c C2b Sr2b 10_654 . 18_555 99.1(2) ?
Sr2c C2b N2a 10_654 . 8_544 102.8(10) ?
Sr2c C2b C2a 10_654 . 8_544 130.5(6) ?
Sr2c C2b Fe1b 10_654 . 1_655 56.2(2) ?
Sr2c C2b N2c 10_654 . 15_654 165.0(8) ?
Sr2c C2b N2b 10_654 . . 125.6(5) ?
Sr2c C2b C2c 10_654 . 15_654 86.7(6) ?
Sr2c C2b Sr2b 11_544 . 16_655 69.9(2) ?
Sr2c C2b Sr2b 11_544 . 18_555 12.53(6) ?
Sr2c C2b N2a 11_544 . 8_544 155.4(13) ?
Sr2c C2b C2a 11_544 . 8_544 78.1(5) ?
Sr2c C2b Fe1b 11_544 . 1_655 68.3(2) ?
Sr2c C2b N2c 11_544 . 15_654 104.1(9) ?
Sr2c C2b N2b 11_544 . . 115.7(7) ?
Sr2c C2b C2c 11_544 . 15_654 116.3(7) ?
Sr2b C2b Sr2b 16_655 . 18_555 74.18(19) ?
Sr2b C2b N2a 16_655 . 8_544 88.2(9) ?
Sr2b C2b C2a 16_655 . 8_544 45.1(5) ?
Sr2b C2b Fe1b 16_655 . 1_655 123.4(3) ?
Sr2b C2b N2c 16_655 . 15_654 88.8(11) ?
Sr2b C2b N2b 16_655 . . 61.4(5) ?
Sr2b C2b C2c 16_655 . 15_654 46.4(5) ?
Sr2b C2b N2a 18_555 . 8_544 150.6(13) ?
Sr2b C2b C2a 18_555 . 8_544 72.4(5) ?
Sr2b C2b Fe1b 18_555 . 1_655 73.3(2) ?
Sr2b C2b N2c 18_555 . 15_654 92.7(8) ?
Sr2b C2b N2b 18_555 . . 110.0(7) ?
Sr2b C2b C2c 18_555 . 15_654 119.7(7) ?
N2a C2b C2a 8_544 . 8_544 78.4(13) ?
N2a C2b Fe1b 8_544 . 1_655 135.7(13) ?
N2a C2b N2c 8_544 . 15_654 63.1(12) ?
N2a C2b N2b 8_544 . . 40.7(11) ?
N2a C2b C2c 8_544 . 15_654 43.4(8) ?
C2a C2b Fe1b 8_544 . 1_655 145.8(6) ?
C2a C2b N2c 8_544 . 15_654 45.1(11) ?
C2a C2b N2b 8_544 . . 37.8(6) ?
C2a C2b C2c 8_544 . 15_654 60.0(8) ?
Fe1b C2b N2c 1_655 . 15_654 137.3(10) ?
Fe1b C2b N2b 1_655 . . 175.1(7) ?
Fe1b C2b C2c 1_655 . 15_654 142.8(8) ?
N2c C2b N2b 15_654 . . 40.3(9) ?
N2c C2b C2c 15_654 . 15_654 79.3(11) ?
N2b C2b C2c . . 15_654 39.0(6) ?
Sr2a C1a Sr2a 16_654 . 17_434 114.50(17) ?
Sr2a C1a Sr2a 16_654 . 18_454 114.50(17) ?
Sr2a C1a Fe1a 16_654 . . 76.2(2) ?
Sr2a C1a Sr2c 16_654 . 4_664 102.24(18) ?
Sr2a C1a Sr2c 16_654 . 5_544 12.25(2) ?
Sr2a C1a Sr2c 16_654 . 6_454 122.9(3) ?
Sr2a C1a Sr2b 16_654 . 10_554 102.49(18) ?
Sr2a C1a Sr2b 16_654 . 11_444 122.6(3) ?
Sr2a C1a Sr2b 16_654 . 12_454 12.00(3) ?
Sr2a C1a N1a 16_654 . 16_554 103.8(2) ?
Sr2a C1a N3bc 16_654 . 4_554 103.8(2) ?
Sr2a C1a Sr2a 17_434 . 18_454 114.50(17) ?
Sr2a C1a Fe1a 17_434 . . 76.2(2) ?
Sr2a C1a Sr2c 17_434 . 4_664 122.9(3) ?
Sr2a C1a Sr2c 17_434 . 5_544 102.24(18) ?
Sr2a C1a Sr2c 17_434 . 6_454 12.25(4) ?
Sr2a C1a Sr2b 17_434 . 10_554 12.00(3) ?
Sr2a C1a Sr2b 17_434 . 11_444 102.49(18) ?
Sr2a C1a Sr2b 17_434 . 12_454 122.6(3) ?
Sr2a C1a N1a 17_434 . 16_554 103.8(2) ?
Sr2a C1a N3bc 17_434 . 4_554 103.8(2) ?
Sr2a C1a Fe1a 18_454 . . 76.2(2) ?
Sr2a C1a Sr2c 18_454 . 4_664 12.25(3) ?
Sr2a C1a Sr2c 18_454 . 5_544 122.9(3) ?
Sr2a C1a Sr2c 18_454 . 6_454 102.24(18) ?
Sr2a C1a Sr2b 18_454 . 10_554 122.6(3) ?
Sr2a C1a Sr2b 18_454 . 11_444 12.00(3) ?
Sr2a C1a Sr2b 18_454 . 12_454 102.49(18) ?
Sr2a C1a N1a 18_454 . 16_554 103.8(2) ?
Sr2a C1a N3bc 18_454 . 4_554 103.8(2) ?
Fe1a C1a Sr2c . . 4_664 71.9(3) ?
Fe1a C1a Sr2c . . 5_544 71.9(3) ?
Fe1a C1a Sr2c . . 6_454 71.9(3) ?
Fe1a C1a Sr2b . . 10_554 71.8(3) ?
Fe1a C1a Sr2b . . 11_444 71.8(3) ?
Fe1a C1a Sr2b . . 12_454 71.8(3) ?
Fe1a C1a N1a . . 16_554 180 ?
Fe1a C1a N3bc . . 4_554 180 ?
Sr2c C1a Sr2c 4_664 . 5_544 110.8(3) ?
Sr2c C1a Sr2c 4_664 . 6_454 110.8(3) ?
Sr2c C1a Sr2b 4_664 . 10_554 129.0(4) ?
Sr2c C1a Sr2b 4_664 . 11_444 22.39(5) ?
Sr2c C1a Sr2b 4_664 . 12_454 90.24(19) ?
Sr2c C1a N1a 4_664 . 16_554 108.1(3) ?
Sr2c C1a N3bc 4_664 . 4_554 108.1(3) ?
Sr2c C1a Sr2c 5_544 . 6_454 110.8(3) ?
Sr2c C1a Sr2b 5_544 . 10_554 90.24(19) ?
Sr2c C1a Sr2b 5_544 . 11_444 129.0(4) ?
Sr2c C1a Sr2b 5_544 . 12_454 22.39(5) ?
Sr2c C1a N1a 5_544 . 16_554 108.1(3) ?
Sr2c C1a N3bc 5_544 . 4_554 108.1(3) ?
Sr2c C1a Sr2b 6_454 . 10_554 22.39(5) ?
Sr2c C1a Sr2b 6_454 . 11_444 90.24(19) ?
Sr2c C1a Sr2b 6_454 . 12_454 129.0(4) ?
Sr2c C1a N1a 6_454 . 16_554 108.1(3) ?
Sr2c C1a N3bc 6_454 . 4_554 108.1(3) ?
Sr2b C1a Sr2b 10_554 . 11_444 110.7(3) ?
Sr2b C1a Sr2b 10_554 . 12_454 110.7(3) ?
Sr2b C1a N1a 10_554 . 16_554 108.2(3) ?
Sr2b C1a N3bc 10_554 . 4_554 108.2(3) ?
Sr2b C1a Sr2b 11_444 . 12_454 110.7(3) ?
Sr2b C1a N1a 11_444 . 16_554 108.2(3) ?
Sr2b C1a N3bc 11_444 . 4_554 108.2(3) ?
Sr2b C1a N1a 12_454 . 16_554 108.2(3) ?
Sr2b C1a N3bc 12_454 . 4_554 108.2(3) ?
N1a C1a N3bc 16_554 . 4_554 0 ?
Sr2a C1c Sr2a 10_554 . 11_444 110.7(3) ?
Sr2a C1c Sr2a 10_554 . 12_454 110.7(3) ?
Sr2a C1c Sr2c 10_554 . 16_655 102.49(18) ?
Sr2a C1c Sr2c 10_554 . 17_435 12.00(3) ?
Sr2a C1c Sr2c 10_554 . 18_455 122.6(3) ?
Sr2a C1c Sr2b 10_554 . 4_665 129.0(4) ?
Sr2a C1c Sr2b 10_554 . 5_545 90.24(19) ?
Sr2a C1c Sr2b 10_554 . 6_455 22.39(5) ?
Sr2a C1c Fe1c 10_554 . . 71.8(3) ?
Sr2a C1c N3ab 10_554 . 4_555 108.2(3) ?
Sr2a C1c N1c 10_554 . 16_555 108.2(3) ?
Sr2a C1c Sr2a 11_444 . 12_454 110.7(3) ?
Sr2a C1c Sr2c 11_444 . 16_655 122.6(3) ?
Sr2a C1c Sr2c 11_444 . 17_435 102.49(18) ?
Sr2a C1c Sr2c 11_444 . 18_455 12.00(3) ?
Sr2a C1c Sr2b 11_444 . 4_665 22.39(5) ?
Sr2a C1c Sr2b 11_444 . 5_545 129.0(4) ?
Sr2a C1c Sr2b 11_444 . 6_455 90.24(19) ?
Sr2a C1c Fe1c 11_444 . . 71.8(3) ?
Sr2a C1c N3ab 11_444 . 4_555 108.2(3) ?
Sr2a C1c N1c 11_444 . 16_555 108.2(3) ?
Sr2a C1c Sr2c 12_454 . 16_655 12.00(3) ?
Sr2a C1c Sr2c 12_454 . 17_435 122.6(3) ?
Sr2a C1c Sr2c 12_454 . 18_455 102.49(18) ?
Sr2a C1c Sr2b 12_454 . 4_665 90.24(19) ?
Sr2a C1c Sr2b 12_454 . 5_545 22.39(5) ?
Sr2a C1c Sr2b 12_454 . 6_455 129.0(4) ?
Sr2a C1c Fe1c 12_454 . . 71.8(3) ?
Sr2a C1c N3ab 12_454 . 4_555 108.2(3) ?
Sr2a C1c N1c 12_454 . 16_555 108.2(3) ?
Sr2c C1c Sr2c 16_655 . 17_435 114.50(17) ?
Sr2c C1c Sr2c 16_655 . 18_455 114.50(17) ?
Sr2c C1c Sr2b 16_655 . 4_665 102.24(18) ?
Sr2c C1c Sr2b 16_655 . 5_545 12.25(2) ?
Sr2c C1c Sr2b 16_655 . 6_455 122.9(3) ?
Sr2c C1c Fe1c 16_655 . . 76.2(2) ?
Sr2c C1c N3ab 16_655 . 4_555 103.8(2) ?
Sr2c C1c N1c 16_655 . 16_555 103.8(2) ?
Sr2c C1c Sr2c 17_435 . 18_455 114.50(17) ?
Sr2c C1c Sr2b 17_435 . 4_665 122.9(3) ?
Sr2c C1c Sr2b 17_435 . 5_545 102.24(18) ?
Sr2c C1c Sr2b 17_435 . 6_455 12.25(4) ?
Sr2c C1c Fe1c 17_435 . . 76.2(2) ?
Sr2c C1c N3ab 17_435 . 4_555 103.8(2) ?
Sr2c C1c N1c 17_435 . 16_555 103.8(2) ?
Sr2c C1c Sr2b 18_455 . 4_665 12.25(3) ?
Sr2c C1c Sr2b 18_455 . 5_545 122.9(3) ?
Sr2c C1c Sr2b 18_455 . 6_455 102.24(18) ?
Sr2c C1c Fe1c 18_455 . . 76.2(2) ?
Sr2c C1c N3ab 18_455 . 4_555 103.8(2) ?
Sr2c C1c N1c 18_455 . 16_555 103.8(2) ?
Sr2b C1c Sr2b 4_665 . 5_545 110.8(3) ?
Sr2b C1c Sr2b 4_665 . 6_455 110.8(3) ?
Sr2b C1c Fe1c 4_665 . . 71.9(3) ?
Sr2b C1c N3ab 4_665 . 4_555 108.1(3) ?
Sr2b C1c N1c 4_665 . 16_555 108.1(3) ?
Sr2b C1c Sr2b 5_545 . 6_455 110.8(3) ?
Sr2b C1c Fe1c 5_545 . . 71.9(3) ?
Sr2b C1c N3ab 5_545 . 4_555 108.1(3) ?
Sr2b C1c N1c 5_545 . 16_555 108.1(3) ?
Sr2b C1c Fe1c 6_455 . . 71.9(3) ?
Sr2b C1c N3ab 6_455 . 4_555 108.1(3) ?
Sr2b C1c N1c 6_455 . 16_555 108.1(3) ?
Fe1c C1c N3ab . . 4_555 180 ?
Fe1c C1c N1c . . 16_555 180 ?
N3ab C1c N1c 4_555 . 16_555 0 ?
Sr2a C1b Sr2a 4_664 . 5_544 110.8(3) ?
Sr2a C1b Sr2a 4_664 . 6_454 110.8(3) ?
Sr2a C1b Sr2c 4_664 . 10_554 129.0(4) ?
Sr2a C1b Sr2c 4_664 . 11_444 22.39(5) ?
Sr2a C1b Sr2c 4_664 . 12_454 90.24(19) ?
Sr2a C1b Sr2b 4_664 . 16_655 102.24(18) ?
Sr2a C1b Sr2b 4_664 . 17_435 122.9(3) ?
Sr2a C1b Sr2b 4_664 . 18_455 12.25(3) ?
Sr2a C1b N3ac 4_664 . 4_554 108.1(3) ?
Sr2a C1b Fe1b 4_664 . . 71.9(3) ?
Sr2a C1b N1b 4_664 . 16_555 108.1(3) ?
Sr2a C1b Sr2a 5_544 . 6_454 110.8(3) ?
Sr2a C1b Sr2c 5_544 . 10_554 90.24(19) ?
Sr2a C1b Sr2c 5_544 . 11_444 129.0(4) ?
Sr2a C1b Sr2c 5_544 . 12_454 22.39(5) ?
Sr2a C1b Sr2b 5_544 . 16_655 12.25(2) ?
Sr2a C1b Sr2b 5_544 . 17_435 102.24(18) ?
Sr2a C1b Sr2b 5_544 . 18_455 122.9(3) ?
Sr2a C1b N3ac 5_544 . 4_554 108.1(3) ?
Sr2a C1b Fe1b 5_544 . . 71.9(3) ?
Sr2a C1b N1b 5_544 . 16_555 108.1(3) ?
Sr2a C1b Sr2c 6_454 . 10_554 22.39(5) ?
Sr2a C1b Sr2c 6_454 . 11_444 90.24(19) ?
Sr2a C1b Sr2c 6_454 . 12_454 129.0(4) ?
Sr2a C1b Sr2b 6_454 . 16_655 122.9(3) ?
Sr2a C1b Sr2b 6_454 . 17_435 12.25(4) ?
Sr2a C1b Sr2b 6_454 . 18_455 102.24(18) ?
Sr2a C1b N3ac 6_454 . 4_554 108.1(3) ?
Sr2a C1b Fe1b 6_454 . . 71.9(3) ?
Sr2a C1b N1b 6_454 . 16_555 108.1(3) ?
Sr2c C1b Sr2c 10_554 . 11_444 110.7(3) ?
Sr2c C1b Sr2c 10_554 . 12_454 110.7(3) ?
Sr2c C1b Sr2b 10_554 . 16_655 102.49(18) ?
Sr2c C1b Sr2b 10_554 . 17_435 12.00(3) ?
Sr2c C1b Sr2b 10_554 . 18_455 122.6(3) ?
Sr2c C1b N3ac 10_554 . 4_554 108.2(3) ?
Sr2c C1b Fe1b 10_554 . . 71.8(3) ?
Sr2c C1b N1b 10_554 . 16_555 108.2(3) ?
Sr2c C1b Sr2c 11_444 . 12_454 110.7(3) ?
Sr2c C1b Sr2b 11_444 . 16_655 122.6(3) ?
Sr2c C1b Sr2b 11_444 . 17_435 102.49(18) ?
Sr2c C1b Sr2b 11_444 . 18_455 12.00(3) ?
Sr2c C1b N3ac 11_444 . 4_554 108.2(3) ?
Sr2c C1b Fe1b 11_444 . . 71.8(3) ?
Sr2c C1b N1b 11_444 . 16_555 108.2(3) ?
Sr2c C1b Sr2b 12_454 . 16_655 12.00(3) ?
Sr2c C1b Sr2b 12_454 . 17_435 122.6(3) ?
Sr2c C1b Sr2b 12_454 . 18_455 102.49(18) ?
Sr2c C1b N3ac 12_454 . 4_554 108.2(3) ?
Sr2c C1b Fe1b 12_454 . . 71.8(3) ?
Sr2c C1b N1b 12_454 . 16_555 108.2(3) ?
Sr2b C1b Sr2b 16_655 . 17_435 114.50(17) ?
Sr2b C1b Sr2b 16_655 . 18_455 114.50(17) ?
Sr2b C1b N3ac 16_655 . 4_554 103.8(2) ?
Sr2b C1b Fe1b 16_655 . . 76.2(2) ?
Sr2b C1b N1b 16_655 . 16_555 103.8(2) ?
Sr2b C1b Sr2b 17_435 . 18_455 114.50(17) ?
Sr2b C1b N3ac 17_435 . 4_554 103.8(2) ?
Sr2b C1b Fe1b 17_435 . . 76.2(2) ?
Sr2b C1b N1b 17_435 . 16_555 103.8(2) ?
Sr2b C1b N3ac 18_455 . 4_554 103.8(2) ?
Sr2b C1b Fe1b 18_455 . . 76.2(2) ?
Sr2b C1b N1b 18_455 . 16_555 103.8(2) ?
N3ac C1b Fe1b 4_554 . . 180 ?
N3ac C1b N1b 4_554 . 16_555 0 ?
Fe1b C1b N1b . . 16_555 180 ?

loop_
_geom_bond_atom_site_label_1
_geom_bond_atom_site_label_2
_geom_bond_site_symmetry_1
_geom_bond_site_symmetry_2
_geom_bond_distance
_geom_bond_publ_flag
Sr1 Sr1 . 2_665 3.9817(17) ?
Sr1 Sr1 . 2_675 3.894(2) ?
Sr1 Sr1 . 2_775 4.2973(13) ?
Sr1 Sr1 . 3_465 3.8937(15) ?
Sr1 Sr1 . 3_565 3.9817(19) ?
Sr1 Sr1 . 3_575 4.2973(13) ?
Sr1 Sr2a . . 4.0192(13) ?
Sr1 Sr2a . 2_665 3.4246(12) ?
Sr1 Sr2a . 3_575 3.9899(14) ?
Sr1 Sr2a . 16_665 3.9978(12) ?
Sr1 Fe1a . 1_566 3.5718(15) ?
Sr1 Sr2c . 7_455 3.5228(13) ?
Sr1 Sr2c . 8_665 4.0480(12) ?
Sr1 Sr2c . 9_465 3.8736(12) ?
Sr1 Sr2c . 5_555 3.9679(13) ?
Sr1 Sr2b . 13_445 3.8853(12) ?
Sr1 Sr2b . 14_665 4.0139(14) ?
Sr1 Sr2b . 15_565 3.5488(13) ?
Sr1 Sr2b . 12_465 3.9912(13) ?
Sr1 N3ac . 1_565 2.744(5) ?
Sr1 N1a . 1_565 2.698(5) ?
Sr1 N3bc . 7_565 2.938(4) ?
Sr1 N2a . 1_565 2.564(9) ?
Sr1 N2a . 2_555 2.960(8) ?
Sr1 C2a . 2_555 2.910(7) ?
Sr1 C2a . 3_675 2.998(9) ?
Sr1 N3ab . 13_555 2.786(5) ?
Sr1 N1c . 7_455 2.532(5) ?
Sr1 N2c . 9_565 2.385(8) ?
Sr1 N2b . 13_455 2.946(7) ?
Sr1 N2b . 14_555 2.528(11) ?
Sr1 N1b . 13_455 2.486(5) ?
Sr1 C2b . 13_455 2.901(7) ?
Sr1 C2b . 15_665 3.056(10) ?
Sr2a Sr2a . 2_665 3.6868(11) ?
Sr2a Sr2a . 2_765 3.7045(14) ?
Sr2a Sr2a . 3_565 3.6868(9) ?
Sr2a Sr2a . 3_675 3.7045(11) ?
Sr2a Fe1a . 10_565 3.0772(10) ?
Sr2a Sr2c . 7_445 4.0537(10) ?
Sr2a Sr2c . 7_455 4.0537(13) ?
Sr2a Sr2c . 7_555 4.0537(10) ?
Sr2a Sr2c . 8_665 0.8720(11) ?
Sr2a Sr2c . 9_565 3.1817(15) ?
Sr2a Sr2b . 13_445 4.0537(10) ?
Sr2a Sr2b . 13_545 4.0537(13) ?
Sr2a Sr2b . 13_555 4.0537(10) ?
Sr2a Sr2b . 14_655 3.1817(12) ?
Sr2a Sr2b . 15_565 0.8720(15) ?
Sr2a N3ac . 1_665 2.556(4) ?
Sr2a N2a . 10_564 2.698(9) ?
Sr2a C2a . 10_564 3.058(8) ?
Sr2a C2a . 12_454 3.055(10) ?
Sr2a Fe1c . 16_555 2.4316(10) ?
Sr2a Fe1b . 4_665 2.4405(11) ?
Sr2a N3ab . 13_555 2.548(4) ?
Sr2a N1c . 7_455 2.863(8) ?
Sr2a N1b . 13_555 2.870(8) ?
Sr2a C2c . 16_565 2.917(8) ?
Sr2a C2c . 17_655 2.416(8) ?
Sr2a C2b . 4_675 2.904(6) ?
Sr2a C2b . 6_555 2.437(10) ?
Sr2a C1a . 10_565 2.928(3) ?
Sr2a C1c . 16_555 2.240(4) ?
Sr2a C1b . 4_665 2.250(4) ?
Fe1a Sr2c . 4_664 2.4405(11) ?
Fe1a Sr2c . 5_544 2.4405(13) ?
Fe1a Sr2c . 6_454 2.4405(10) ?
Fe1a Sr2b . 10_554 2.4316(10) ?
Fe1a Sr2b . 11_444 2.4316(12) ?
Fe1a Sr2b . 12_454 2.4316(11) ?
Fe1a C2a . 1_454 1.825(9) ?
Fe1a C2a . 2_544 1.825(12) ?
Fe1a C2a . 3_664 1.825(7) ?
Fe1a C1a . . 1.874(12) ?
Sr2c Sr2c . 2_665 3.6868(11) ?
Sr2c Sr2c . 2_765 3.7045(14) ?
Sr2c Sr2c . 3_565 3.6868(9) ?
Sr2c Sr2c . 3_675 3.7045(11) ?
Sr2c Sr2b . 7_445 4.0537(10) ?
Sr2c Sr2b . 7_455 4.0537(13) ?
Sr2c Sr2b . 7_555 4.0537(10) ?
Sr2c Sr2b . 8_665 0.8720(11) ?
Sr2c Sr2b . 9_565 3.1817(15) ?
Sr2c N3ac . 13_554 2.548(4) ?
Sr2c N1a . 13_554 2.870(8) ?
Sr2c N3bc . 1_665 2.556(4) ?
Sr2c C2a . 4_674 2.904(6) ?
Sr2c C2a . 6_554 2.437(10) ?
Sr2c Fe1c . 10_564 3.0772(10) ?
Sr2c Fe1b . 16_555 2.4316(10) ?
Sr2c N2c . 10_564 2.698(9) ?
Sr2c N1b . 7_455 2.863(8) ?
Sr2c C2c . 10_564 3.058(8) ?
Sr2c C2c . 12_454 3.055(10) ?
Sr2c C2b . 16_565 2.917(8) ?
Sr2c C2b . 17_655 2.416(8) ?
Sr2c C1a . 4_665 2.250(4) ?
Sr2c C1c . 10_564 2.928(3) ?
Sr2c C1b . 16_555 2.240(4) ?
Sr2b Sr2b . 2_665 3.6868(11) ?
Sr2b Sr2b . 2_765 3.7045(14) ?
Sr2b Sr2b . 3_565 3.6868(9) ?
Sr2b Sr2b . 3_675 3.7045(11) ?
Sr2b N1a . 7_454 2.863(8) ?
Sr2b N3bc . 13_554 2.548(4) ?
Sr2b C2a . 16_564 2.917(8) ?
Sr2b C2a . 17_654 2.416(8) ?
Sr2b Fe1c . 4_664 2.4405(11) ?
Sr2b Fe1b . 10_564 3.0772(10) ?
Sr2b N3ab . 1_665 2.556(4) ?
Sr2b N1c . 13_554 2.870(8) ?
Sr2b N2b . 10_564 2.698(9) ?
Sr2b C2c . 4_674 2.904(6) ?
Sr2b C2c . 6_554 2.437(10) ?
Sr2b C2b . 10_564 3.058(8) ?
Sr2b C2b . 12_454 3.055(10) ?
Sr2b C1a . 16_555 2.240(4) ?
Sr2b C1c . 4_664 2.250(4) ?
Sr2b C1b . 10_564 2.928(3) ?
N3ac N1b . 13_445 0.514(15) ?
N3ac C1b . 4_555 0.702(14) ?
N1a N3bc . 7_555 0.514(15) ?
N1a C1a . 10_555 1.216(17) ?
N3bc C1a . 4_555 0.702(14) ?
N2a C2a . . 1.203(13) ?
N2a N2c . 8_545 0.796(16) ?
N2a N2b . 15_655 0.796(13) ?
N2a C2c . 8_545 0.750(11) ?
N2a C2b . 15_655 0.772(11) ?
C2a N2c . 8_545 0.772(10) ?
C2a N2b . 15_655 0.750(14) ?
C2a C2c . 8_545 1.090(16) ?
C2a C2b . 15_655 1.090(12) ?
Fe1c C2c . 1_455 1.825(9) ?
Fe1c C2c . 2_545 1.825(12) ?
Fe1c C2c . 3_665 1.825(7) ?
Fe1c C1c . . 1.874(12) ?
Fe1b C2b . 1_455 1.825(9) ?
Fe1b C2b . 2_545 1.825(12) ?
Fe1b C2b . 3_665 1.825(7) ?
Fe1b C1b . . 1.874(12) ?
N3ab N1c . 13_444 0.514(15) ?
N3ab C1c . 4_554 0.702(14) ?
N1c C1c . 10_554 1.216(17) ?
N2c N2b . 8_545 0.796(16) ?
N2c C2c . . 1.203(13) ?
N2c C2b . 8_545 0.750(11) ?
N2b C2c . 15_654 0.772(11) ?
N2b C2b . . 1.203(13) ?
N1b C1b . 10_554 1.216(17) ?
C2c C2b . 8_545 1.090(16) ?

loop_
_restr_distance_atom_site_label_1
_restr_distance_site_symmetry_1
_restr_distance_atom_site_label_2
_restr_distance_site_symmetry_2
_restr_distance_target
_restr_distance_target_weight_param
Sr2a . Sr2c . 13.8517 0.0001
Fe1a . Fe1b . 13.8517 0.0001
N1a . N1c . 13.8517 0.0001
N2a . N2c . 13.8517 0.0001
C1a . C1b . 13.8517 0.0001
C2a . C2c . 13.8517 0.0001
N3ac . N3bc . 13.8517 0.0001
Fe1a . Fe1c . 27.7033 0.0001
Sr2a . Sr2b . 27.7033 0.0001
N1a . N1b . 27.7033 0.0001
N2a . N2b . 27.7033 0.0001
C1a . C1c . 27.7033 0.0001
C2a . C2b . 27.7033 0.0001
N3ac . N3ab . 27.7033 0.0001
Fe1b . Fe1c . 13.8517 0.0001
Sr2b . Sr2c . 13.8517 0.0001
N1c . N1b . 13.8517 0.0001
N2c . N2b . 13.8517 0.0001
C1c . C1b . 13.8517 0.0001
C2c . C2b . 13.8517 0.0001
N3ab . N3bc . 13.8517 0.0001

loop_
_twin_individual_id
_twin_individual_mass_fraction_refined
_twin_individual_twin_matrix_11
_twin_individual_twin_matrix_12
_twin_individual_twin_matrix_13
_twin_individual_twin_matrix_21
_twin_individual_twin_matrix_22
_twin_individual_twin_matrix_23
_twin_individual_twin_matrix_31
_twin_individual_twin_matrix_32
_twin_individual_twin_matrix_33
1 0.52(2) 1 0 0 0 1 0 0 0 1
2 0.143(8) -1 0 0 0 -1 0 0 0 1
3 0.33(2) -1 0 0 0 -1 0 0 0 -1
4 0.012(8) 1 0 0 0 1 0 0 0 -1
